data_4317758
loop_
_publ_author_name
'Hitoshi Kumagai'
'Masashi Arishima'
'Susumu Kitagawa'
'Koichi Ymada'
'Satoshi Kawata'
'Sumio Kaizaki'

_publ_section_title
;
 New Hydrogen Bond-Supported 3-D Molecular Assembly from Polyoxovanadate
 and Tetramethylbiimidazole
;
_journal_name_full 'Inorganic Chemistry'
_journal_page_first 1989
_journal_page_last 1992
_journal_paper_doi 10.1021/ic010599j
_journal_volume 41
_journal_year 2002
_chemical_formula_moiety 'C20 H42 N8 O32 V10 '
_chemical_formula_sum 'C20 H42 N8 O32 V10'
_chemical_formula_weight 1416.00
_space_group_IT_number 14
_symmetry_cell_setting monoclinic
_symmetry_Int_Tables_number 14
_symmetry_space_group_name_Hall '-P 2yn'
_symmetry_space_group_name_H-M 'P 1 21/n 1'
_audit_creation_date 'Fri Feb 25 13:00:19 2000'
_audit_creation_method 'from TEXRAY.INF file'
_cell_angle_alpha 90
_cell_angle_beta 94.90(5)
_cell_angle_gamma 90
_cell_formula_units_Z 2
_cell_length_a 12.151(4)
_cell_length_b 13.127(8)
_cell_length_c 13.925(10)
_cell_measurement_reflns_used 25
_cell_measurement_temperature 293.2
_cell_measurement_theta_max 24.2
_cell_measurement_theta_min 10.1
_cell_volume 2213(2)
_computing_cell_refinement 'Rigaku/AFC Diffractometer Control'
_computing_data_collection 'Rigaku/AFC Diffractometer Control'
_computing_data_reduction teXsan
_computing_publication_material teXsan
_computing_structure_refinement SHELXL93
_diffrn_ambient_temperature 293.2
_diffrn_measurement_device 'Rigaku AFC7R'
_diffrn_measurement_method \w-2\q
_diffrn_orient_matrix_UB_11 -0.07329
_diffrn_orient_matrix_UB_12 -0.02729
_diffrn_orient_matrix_UB_13 -0.02630
_diffrn_orient_matrix_UB_21 -0.02102
_diffrn_orient_matrix_UB_22 -0.01099
_diffrn_orient_matrix_UB_23 0.06711
_diffrn_orient_matrix_UB_31 -0.03176
_diffrn_orient_matrix_UB_32 0.07027
_diffrn_orient_matrix_UB_33 0.00028
_diffrn_radiation_detector 'scintillation counter'
_diffrn_radiation_monochromator graphite
_diffrn_radiation_source 'Rigaku rotating anode'
_diffrn_radiation_type 'Cu K\a'
_diffrn_radiation_wavelength 1.5418
_diffrn_reflns_av_R_equivalents 0.101
_diffrn_reflns_av_sigmaI/netI 0.211
_diffrn_reflns_limit_h_max 13
_diffrn_reflns_limit_h_min 12
_diffrn_reflns_limit_k_max 14
_diffrn_reflns_limit_k_min 0
_diffrn_reflns_limit_l_max 15
_diffrn_reflns_limit_l_min -15
_diffrn_reflns_number 3653
_diffrn_reflns_reduction_process 'Lp corrections applied'
_diffrn_reflns_theta_max 60.05
_diffrn_standards_decay_% -0.81
_diffrn_standards_interval_count 150
_diffrn_standards_number 3
_exptl_absorpt_coefficient_mu 17.914
_exptl_absorpt_correction_T_max 1.000
_exptl_absorpt_correction_T_min 0.712
_exptl_absorpt_correction_type '\y scans(North,Phillips & Mathews,1968)'
_exptl_crystal_colour brown
_exptl_crystal_density_diffrn 2.125
_exptl_crystal_density_meas ?
_exptl_crystal_description prismatic
_exptl_crystal_F_000 1408.00
_exptl_crystal_size_max 0.300
_exptl_crystal_size_mid 0.200
_exptl_crystal_size_min 0.200
_refine_diff_density_max 0.53
_refine_diff_density_min -0.61
_refine_diff_density_rms 0.13
_refine_ls_extinction_coef 0.0001
_refine_ls_extinction_expression Fc^*^=kFc[1+0.001xFc^2^\l^3^/sin(2\q)]^-1/4^
_refine_ls_extinction_method SHELXL
_refine_ls_goodness_of_fit_all 0.995
_refine_ls_hydrogen_treatment noref
_refine_ls_matrix_type full
_refine_ls_number_parameters 317
_refine_ls_number_reflns 0
_refine_ls_number_restraints 0
_refine_ls_restrained_S_all 0.995
_refine_ls_R_factor_all 0.2210
_refine_ls_R_factor_obs 0.0644
_refine_ls_shift/esd_max 0.0000
_refine_ls_shift/esd_mean 0.0000
_refine_ls_structure_factor_coef Fsqd
_refine_ls_weighting_details 'w = 1/[\s^2^(Fo^2^) + (0.0680P)^2^+0.0000P] where P=(Fo^2^+2Fc^2^)/3'
_refine_ls_weighting_scheme calc
_refine_ls_wR_factor_all 0.1933
_reflns_number_observed 0
_reflns_number_total 0
_reflns_observed_criterion >2.0sigma(I)
_cod_data_source_file ic010599j.cif
_cod_data_source_block VO(bim)
_cod_depositor_comments
;
The following automatic conversions were performed:

'_exptl_crystal_density_meas' value 'not measured' was changed to '?'
- the value is perceived as not measured.

Automatic conversion script
Id: cif_fix_values 3008 2015-01-20 13:52:24Z robertas 

The following automatic conversions were performed:

'_refine_ls_weighting_scheme' value 'calc w = 1/[\s^2^(Fo^2^) +
(0.0680P)^2^+0.0000P] where P=(Fo^2^+2Fc^2^)/3' was changed to
'calc'. New tag '_refine_ls_weighting_details' was created. The value
of the new tag was set to 'w = 1/[\s^2^(Fo^2^) +
(0.0680P)^2^+0.0000P] where P=(Fo^2^+2Fc^2^)/3'.

Automatic conversion script
Id: cif_fix_values 3143 2015-03-26 13:38:13Z robertas 
;
_cod_original_cell_volume 2213(1)
_cod_original_sg_symbol_H-M 'P 21/n '
_cod_original_formula_sum 'C20 H42 N8 O32 V10 '
_cod_database_code 4317758

loop_
_symmetry_equiv_pos_as_xyz
x,y,z
1/2-x,1/2+y,1/2-z
-x,-y,-z
1/2+x,1/2-y,1/2+z

loop_
_atom_site_aniso_label
_atom_site_aniso_U_11
_atom_site_aniso_U_22
_atom_site_aniso_U_33
_atom_site_aniso_U_12
_atom_site_aniso_U_13
_atom_site_aniso_U_23
V(1) 0.034(1) 0.028(1) 0.042(2) -0.002(1) 0.003(1) 0.001(1)
V(2) 0.046(2) 0.024(1) 0.058(2) -0.002(1) -0.004(1) 0.003(1)
V(3) 0.043(2) 0.035(1) 0.041(2) -0.002(1) 0.004(1) 0.004(1)
V(4) 0.039(2) 0.031(1) 0.054(2) 0.003(1) 0.003(1) 0.004(1)
V(5) 0.048(2) 0.033(1) 0.043(2) 0.006(1) 0.005(1) -0.003(1)
O(1) 0.046(6) 0.021(5) 0.048(6) -0.009(4) 0.006(5) 0.009(4)
O(2) 0.036(5) 0.020(5) 0.044(6) 0.002(4) 0.001(4) -0.003(4)
O(3) 0.041(6) 0.028(5) 0.034(5) -0.001(4) -0.001(4) -0.003(4)
O(4) 0.039(6) 0.029(5) 0.048(6) -0.007(4) 0.013(4) 0.006(4)
O(5) 0.032(5) 0.032(5) 0.066(7) -0.001(4) 0.017(5) -0.001(5)
O(6) 0.051(6) 0.061(7) 0.023(5) 0.012(5) 0.002(4) -0.005(5)
O(7) 0.034(5) 0.036(5) 0.052(6) -0.010(4) 0.000(4) 0.015(5)
O(8) 0.073(8) 0.036(6) 0.077(8) -0.011(5) -0.003(6) 0.015(5)
O(9) 0.040(6) 0.036(5) 0.037(6) -0.007(5) 0.000(4) -0.004(4)
O(10) 0.034(6) 0.047(6) 0.089(9) 0.014(5) 0.006(5) -0.005(6)
O(11) 0.039(6) 0.045(6) 0.046(6) 0.008(5) 0.004(5) -0.006(5)
O(12) 0.074(7) 0.044(6) 0.043(6) 0.012(5) 0.004(5) -0.018(5)
O(13) 0.056(6) 0.026(5) 0.048(6) 0.002(5) -0.002(5) -0.009(5)
O(14) 0.038(6) 0.032(5) 0.060(7) 0.011(4) -0.002(5) 0.009(5)
O(15) 0.09(1) 0.15(1) 0.11(1) 0.021(10) 0.024(9) 0.00(1)
O(16) 0.054(7) 0.039(6) 0.058(7) 0.008(5) -0.025(5) 0.000(5)
N(1) 0.055(8) 0.033(7) 0.059(9) 0.003(6) 0.015(7) 0.008(6)
N(2) 0.038(7) 0.054(8) 0.052(8) 0.005(6) 0.001(6) -0.015(7)
N(3) 0.054(8) 0.021(6) 0.061(9) 0.007(6) 0.008(7) 0.003(6)
N(4) 0.053(8) 0.046(8) 0.054(8) 0.015(7) 0.003(7) 0.011(7)
C(1) 0.051(10) 0.046(10) 0.07(1) -0.001(8) 0.003(9) -0.011(9)
C(2) 0.06(1) 0.029(8) 0.050(10) 0.005(7) 0.008(8) -0.016(7)
C(3) 0.06(1) 0.08(1) 0.10(2) -0.01(1) 0.03(1) -0.01(1)
C(4) 0.08(1) 0.09(1) 0.06(1) 0.02(1) -0.005(10) -0.04(1)
C(5) 0.048(9) 0.029(8) 0.043(9) -0.004(7) 0.009(7) -0.004(7)
C(6) 0.040(9) 0.021(7) 0.06(1) 0.010(6) 0.010(7) 0.001(7)
C(7) 0.043(10) 0.07(1) 0.05(1) 0.008(9) 0.002(8) -0.001(9)
C(8) 0.041(10) 0.06(1) 0.05(1) 0.008(8) -0.001(8) -0.003(9)
C(9) 0.09(1) 0.06(1) 0.07(1) 0.020(10) 0.02(1) -0.001(10)
C(10) 0.09(1) 0.07(1) 0.11(2) -0.01(1) 0.07(1) 0.02(1)

loop_
_atom_site_label
_atom_site_fract_x
_atom_site_fract_y
_atom_site_fract_z
_atom_site_U_iso_or_equiv
_atom_site_thermal_displace_type
_atom_site_calc_flag
_atom_site_calc_attached_atom
_atom_site_occupancy
_atom_site_refinement_flags
V(1) 0.1192(2) 0.0585(2) 0.4993(2) 0.0348(6) Uani d . 1.00 .
V(2) -0.0060(2) 0.2576(2) 0.4597(2) 0.0434(7) Uani d . 1.00 .
V(3) -0.0600(2) 0.0650(2) 0.3175(2) 0.0396(7) Uani d . 1.00 .
V(4) -0.2322(2) 0.1467(2) 0.4527(2) 0.0416(7) Uani d . 1.00 .
V(5) -0.0684(2) 0.1289(2) 0.6348(2) 0.0414(7) Uani d . 1.00 .
O(1) 0.1413(7) 0.1828(6) 0.4812(6) 0.038(2) Uani d . 1.00 .
O(2) -0.0514(7) 0.0877(6) 0.4784(6) 0.034(2) Uani d . 1.00 .
O(3) 0.0868(7) 0.0716(6) 0.6346(6) 0.035(2) Uani d . 1.00 .
O(4) 0.0937(7) 0.0172(6) 0.3685(7) 0.038(2) Uani d . 1.00 .
O(5) 0.2444(7) 0.0022(6) 0.5246(7) 0.043(3) Uani d . 1.00 .
O(6) -0.0537(7) 0.0437(7) 0.2063(6) 0.045(3) Uani d . 1.00 .
O(7) -0.0023(7) 0.2007(6) 0.3281(6) 0.041(2) Uani d . 1.00 .
O(8) 0.0339(8) 0.3707(7) 0.4428(7) 0.062(3) Uani d . 1.00 .
O(9) -0.1985(7) 0.1063(7) 0.3272(6) 0.038(2) Uani d . 1.00 .
O(10) -0.3571(7) 0.1820(7) 0.4319(7) 0.056(3) Uani d . 1.00 .
O(11) -0.2078(7) 0.1579(7) 0.5865(6) 0.043(2) Uani d . 1.00 .
O(12) -0.0689(8) 0.1528(7) 0.7459(7) 0.053(3) Uani d . 1.00 .
O(13) -0.0124(7) 0.2525(6) 0.5908(7) 0.044(3) Uani d . 1.00 .
O(14) -0.1557(7) 0.2667(6) 0.4368(7) 0.044(3) Uani d . 1.00 .
O(15) -0.320(1) 0.217(1) 0.7528(9) 0.115(5) Uani d . 1.00 .
O(16) 0.2309(8) 0.2104(7) 0.7171(7) 0.052(3) Uani d . 1.00 .
N(1) 0.0325(10) 0.4138(8) 0.7041(9) 0.049(3) Uani d . 1.00 .
N(2) 0.1155(9) 0.5551(9) 0.7522(9) 0.048(3) Uani d . 1.00 .
N(3) 0.2373(9) 0.3803(8) 0.5900(8) 0.045(3) Uani d . 1.00 .
N(4) 0.2251(10) 0.5420(9) 0.5595(9) 0.051(3) Uani d . 1.00 .
C(1) -0.024(1) 0.450(1) 0.780(1) 0.056(4) Uani d . 1.00 .
C(2) 0.029(1) 0.540(1) 0.808(1) 0.047(4) Uani d . 1.00 .
C(3) -0.120(1) 0.402(1) 0.817(1) 0.079(6) Uani d . 1.00 .
C(4) 0.008(1) 0.608(1) 0.889(1) 0.080(6) Uani d . 1.00 .
C(5) 0.115(1) 0.477(1) 0.688(1) 0.040(4) Uani d . 1.00 .
C(6) 0.193(1) 0.4678(9) 0.618(1) 0.039(3) Uani d . 1.00 .
C(7) 0.295(1) 0.503(1) 0.495(1) 0.054(4) Uani d . 1.00 .
C(8) 0.306(1) 0.401(1) 0.517(1) 0.052(4) Uani d . 1.00 .
C(9) 0.370(1) 0.321(1) 0.472(1) 0.073(5) Uani d . 1.00 .
C(10) 0.345(2) 0.569(1) 0.426(1) 0.085(6) Uani d . 1.00 .
H(1) 0.0686 0.2264 0.3164 0.0679 Uiso calc . 1.00 .
H(2) 0.0102 0.3341 0.6584 0.0515 Uiso calc . 1.00 .
H(3) 0.1848 0.6285 0.7611 0.0582 Uiso calc . 1.00 .
H(4) 0.2234 0.2951 0.6290 0.0547 Uiso calc . 1.00 .
H(5) 0.1990 0.6333 0.5643 0.1154 Uiso calc . 1.00 .
H(6) -0.1054 0.3340 0.8309 0.0950 Uiso calc . 1.00 .
H(7) -0.1784 0.4012 0.7592 0.0950 Uiso calc . 1.00 .
H(8) -0.1458 0.4398 0.8631 0.0950 Uiso calc . 1.00 .
H(9) -0.0549 0.5849 0.9155 0.0905 Uiso calc . 1.00 .
H(10) 0.0702 0.6088 0.9334 0.0905 Uiso calc . 1.00 .
H(11) -0.0046 0.6758 0.8630 0.0905 Uiso calc . 1.00 .
H(12) 0.4091 0.3503 0.4212 0.0906 Uiso calc . 1.00 .
H(13) 0.4216 0.2900 0.5173 0.0906 Uiso calc . 1.00 .
H(14) 0.3212 0.2699 0.4432 0.0906 Uiso calc . 1.00 .
H(15) 0.3909 0.5286 0.3856 0.1154 Uiso calc . 1.00 .
H(16) 0.3920 0.6177 0.4588 0.1154 Uiso calc . 1.00 .
H(17) 0.2904 0.6015 0.3851 0.1154 Uiso calc . 1.00 .
H(18) 0.1745 0.2079 0.6684 0.0679 Uiso calc . 1.00 .
H(19) 0.3002 0.1837 0.7156 0.0731 Uiso calc . 1.00 .
H(20) -0.2874 0.1768 0.8054 0.1307 Uiso calc . 1.00 .
H(21) -0.2746 0.2178 0.6960 0.1307 Uiso calc . 1.00 .

loop_
_atom_type_symbol
_atom_type_oxidation_number
_atom_type_number_in_cell
_atom_type_scat_dispersion_real
_atom_type_scat_dispersion_imag
_atom_type_scat_source
V 0 20 0.069 2.110
;International Tables for Crystallography
(1992, Vol. C, Tables 4.2.6.8 and 6.1.1.4)
;
O 0 64 0.049 0.032
;International Tables for Crystallography
(1992, Vol. C, Tables 4.2.6.8 and 6.1.1.4)
;
C 0 40 0.018 0.009
;International Tables for Crystallography
(1992, Vol. C, Tables 4.2.6.8 and 6.1.1.4)
;
N 0 16 0.031 0.018
;International Tables for Crystallography
(1992, Vol. C, Tables 4.2.6.8 and 6.1.1.4)
;
H 0 84 0.000 0.000
;International Tables for Crystallography
(1992, Vol. C, Table 6.1.1.4)
;

loop_
_geom_angle_atom_site_label_1
_geom_angle_atom_site_label_2
_geom_angle_atom_site_label_3
_geom_angle
_geom_angle_site_symmetry_1
_geom_angle_site_symmetry_2
_geom_angle_site_symmetry_3
_geom_angle_publ_flag
V(2) V(1) V(3) 116.20(10) 1_555 1_555 3_556 yes
V(2) V(1) V(4) 176.1(1) 1_555 1_555 3_556 yes
V(2) V(1) V(5) 119.84(10) 1_555 1_555 3_556 yes
V(2) V(1) O(1) 39.0(3) 1_555 1_555 1_555 yes
V(2) V(1) O(2) 49.3(2) 1_555 1_555 1_555 yes
V(2) V(1) O(2) 127.4(2) 1_555 1_555 3_556 yes
V(2) V(1) O(3) 87.8(3) 1_555 1_555 1_555 yes
V(2) V(1) O(4) 91.9(3) 1_555 1_555 1_555 yes
V(2) V(1) O(5) 146.4(3) 1_555 1_555 1_555 yes
V(2) V(1) H(18) 70.56(7) 1_555 1_555 1_555 no
V(3) V(1) V(4) 60.16(8) 3_556 1_555 3_556 yes
V(3) V(1) V(5) 91.82(9) 3_556 1_555 3_556 yes
V(3) V(1) O(1) 132.2(3) 3_556 1_555 1_555 yes
V(3) V(1) O(2) 85.2(2) 3_556 1_555 1_555 yes
V(3) V(1) O(2) 45.5(2) 3_556 1_555 3_556 yes
V(3) V(1) O(3) 36.1(2) 3_556 1_555 1_555 yes
V(3) V(1) O(4) 126.8(3) 3_556 1_555 1_555 yes
V(3) V(1) O(5) 82.6(3) 3_556 1_555 1_555 yes
V(3) V(1) H(18) 76.11(7) 3_556 1_555 1_555 no
V(4) V(1) V(5) 60.02(8) 3_556 1_555 3_556 yes
V(4) V(1) O(1) 144.3(3) 3_556 1_555 1_555 yes
V(4) V(1) O(2) 127.4(2) 3_556 1_555 1_555 yes
V(4) V(1) O(2) 49.2(2) 3_556 1_555 3_556 yes
V(4) V(1) O(3) 89.5(3) 3_556 1_555 1_555 yes
V(4) V(1) O(4) 89.5(3) 3_556 1_555 1_555 yes
V(4) V(1) O(5) 36.7(3) 3_556 1_555 1_555 yes
V(4) V(1) H(18) 109.03(8) 3_556 1_555 1_555 no
V(5) V(1) O(1) 134.8(3) 3_556 1_555 1_555 yes
V(5) V(1) O(2) 85.4(2) 3_556 1_555 1_555 yes
V(5) V(1) O(2) 46.7(2) 3_556 1_555 3_556 yes
V(5) V(1) O(3) 126.7(3) 3_556 1_555 1_555 yes
V(5) V(1) O(4) 36.2(3) 3_556 1_555 1_555 yes
V(5) V(1) O(5) 84.8(3) 3_556 1_555 1_555 yes
V(5) V(1) H(18) 167.12(10) 3_556 1_555 1_555 no
O(1) V(1) O(2) 88.3(4) 1_555 1_555 1_555 yes
O(1) V(1) O(2) 166.4(4) 1_555 1_555 3_556 yes
O(1) V(1) O(3) 96.1(4) 1_555 1_555 1_555 yes
O(1) V(1) O(4) 98.5(4) 1_555 1_555 1_555 yes
O(1) V(1) O(5) 107.6(4) 1_555 1_555 1_555 yes
O(1) V(1) H(18) 58.0(3) 1_555 1_555 1_555 no
O(2) V(1) O(2) 78.2(3) 1_555 1_555 3_556 yes
O(2) V(1) O(3) 80.9(3) 1_555 1_555 1_555 yes
O(2) V(1) O(4) 80.9(4) 1_555 1_555 1_555 yes
O(2) V(1) O(5) 164.0(4) 1_555 1_555 1_555 yes
O(2) V(1) H(18) 97.9(2) 1_555 1_555 1_555 no
O(2) V(1) O(3) 80.0(3) 3_556 1_555 1_555 yes
O(2) V(1) O(4) 81.3(4) 3_556 1_555 1_555 yes
O(2) V(1) O(5) 85.9(4) 3_556 1_555 1_555 yes
O(2) V(1) H(18) 121.6(3) 3_556 1_555 1_555 no
O(3) V(1) O(4) 156.2(4) 1_555 1_555 1_555 yes
O(3) V(1) O(5) 95.0(4) 1_555 1_555 1_555 yes
O(3) V(1) H(18) 42.5(2) 1_555 1_555 1_555 no
O(4) V(1) O(5) 98.3(4) 1_555 1_555 1_555 yes
O(4) V(1) H(18) 156.5(3) 1_555 1_555 1_555 no
O(5) V(1) H(18) 89.1(3) 1_555 1_555 1_555 no
V(1) V(2) V(4) 91.74(9) 1_555 1_555 1_555 yes
V(1) V(2) V(5) 62.89(8) 1_555 1_555 1_555 yes
V(1) V(2) O(1) 31.1(2) 1_555 1_555 1_555 yes
V(1) V(2) O(2) 43.5(2) 1_555 1_555 1_555 yes
V(1) V(2) O(7) 78.1(3) 1_555 1_555 1_555 yes
V(1) V(2) O(8) 132.4(4) 1_555 1_555 1_555 yes
V(1) V(2) O(13) 81.5(3) 1_555 1_555 1_555 yes
V(1) V(2) O(14) 124.2(3) 1_555 1_555 1_555 yes
V(1) V(2) H(1) 77.08(8) 1_555 1_555 1_555 no
V(1) V(2) H(2) 97.48(8) 1_555 1_555 1_555 no
V(1) V(2) H(5) 151.3(1) 1_555 1_555 3_566 no
V(4) V(2) V(5) 59.73(8) 1_555 1_555 1_555 yes
V(4) V(2) O(1) 122.8(2) 1_555 1_555 1_555 yes
V(4) V(2) O(2) 48.2(2) 1_555 1_555 1_555 yes
V(4) V(2) O(7) 83.4(3) 1_555 1_555 1_555 yes
V(4) V(2) O(8) 135.7(4) 1_555 1_555 1_555 yes
V(4) V(2) O(13) 84.4(3) 1_555 1_555 1_555 yes
V(4) V(2) O(14) 32.7(3) 1_555 1_555 1_555 yes
V(4) V(2) H(1) 107.67(10) 1_555 1_555 1_555 no
V(4) V(2) H(2) 100.24(9) 1_555 1_555 1_555 no
V(4) V(2) H(5) 59.72(7) 1_555 1_555 3_566 no
V(5) V(2) O(1) 83.9(3) 1_555 1_555 1_555 yes
V(5) V(2) O(2) 46.6(2) 1_555 1_555 1_555 yes
V(5) V(2) O(7) 123.1(3) 1_555 1_555 1_555 yes
V(5) V(2) O(8) 136.3(4) 1_555 1_555 1_555 yes
V(5) V(2) O(13) 33.6(3) 1_555 1_555 1_555 yes
V(5) V(2) O(14) 82.4(3) 1_555 1_555 1_555 yes
V(5) V(2) H(1) 136.4(1) 1_555 1_555 1_555 no
V(5) V(2) H(2) 56.51(6) 1_555 1_555 1_555 no
V(5) V(2) H(5) 96.66(9) 1_555 1_555 3_566 no
O(1) V(2) O(2) 74.6(3) 1_555 1_555 1_555 yes
O(1) V(2) O(7) 82.3(3) 1_555 1_555 1_555 yes
O(1) V(2) O(8) 101.3(4) 1_555 1_555 1_555 yes
O(1) V(2) O(13) 87.0(4) 1_555 1_555 1_555 yes
O(1) V(2) O(14) 155.0(4) 1_555 1_555 1_555 yes
O(1) V(2) H(1) 68.6(2) 1_555 1_555 1_555 no
O(1) V(2) H(2) 92.2(2) 1_555 1_555 1_555 no
O(1) V(2) H(5) 177.0(2) 1_555 1_555 3_566 no
O(2) V(2) O(7) 76.5(3) 1_555 1_555 1_555 yes
O(2) V(2) O(8) 175.2(5) 1_555 1_555 1_555 yes
O(2) V(2) O(13) 79.8(4) 1_555 1_555 1_555 yes
O(2) V(2) O(14) 80.8(3) 1_555 1_555 1_555 yes
O(2) V(2) H(1) 92.4(2) 1_555 1_555 1_555 no
O(2) V(2) H(2) 102.7(2) 1_555 1_555 1_555 no
O(2) V(2) H(5) 107.9(2) 1_555 1_555 3_566 no
O(7) V(2) O(8) 100.6(5) 1_555 1_555 1_555 yes
O(7) V(2) O(13) 155.8(4) 1_555 1_555 1_555 yes
O(7) V(2) O(14) 87.9(4) 1_555 1_555 1_555 yes
O(7) V(2) H(1) 24.3(2) 1_555 1_555 1_555 no
O(7) V(2) H(2) 174.5(3) 1_555 1_555 1_555 no
O(7) V(2) H(5) 99.8(3) 1_555 1_555 3_566 no
O(8) V(2) O(13) 102.8(5) 1_555 1_555 1_555 yes
O(8) V(2) O(14) 103.1(5) 1_555 1_555 1_555 yes
O(8) V(2) H(1) 83.7(4) 1_555 1_555 1_555 no
O(8) V(2) H(2) 79.8(4) 1_555 1_555 1_555 no
O(8) V(2) H(5) 76.3(4) 1_555 1_555 3_566 no
O(13) V(2) O(14) 92.9(4) 1_555 1_555 1_555 yes
O(13) V(2) H(1) 155.6(3) 1_555 1_555 1_555 no
O(13) V(2) H(2) 23.0(3) 1_555 1_555 1_555 no
O(13) V(2) H(5) 91.8(3) 1_555 1_555 3_566 no
O(14) V(2) H(1) 108.8(3) 1_555 1_555 1_555 no
O(14) V(2) H(2) 97.4(3) 1_555 1_555 1_555 no
O(14) V(2) H(5) 27.8(3) 1_555 1_555 3_566 no
H(1) V(2) H(2) 151.6(1) 1_555 1_555 1_555 no
H(1) V(2) H(5) 112.60(10) 1_555 1_555 3_566 no
H(2) V(2) H(5) 85.64(7) 1_555 1_555 3_566 no
V(1) V(3) V(4) 58.57(7) 3_556 1_555 1_555 yes
V(1) V(3) V(5) 62.61(8) 3_556 1_555 3_556 yes
V(1) V(3) O(2) 42.2(2) 3_556 1_555 1_555 yes
V(1) V(3) O(3) 36.4(3) 3_556 1_555 3_556 yes
V(1) V(3) O(4) 80.0(3) 3_556 1_555 1_555 yes
V(1) V(3) O(6) 137.2(4) 3_556 1_555 1_555 yes
V(1) V(3) O(7) 121.5(3) 3_556 1_555 1_555 yes
V(1) V(3) O(9) 79.2(3) 3_556 1_555 1_555 yes
V(1) V(3) H(1) 126.44(9) 3_556 1_555 1_555 no
V(4) V(3) V(5) 121.0(1) 1_555 1_555 3_556 yes
V(4) V(3) O(2) 48.1(2) 1_555 1_555 1_555 yes
V(4) V(3) O(3) 88.3(3) 1_555 1_555 3_556 yes
V(4) V(3) O(4) 122.5(3) 1_555 1_555 1_555 yes
V(4) V(3) O(6) 137.9(3) 1_555 1_555 1_555 yes
V(4) V(3) O(7) 83.9(3) 1_555 1_555 1_555 yes
V(4) V(3) O(9) 33.4(3) 1_555 1_555 1_555 yes
V(4) V(3) H(1) 98.95(8) 1_555 1_555 1_555 no
V(5) V(3) O(2) 85.1(2) 3_556 1_555 1_555 yes
V(5) V(3) O(3) 41.4(2) 3_556 1_555 3_556 yes
V(5) V(3) O(4) 39.3(2) 3_556 1_555 1_555 yes
V(5) V(3) O(6) 90.0(3) 3_556 1_555 1_555 yes
V(5) V(3) O(7) 125.9(3) 3_556 1_555 1_555 yes
V(5) V(3) O(9) 135.2(3) 3_556 1_555 1_555 yes
V(5) V(3) H(1) 112.50(9) 3_556 1_555 1_555 no
O(2) V(3) O(3) 77.1(3) 1_555 1_555 3_556 yes
O(2) V(3) O(4) 74.4(3) 1_555 1_555 1_555 yes
O(2) V(3) O(6) 174.0(4) 1_555 1_555 1_555 yes
O(2) V(3) O(7) 79.3(3) 1_555 1_555 1_555 yes
O(2) V(3) O(9) 81.3(4) 1_555 1_555 1_555 yes
O(2) V(3) H(1) 85.5(2) 1_555 1_555 1_555 no
O(3) V(3) O(4) 76.9(3) 3_556 1_555 1_555 yes
O(3) V(3) O(6) 101.3(4) 3_556 1_555 1_555 yes
O(3) V(3) O(7) 154.1(4) 3_556 1_555 1_555 yes
O(3) V(3) O(9) 93.8(4) 3_556 1_555 1_555 yes
O(3) V(3) H(1) 149.1(3) 3_556 1_555 1_555 no
O(4) V(3) O(6) 99.6(4) 1_555 1_555 1_555 yes
O(4) V(3) O(7) 86.6(3) 1_555 1_555 1_555 yes
O(4) V(3) O(9) 155.3(4) 1_555 1_555 1_555 yes
O(4) V(3) H(1) 73.9(2) 1_555 1_555 1_555 no
O(6) V(3) O(7) 101.0(4) 1_555 1_555 1_555 yes
O(6) V(3) O(9) 104.6(4) 1_555 1_555 1_555 yes
O(6) V(3) H(1) 93.3(3) 1_555 1_555 1_555 no
O(7) V(3) O(9) 93.0(4) 1_555 1_555 1_555 yes
O(7) V(3) H(1) 16.0(3) 1_555 1_555 1_555 no
O(9) V(3) H(1) 108.7(3) 1_555 1_555 1_555 no
V(1) V(4) V(2) 91.49(9) 3_556 1_555 1_555 yes
V(1) V(4) V(3) 61.27(8) 3_556 1_555 1_555 yes
V(1) V(4) V(5) 60.73(7) 3_556 1_555 1_555 yes
V(1) V(4) O(2) 43.6(2) 3_556 1_555 1_555 yes
V(1) V(4) O(5) 30.8(2) 3_556 1_555 3_556 yes
V(1) V(4) O(9) 80.1(3) 3_556 1_555 1_555 yes
V(1) V(4) O(10) 134.2(4) 3_556 1_555 1_555 yes
V(1) V(4) O(11) 79.7(3) 3_556 1_555 1_555 yes
V(1) V(4) O(14) 123.5(3) 3_556 1_555 1_555 yes
V(1) V(4) H(5) 145.11(10) 3_556 1_555 3_566 no
V(2) V(4) V(3) 62.79(8) 1_555 1_555 1_555 yes
V(2) V(4) V(5) 60.27(8) 1_555 1_555 1_555 yes
V(2) V(4) O(2) 47.9(2) 1_555 1_555 1_555 yes
V(2) V(4) O(5) 122.3(3) 1_555 1_555 3_556 yes
V(2) V(4) O(9) 84.3(3) 1_555 1_555 1_555 yes
V(2) V(4) O(10) 134.3(4) 1_555 1_555 1_555 yes
V(2) V(4) O(11) 82.4(3) 1_555 1_555 1_555 yes
V(2) V(4) O(14) 32.1(3) 1_555 1_555 1_555 yes
V(2) V(4) H(5) 54.00(6) 1_555 1_555 3_566 no
V(3) V(4) V(5) 92.89(9) 1_555 1_555 1_555 yes
V(3) V(4) O(2) 46.1(2) 1_555 1_555 1_555 yes
V(3) V(4) O(5) 79.6(3) 1_555 1_555 3_556 yes
V(3) V(4) O(9) 31.0(3) 1_555 1_555 1_555 yes
V(3) V(4) O(10) 132.0(4) 1_555 1_555 1_555 yes
V(3) V(4) O(11) 124.8(3) 1_555 1_555 1_555 yes
V(3) V(4) O(14) 81.4(3) 1_555 1_555 1_555 yes
V(3) V(4) H(5) 100.72(9) 1_555 1_555 3_566 no
V(5) V(4) O(2) 46.9(2) 1_555 1_555 1_555 yes
V(5) V(4) O(5) 81.2(3) 1_555 1_555 3_556 yes
V(5) V(4) O(9) 123.8(3) 1_555 1_555 1_555 yes
V(5) V(4) O(10) 135.1(4) 1_555 1_555 1_555 yes
V(5) V(4) O(11) 32.1(3) 1_555 1_555 1_555 yes
V(5) V(4) O(14) 82.4(3) 1_555 1_555 1_555 yes
V(5) V(4) H(5) 93.27(8) 1_555 1_555 3_566 no
O(2) V(4) O(5) 74.3(3) 1_555 1_555 3_556 yes
O(2) V(4) O(9) 77.0(3) 1_555 1_555 1_555 yes
O(2) V(4) O(10) 177.1(4) 1_555 1_555 1_555 yes
O(2) V(4) O(11) 78.8(4) 1_555 1_555 1_555 yes
O(2) V(4) O(14) 79.9(3) 1_555 1_555 1_555 yes
O(2) V(4) H(5) 101.9(2) 1_555 1_555 3_566 no
O(5) V(4) O(9) 84.0(4) 3_556 1_555 1_555 yes
O(5) V(4) O(10) 103.5(4) 3_556 1_555 1_555 yes
O(5) V(4) O(11) 85.8(4) 3_556 1_555 1_555 yes
O(5) V(4) O(14) 154.2(4) 3_556 1_555 1_555 yes
O(5) V(4) H(5) 174.5(3) 3_556 1_555 3_566 no
O(9) V(4) O(10) 101.0(5) 1_555 1_555 1_555 yes
O(9) V(4) O(11) 155.4(4) 1_555 1_555 1_555 yes
O(9) V(4) O(14) 88.7(4) 1_555 1_555 1_555 yes
O(9) V(4) H(5) 99.1(3) 1_555 1_555 3_566 no
O(10) V(4) O(11) 103.1(5) 1_555 1_555 1_555 yes
O(10) V(4) O(14) 102.2(4) 1_555 1_555 1_555 yes
O(10) V(4) H(5) 80.5(4) 1_555 1_555 3_566 no
O(11) V(4) O(14) 90.8(4) 1_555 1_555 1_555 yes
O(11) V(4) H(5) 89.5(3) 1_555 1_555 3_566 no
O(14) V(4) H(5) 22.7(3) 1_555 1_555 3_566 no
V(1) V(5) V(2) 90.47(9) 3_556 1_555 1_555 yes
V(1) V(5) V(3) 62.63(7) 3_556 1_555 3_556 yes
V(1) V(5) V(4) 59.25(7) 3_556 1_555 1_555 yes
V(1) V(5) O(2) 42.9(2) 3_556 1_555 1_555 yes
V(1) V(5) O(3) 81.0(2) 3_556 1_555 1_555 yes
V(1) V(5) O(4) 35.3(3) 3_556 1_555 3_556 yes
V(1) V(5) O(11) 79.2(3) 3_556 1_555 1_555 yes
V(1) V(5) O(12) 136.6(4) 3_556 1_555 1_555 yes
V(1) V(5) O(13) 123.0(3) 3_556 1_555 1_555 yes
V(1) V(5) H(2) 149.0(1) 3_556 1_555 1_555 no
V(1) V(5) H(18) 119.18(9) 3_556 1_555 1_555 no
V(1) V(5) H(21) 110.79(9) 3_556 1_555 1_555 no
V(2) V(5) V(3) 118.2(1) 1_555 1_555 3_556 yes
V(2) V(5) V(4) 60.00(8) 1_555 1_555 1_555 yes
V(2) V(5) O(2) 47.9(2) 1_555 1_555 1_555 yes
V(2) V(5) O(3) 85.0(3) 1_555 1_555 1_555 yes
V(2) V(5) O(4) 124.5(3) 1_555 1_555 3_556 yes
V(2) V(5) O(11) 83.0(3) 1_555 1_555 1_555 yes
V(2) V(5) O(12) 132.9(4) 1_555 1_555 1_555 yes
V(2) V(5) O(13) 32.7(3) 1_555 1_555 1_555 yes
V(2) V(5) H(2) 58.61(6) 1_555 1_555 1_555 no
V(2) V(5) H(18) 69.37(7) 1_555 1_555 1_555 no
V(2) V(5) H(21) 106.31(8) 1_555 1_555 1_555 no
V(3) V(5) V(4) 121.75(10) 3_556 1_555 1_555 yes
V(3) V(5) O(2) 85.6(2) 3_556 1_555 1_555 yes
V(3) V(5) O(3) 39.5(2) 3_556 1_555 1_555 yes
V(3) V(5) O(4) 41.7(2) 3_556 1_555 3_556 yes
V(3) V(5) O(11) 135.0(3) 3_556 1_555 1_555 yes
V(3) V(5) O(12) 89.8(4) 3_556 1_555 1_555 yes
V(3) V(5) O(13) 127.0(3) 3_556 1_555 1_555 yes
V(3) V(5) H(2) 127.15(10) 3_556 1_555 1_555 no
V(3) V(5) H(18) 77.51(7) 3_556 1_555 1_555 no
V(3) V(5) H(21) 134.57(10) 3_556 1_555 1_555 no
V(4) V(5) O(2) 48.5(2) 1_555 1_555 1_555 yes
V(4) V(5) O(3) 124.0(3) 1_555 1_555 1_555 yes
V(4) V(5) O(4) 88.1(3) 1_555 1_555 3_556 yes
V(4) V(5) O(11) 33.2(3) 1_555 1_555 1_555 yes
V(4) V(5) O(12) 137.0(4) 1_555 1_555 1_555 yes
V(4) V(5) O(13) 83.9(3) 1_555 1_555 1_555 yes
V(4) V(5) H(2) 101.99(8) 1_555 1_555 1_555 no
V(4) V(5) H(18) 129.11(10) 1_555 1_555 1_555 no
V(4) V(5) H(21) 72.82(7) 1_555 1_555 1_555 no
O(2) V(5) O(3) 75.5(3) 1_555 1_555 1_555 yes
O(2) V(5) O(4) 76.7(3) 1_555 1_555 3_556 yes
O(2) V(5) O(11) 81.6(4) 1_555 1_555 1_555 yes
O(2) V(5) O(12) 174.4(4) 1_555 1_555 1_555 yes
O(2) V(5) O(13) 80.1(4) 1_555 1_555 1_555 yes
O(2) V(5) H(2) 106.1(2) 1_555 1_555 1_555 no
O(2) V(5) H(18) 93.5(2) 1_555 1_555 1_555 no
O(2) V(5) H(21) 121.3(2) 1_555 1_555 1_555 no
O(3) V(5) O(4) 77.2(3) 1_555 1_555 3_556 yes
O(3) V(5) O(11) 156.6(4) 1_555 1_555 1_555 yes
O(3) V(5) O(12) 98.9(4) 1_555 1_555 1_555 yes
O(3) V(5) O(13) 87.6(4) 1_555 1_555 1_555 yes
O(3) V(5) H(2) 92.8(2) 1_555 1_555 1_555 no
O(3) V(5) H(18) 42.1(2) 1_555 1_555 1_555 no
O(3) V(5) H(21) 163.2(3) 1_555 1_555 1_555 no
O(4) V(5) O(11) 93.3(4) 3_556 1_555 1_555 yes
O(4) V(5) O(12) 101.8(5) 3_556 1_555 1_555 yes
O(4) V(5) O(13) 154.8(4) 3_556 1_555 1_555 yes
O(4) V(5) H(2) 168.7(3) 3_556 1_555 1_555 no
O(4) V(5) H(18) 118.5(3) 3_556 1_555 1_555 no
O(4) V(5) H(21) 105.1(3) 3_556 1_555 1_555 no
O(11) V(5) O(12) 103.9(5) 1_555 1_555 1_555 yes
O(11) V(5) O(13) 92.9(4) 1_555 1_555 1_555 yes
O(11) V(5) H(2) 97.9(3) 1_555 1_555 1_555 no
O(11) V(5) H(18) 145.9(3) 1_555 1_555 1_555 no
O(11) V(5) H(21) 40.0(3) 1_555 1_555 1_555 no
O(12) V(5) O(13) 100.3(5) 1_555 1_555 1_555 yes
O(12) V(5) H(2) 74.3(4) 1_555 1_555 1_555 no
O(12) V(5) H(18) 82.5(4) 1_555 1_555 1_555 no
O(12) V(5) H(21) 64.2(4) 1_555 1_555 1_555 no
O(13) V(5) H(2) 26.0(3) 1_555 1_555 1_555 no
O(13) V(5) H(18) 53.1(3) 1_555 1_555 1_555 no
O(13) V(5) H(21) 95.3(3) 1_555 1_555 1_555 no
H(2) V(5) H(18) 50.98(4) 1_555 1_555 1_555 no
H(2) V(5) H(21) 83.01(6) 1_555 1_555 1_555 no
H(18) V(5) H(21) 129.72(8) 1_555 1_555 1_555 no
V(1) O(1) V(2) 109.9(4) 1_555 1_555 1_555 yes
V(1) O(1) O(2) 52.5(3) 1_555 1_555 1_555 yes
V(1) O(1) O(3) 46.0(3) 1_555 1_555 1_555 yes
V(1) O(1) O(4) 43.8(3) 1_555 1_555 1_555 yes
V(1) O(1) O(5) 36.5(3) 1_555 1_555 1_555 yes
V(1) O(1) O(7) 96.0(4) 1_555 1_555 1_555 yes
V(1) O(1) O(8) 143.3(5) 1_555 1_555 1_555 yes
V(1) O(1) O(13) 96.8(4) 1_555 1_555 1_555 yes
V(1) O(1) N(3) 141.3(5) 1_555 1_555 1_555 yes
V(1) O(1) H(1) 108.5(4) 1_555 1_555 1_555 no
V(1) O(1) H(4) 118.6(4) 1_555 1_555 1_555 no
V(1) O(1) H(14) 128.0(4) 1_555 1_555 1_555 no
V(1) O(1) H(18) 89.2(3) 1_555 1_555 1_555 no
V(2) O(1) O(2) 57.4(3) 1_555 1_555 1_555 yes
V(2) O(1) O(3) 96.0(4) 1_555 1_555 1_555 yes
V(2) O(1) O(4) 99.2(4) 1_555 1_555 1_555 yes
V(2) O(1) O(5) 146.3(4) 1_555 1_555 1_555 yes
V(2) O(1) O(7) 47.9(3) 1_555 1_555 1_555 yes
V(2) O(1) O(8) 33.4(2) 1_555 1_555 1_555 yes
V(2) O(1) O(13) 43.3(3) 1_555 1_555 1_555 yes
V(2) O(1) N(3) 87.6(3) 1_555 1_555 1_555 yes
V(2) O(1) H(1) 60.6(2) 1_555 1_555 1_555 no
V(2) O(1) H(4) 96.5(3) 1_555 1_555 1_555 no
V(2) O(1) H(14) 120.5(4) 1_555 1_555 1_555 no
V(2) O(1) H(18) 98.3(3) 1_555 1_555 1_555 no
O(2) O(1) O(3) 58.9(3) 1_555 1_555 1_555 yes
O(2) O(1) O(4) 58.0(3) 1_555 1_555 1_555 yes
O(2) O(1) O(5) 89.0(3) 1_555 1_555 1_555 yes
O(2) O(1) O(7) 60.6(3) 1_555 1_555 1_555 yes
O(2) O(1) O(8) 90.9(4) 1_555 1_555 1_555 yes
O(2) O(1) O(13) 60.7(3) 1_555 1_555 1_555 yes
O(2) O(1) N(3) 132.8(4) 1_555 1_555 1_555 yes
O(2) O(1) H(1) 81.3(3) 1_555 1_555 1_555 no
O(2) O(1) H(4) 123.1(4) 1_555 1_555 1_555 no
O(2) O(1) H(14) 167.3(4) 1_555 1_555 1_555 no
O(2) O(1) H(18) 97.7(3) 1_555 1_555 1_555 no
O(3) O(1) O(4) 88.3(3) 1_555 1_555 1_555 yes
O(3) O(1) O(5) 59.7(3) 1_555 1_555 1_555 yes
O(3) O(1) O(7) 119.5(4) 1_555 1_555 1_555 yes
O(3) O(1) O(8) 118.6(4) 1_555 1_555 1_555 yes
O(3) O(1) O(13) 60.4(3) 1_555 1_555 1_555 yes
O(3) O(1) N(3) 99.7(4) 1_555 1_555 1_555 yes
O(3) O(1) H(1) 140.2(4) 1_555 1_555 1_555 no
O(3) O(1) H(4) 77.9(3) 1_555 1_555 1_555 no
O(3) O(1) H(14) 132.2(4) 1_555 1_555 1_555 no
O(3) O(1) H(18) 46.6(2) 1_555 1_555 1_555 no
O(4) O(1) O(5) 60.2(3) 1_555 1_555 1_555 yes
O(4) O(1) O(7) 60.8(3) 1_555 1_555 1_555 yes
O(4) O(1) O(8) 121.2(4) 1_555 1_555 1_555 yes
O(4) O(1) O(13) 118.7(4) 1_555 1_555 1_555 yes
O(4) O(1) N(3) 169.0(4) 1_555 1_555 1_555 yes
O(4) O(1) H(1) 66.7(3) 1_555 1_555 1_555 no
O(4) O(1) H(4) 160.1(4) 1_555 1_555 1_555 no
O(4) O(1) H(14) 112.4(4) 1_555 1_555 1_555 no
O(4) O(1) H(18) 133.0(4) 1_555 1_555 1_555 no
O(5) O(1) O(7) 121.0(4) 1_555 1_555 1_555 yes
O(5) O(1) O(8) 178.1(5) 1_555 1_555 1_555 yes
O(5) O(1) O(13) 120.1(4) 1_555 1_555 1_555 yes
O(5) O(1) N(3) 117.5(4) 1_555 1_555 1_555 yes
O(5) O(1) H(1) 122.2(4) 1_555 1_555 1_555 no
O(5) O(1) H(4) 100.1(3) 1_555 1_555 1_555 no
O(5) O(1) H(14) 92.9(3) 1_555 1_555 1_555 no
O(5) O(1) H(18) 81.9(3) 1_555 1_555 1_555 no
O(7) O(1) O(8) 60.5(3) 1_555 1_555 1_555 yes
O(7) O(1) O(13) 89.1(4) 1_555 1_555 1_555 yes
O(7) O(1) N(3) 120.1(4) 1_555 1_555 1_555 yes
O(7) O(1) H(1) 21.1(2) 1_555 1_555 1_555 no
O(7) O(1) H(4) 138.8(4) 1_555 1_555 1_555 no
O(7) O(1) H(14) 108.0(4) 1_555 1_555 1_555 no
O(7) O(1) H(18) 145.4(4) 1_555 1_555 1_555 no
O(8) O(1) O(13) 58.3(3) 1_555 1_555 1_555 yes
O(8) O(1) N(3) 61.4(3) 1_555 1_555 1_555 yes
O(8) O(1) H(1) 59.7(3) 1_555 1_555 1_555 no
O(8) O(1) H(4) 78.4(3) 1_555 1_555 1_555 no
O(8) O(1) H(14) 87.7(3) 1_555 1_555 1_555 no
O(8) O(1) H(18) 96.2(3) 1_555 1_555 1_555 no
O(13) O(1) N(3) 72.2(3) 1_555 1_555 1_555 yes
O(13) O(1) H(1) 103.9(3) 1_555 1_555 1_555 no
O(13) O(1) H(4) 66.5(3) 1_555 1_555 1_555 no
O(13) O(1) H(14) 128.0(4) 1_555 1_555 1_555 no
O(13) O(1) H(18) 56.3(3) 1_555 1_555 1_555 no
N(3) O(1) H(1) 110.1(3) 1_555 1_555 1_555 no
N(3) O(1) H(4) 22.8(2) 1_555 1_555 1_555 no
N(3) O(1) H(14) 56.6(3) 1_555 1_555 1_555 no
N(3) O(1) H(18) 53.4(3) 1_555 1_555 1_555 no
H(1) O(1) H(4) 132.5(3) 1_555 1_555 1_555 no
H(1) O(1) H(14) 87.0(3) 1_555 1_555 1_555 no
H(1) O(1) H(18) 155.7(4) 1_555 1_555 1_555 no
H(4) O(1) H(14) 69.0(2) 1_555 1_555 1_555 no
H(4) O(1) H(18) 31.23(10) 1_555 1_555 1_555 no
H(14) O(1) H(18) 95.0(3) 1_555 1_555 1_555 no
V(1) O(2) V(1) 101.8(3) 1_555 1_555 3_556 yes
V(1) O(2) V(2) 87.2(3) 1_555 1_555 1_555 yes
V(1) O(2) V(3) 94.3(4) 1_555 1_555 1_555 yes
V(1) O(2) V(4) 171.0(4) 1_555 1_555 1_555 yes
V(1) O(2) V(5) 94.6(3) 1_555 1_555 1_555 yes
V(1) O(2) O(1) 39.2(2) 1_555 1_555 1_555 yes
V(1) O(2) O(2) 51.2(3) 1_555 1_555 3_556 yes
V(1) O(2) O(3) 47.3(3) 1_555 1_555 1_555 yes
V(1) O(2) O(3) 92.7(3) 1_555 1_555 3_556 yes
V(1) O(2) O(4) 46.1(3) 1_555 1_555 1_555 yes
V(1) O(2) O(4) 92.9(3) 1_555 1_555 3_556 yes
V(1) O(2) O(5) 142.1(4) 1_555 1_555 3_556 yes
V(1) O(2) O(7) 85.8(3) 1_555 1_555 1_555 yes
V(1) O(2) O(9) 135.7(5) 1_555 1_555 1_555 yes
V(1) O(2) O(11) 136.1(4) 1_555 1_555 1_555 yes
V(1) O(2) O(13) 86.8(3) 1_555 1_555 1_555 yes
V(1) O(2) O(14) 128.7(4) 1_555 1_555 1_555 yes
V(1) O(2) V(2) 170.4(4) 3_556 1_555 1_555 yes
V(1) O(2) V(3) 92.3(3) 3_556 1_555 1_555 yes
V(1) O(2) V(4) 87.1(3) 3_556 1_555 1_555 yes
V(1) O(2) V(5) 90.4(3) 3_556 1_555 1_555 yes
V(1) O(2) O(1) 141.0(4) 3_556 1_555 1_555 yes
V(1) O(2) O(2) 50.6(3) 3_556 1_555 3_556 yes
V(1) O(2) O(3) 92.0(3) 3_556 1_555 1_555 yes
V(1) O(2) O(3) 47.4(3) 3_556 1_555 3_556 yes
V(1) O(2) O(4) 93.2(3) 3_556 1_555 1_555 yes
V(1) O(2) O(4) 45.7(3) 3_556 1_555 3_556 yes
V(1) O(2) O(5) 40.3(2) 3_556 1_555 3_556 yes
V(1) O(2) O(7) 137.0(4) 3_556 1_555 1_555 yes
V(1) O(2) O(9) 87.4(3) 3_556 1_555 1_555 yes
V(1) O(2) O(11) 85.8(4) 3_556 1_555 1_555 yes
V(1) O(2) O(13) 133.9(5) 3_556 1_555 1_555 yes
V(1) O(2) O(14) 129.5(4) 3_556 1_555 1_555 yes
V(2) O(2) V(3) 90.4(3) 1_555 1_555 1_555 yes
V(2) O(2) V(4) 83.8(3) 1_555 1_555 1_555 yes
V(2) O(2) V(5) 85.4(3) 1_555 1_555 1_555 yes
V(2) O(2) O(1) 48.0(2) 1_555 1_555 1_555 yes
V(2) O(2) O(2) 138.3(5) 1_555 1_555 3_556 yes
V(2) O(2) O(3) 91.7(3) 1_555 1_555 1_555 yes
V(2) O(2) O(3) 136.6(4) 1_555 1_555 3_556 yes
V(2) O(2) O(4) 95.5(4) 1_555 1_555 1_555 yes
V(2) O(2) O(4) 131.4(4) 1_555 1_555 3_556 yes
V(2) O(2) O(5) 130.7(4) 1_555 1_555 3_556 yes
V(2) O(2) O(7) 46.1(2) 1_555 1_555 1_555 yes
V(2) O(2) O(9) 88.4(3) 1_555 1_555 1_555 yes
V(2) O(2) O(11) 85.4(3) 1_555 1_555 1_555 yes
V(2) O(2) O(13) 42.2(2) 1_555 1_555 1_555 yes
V(2) O(2) O(14) 41.6(2) 1_555 1_555 1_555 yes
V(3) O(2) V(4) 85.9(3) 1_555 1_555 1_555 yes
V(3) O(2) V(5) 170.0(4) 1_555 1_555 1_555 yes
V(3) O(2) O(1) 92.5(4) 1_555 1_555 1_555 yes
V(3) O(2) O(2) 95.2(4) 1_555 1_555 3_556 yes
V(3) O(2) O(3) 141.3(4) 1_555 1_555 1_555 yes
V(3) O(2) O(3) 46.3(2) 1_555 1_555 3_556 yes
V(3) O(2) O(4) 49.0(3) 1_555 1_555 1_555 yes
V(3) O(2) O(4) 137.9(4) 1_555 1_555 3_556 yes
V(3) O(2) O(5) 87.6(3) 1_555 1_555 3_556 yes
V(3) O(2) O(7) 44.8(2) 1_555 1_555 1_555 yes
V(3) O(2) O(9) 41.7(2) 1_555 1_555 1_555 yes
V(3) O(2) O(11) 128.9(4) 1_555 1_555 1_555 yes
V(3) O(2) O(13) 132.5(4) 1_555 1_555 1_555 yes
V(3) O(2) O(14) 85.5(3) 1_555 1_555 1_555 yes
V(4) O(2) V(5) 84.6(3) 1_555 1_555 1_555 yes
V(4) O(2) O(1) 131.8(4) 1_555 1_555 1_555 yes
V(4) O(2) O(2) 137.7(5) 1_555 1_555 3_556 yes
V(4) O(2) O(3) 132.7(4) 1_555 1_555 1_555 yes
V(4) O(2) O(3) 93.9(3) 1_555 1_555 3_556 yes
V(4) O(2) O(4) 134.9(4) 1_555 1_555 1_555 yes
V(4) O(2) O(4) 93.0(3) 1_555 1_555 3_556 yes
V(4) O(2) O(5) 46.9(2) 1_555 1_555 3_556 yes
V(4) O(2) O(7) 88.0(3) 1_555 1_555 1_555 yes
V(4) O(2) O(9) 44.3(2) 1_555 1_555 1_555 yes
V(4) O(2) O(11) 43.0(2) 1_555 1_555 1_555 yes
V(4) O(2) O(13) 86.5(3) 1_555 1_555 1_555 yes
V(4) O(2) O(14) 42.3(2) 1_555 1_555 1_555 yes
V(5) O(2) O(1) 91.5(3) 1_555 1_555 1_555 yes
V(5) O(2) O(2) 93.9(5) 1_555 1_555 3_556 yes
V(5) O(2) O(3) 48.1(3) 1_555 1_555 1_555 yes
V(5) O(2) O(3) 137.7(4) 1_555 1_555 3_556 yes
V(5) O(2) O(4) 140.4(4) 1_555 1_555 1_555 yes
V(5) O(2) O(4) 46.1(3) 1_555 1_555 3_556 yes
V(5) O(2) O(5) 88.2(4) 1_555 1_555 3_556 yes
V(5) O(2) O(7) 131.6(4) 1_555 1_555 1_555 yes
V(5) O(2) O(9) 128.9(4) 1_555 1_555 1_555 yes
V(5) O(2) O(11) 41.8(2) 1_555 1_555 1_555 yes
V(5) O(2) O(13) 43.6(2) 1_555 1_555 1_555 yes
V(5) O(2) O(14) 85.4(3) 1_555 1_555 1_555 yes
O(1) O(2) O(2) 90.4(4) 1_555 1_555 3_556 yes
O(1) O(2) O(3) 61.8(3) 1_555 1_555 1_555 yes
O(1) O(2) O(3) 118.8(4) 1_555 1_555 3_556 yes
O(1) O(2) O(4) 62.2(3) 1_555 1_555 1_555 yes
O(1) O(2) O(4) 118.0(4) 1_555 1_555 3_556 yes
O(1) O(2) O(5) 178.7(4) 1_555 1_555 3_556 yes
O(1) O(2) O(7) 59.6(3) 1_555 1_555 1_555 yes
O(1) O(2) O(9) 120.2(4) 1_555 1_555 1_555 yes
O(1) O(2) O(11) 119.8(4) 1_555 1_555 1_555 yes
O(1) O(2) O(13) 60.1(3) 1_555 1_555 1_555 yes
O(1) O(2) O(14) 89.5(3) 1_555 1_555 1_555 yes
O(2) O(2) O(3) 59.5(4) 3_556 1_555 1_555 yes
O(2) O(2) O(3) 59.8(3) 3_556 1_555 3_556 yes
O(2) O(2) O(4) 59.8(4) 3_556 1_555 1_555 yes
O(2) O(2) O(4) 58.9(4) 3_556 1_555 3_556 yes
O(2) O(2) O(5) 90.9(4) 3_556 1_555 3_556 yes
O(2) O(2) O(7) 121.7(5) 3_556 1_555 1_555 yes
O(2) O(2) O(9) 122.0(5) 3_556 1_555 1_555 yes
O(2) O(2) O(11) 120.7(5) 3_556 1_555 1_555 yes
O(2) O(2) O(13) 120.6(5) 3_556 1_555 1_555 yes
O(2) O(2) O(14) 179.3(6) 3_556 1_555 1_555 yes
O(3) O(2) O(3) 119.3(3) 1_555 1_555 3_556 yes
O(3) O(2) O(4) 92.3(4) 1_555 1_555 1_555 yes
O(3) O(2) O(4) 56.2(3) 1_555 1_555 3_556 yes
O(3) O(2) O(5) 118.8(4) 1_555 1_555 3_556 yes
O(3) O(2) O(7) 121.4(4) 1_555 1_555 1_555 yes
O(3) O(2) O(9) 177.0(5) 1_555 1_555 1_555 yes
O(3) O(2) O(11) 89.8(4) 1_555 1_555 1_555 yes
O(3) O(2) O(13) 61.1(3) 1_555 1_555 1_555 yes
O(3) O(2) O(14) 119.9(4) 1_555 1_555 1_555 yes
O(3) O(2) O(4) 56.6(3) 3_556 1_555 1_555 yes
O(3) O(2) O(4) 92.0(4) 3_556 1_555 3_556 yes
O(3) O(2) O(5) 62.1(3) 3_556 1_555 3_556 yes
O(3) O(2) O(7) 90.5(4) 3_556 1_555 1_555 yes
O(3) O(2) O(9) 62.2(3) 3_556 1_555 1_555 yes
O(3) O(2) O(11) 121.4(4) 3_556 1_555 1_555 yes
O(3) O(2) O(13) 178.7(5) 3_556 1_555 1_555 yes
O(3) O(2) O(14) 120.8(4) 3_556 1_555 1_555 yes
O(4) O(2) O(4) 118.7(4) 1_555 1_555 3_556 yes
O(4) O(2) O(5) 118.7(4) 1_555 1_555 3_556 yes
O(4) O(2) O(7) 61.9(3) 1_555 1_555 1_555 yes
O(4) O(2) O(9) 90.6(4) 1_555 1_555 1_555 yes
O(4) O(2) O(11) 177.6(4) 1_555 1_555 1_555 yes
O(4) O(2) O(13) 122.3(4) 1_555 1_555 1_555 yes
O(4) O(2) O(14) 120.7(4) 1_555 1_555 1_555 yes
O(4) O(2) O(5) 62.6(3) 3_556 1_555 3_556 yes
O(4) O(2) O(7) 177.2(4) 3_556 1_555 1_555 yes
O(4) O(2) O(9) 121.8(4) 3_556 1_555 1_555 yes
O(4) O(2) O(11) 61.8(3) 3_556 1_555 1_555 yes
O(4) O(2) O(13) 89.2(4) 3_556 1_555 1_555 yes
O(4) O(2) O(14) 120.6(4) 3_556 1_555 1_555 yes
O(5) O(2) O(7) 119.7(4) 3_556 1_555 1_555 yes
O(5) O(2) O(9) 59.2(3) 3_556 1_555 1_555 yes
O(5) O(2) O(11) 59.3(3) 3_556 1_555 1_555 yes
O(5) O(2) O(13) 119.0(4) 3_556 1_555 1_555 yes
O(5) O(2) O(14) 89.2(4) 3_556 1_555 1_555 yes
O(7) O(2) O(9) 60.5(3) 1_555 1_555 1_555 yes
O(7) O(2) O(11) 117.6(4) 1_555 1_555 1_555 yes
O(7) O(2) O(13) 88.2(3) 1_555 1_555 1_555 yes
O(7) O(2) O(14) 58.8(3) 1_555 1_555 1_555 yes
O(9) O(2) O(11) 87.2(4) 1_555 1_555 1_555 yes
O(9) O(2) O(13) 117.5(4) 1_555 1_555 1_555 yes
O(9) O(2) O(14) 58.6(3) 1_555 1_555 1_555 yes
O(11) O(2) O(13) 59.7(3) 1_555 1_555 1_555 yes
O(11) O(2) O(14) 58.8(3) 1_555 1_555 1_555 yes
O(13) O(2) O(14) 58.8(3) 1_555 1_555 1_555 yes
V(1) O(3) V(3) 107.5(4) 1_555 1_555 3_556 yes
V(1) O(3) V(5) 107.2(4) 1_555 1_555 1_555 yes
V(1) O(3) O(1) 37.9(2) 1_555 1_555 1_555 yes
V(1) O(3) O(2) 51.9(3) 1_555 1_555 1_555 yes
V(1) O(3) O(2) 52.6(3) 1_555 1_555 3_556 yes
V(1) O(3) O(4) 101.0(4) 1_555 1_555 3_556 yes
V(1) O(3) O(5) 38.7(3) 1_555 1_555 1_555 yes
V(1) O(3) O(6) 141.4(4) 1_555 1_555 3_556 yes
V(1) O(3) O(9) 88.6(4) 1_555 1_555 3_556 yes
V(1) O(3) O(12) 140.8(4) 1_555 1_555 1_555 yes
V(1) O(3) O(13) 89.0(4) 1_555 1_555 1_555 yes
V(1) O(3) O(16) 106.9(4) 1_555 1_555 1_555 yes
V(1) O(3) H(3) 103.0(3) 1_555 1_555 2_546 no
V(1) O(3) H(18) 98.6(4) 1_555 1_555 1_555 no
V(1) O(3) H(19) 99.2(3) 1_555 1_555 1_555 no
V(3) O(3) V(5) 99.1(4) 3_556 1_555 1_555 yes
V(3) O(3) O(1) 145.3(4) 3_556 1_555 1_555 yes
V(3) O(3) O(2) 104.0(4) 3_556 1_555 1_555 yes
V(3) O(3) O(2) 56.6(3) 3_556 1_555 3_556 yes
V(3) O(3) O(4) 53.2(3) 3_556 1_555 3_556 yes
V(3) O(3) O(5) 91.8(4) 3_556 1_555 1_555 yes
V(3) O(3) O(6) 34.5(2) 3_556 1_555 3_556 yes
V(3) O(3) O(9) 40.7(2) 3_556 1_555 3_556 yes
V(3) O(3) O(12) 91.2(4) 3_556 1_555 1_555 yes
V(3) O(3) O(13) 143.0(4) 3_556 1_555 1_555 yes
V(3) O(3) O(16) 126.4(4) 3_556 1_555 1_555 yes
V(3) O(3) H(3) 103.3(3) 3_556 1_555 2_546 no
V(3) O(3) H(18) 142.9(4) 3_556 1_555 1_555 no
V(3) O(3) H(19) 118.0(3) 3_556 1_555 1_555 no
V(5) O(3) O(1) 95.2(3) 1_555 1_555 1_555 yes
V(5) O(3) O(2) 56.4(3) 1_555 1_555 1_555 yes
V(5) O(3) O(2) 101.0(4) 1_555 1_555 3_556 yes
V(5) O(3) O(4) 49.8(3) 1_555 1_555 3_556 yes
V(5) O(3) O(5) 145.7(4) 1_555 1_555 1_555 yes
V(5) O(3) O(6) 90.2(4) 1_555 1_555 3_556 yes
V(5) O(3) O(9) 139.8(4) 1_555 1_555 3_556 yes
V(5) O(3) O(12) 34.4(2) 1_555 1_555 1_555 yes
V(5) O(3) O(13) 43.9(3) 1_555 1_555 1_555 yes
V(5) O(3) O(16) 108.4(4) 1_555 1_555 1_555 yes
V(5) O(3) H(3) 134.6(4) 1_555 1_555 2_546 no
V(5) O(3) H(18) 97.8(3) 1_555 1_555 1_555 no
V(5) O(3) H(19) 124.8(3) 1_555 1_555 1_555 no
O(1) O(3) O(2) 59.3(3) 1_555 1_555 1_555 yes
O(1) O(3) O(2) 89.7(4) 1_555 1_555 3_556 yes
O(1) O(3) O(4) 120.9(4) 1_555 1_555 3_556 yes
O(1) O(3) O(5) 60.3(3) 1_555 1_555 1_555 yes
O(1) O(3) O(6) 174.3(4) 1_555 1_555 3_556 yes
O(1) O(3) O(9) 117.5(4) 1_555 1_555 3_556 yes
O(1) O(3) O(12) 117.3(4) 1_555 1_555 1_555 yes
O(1) O(3) O(13) 59.0(3) 1_555 1_555 1_555 yes
O(1) O(3) O(16) 77.3(3) 1_555 1_555 1_555 yes
O(1) O(3) H(3) 88.3(3) 1_555 1_555 2_546 no
O(1) O(3) H(18) 64.4(3) 1_555 1_555 1_555 no
O(1) O(3) H(19) 77.2(3) 1_555 1_555 1_555 no
O(2) O(3) O(2) 60.7(3) 1_555 1_555 3_556 yes
O(2) O(3) O(4) 61.6(3) 1_555 1_555 3_556 yes
O(2) O(3) O(5) 89.5(4) 1_555 1_555 1_555 yes
O(2) O(3) O(6) 125.7(4) 1_555 1_555 3_556 yes
O(2) O(3) O(9) 120.0(4) 1_555 1_555 3_556 yes
O(2) O(3) O(12) 90.8(4) 1_555 1_555 1_555 yes
O(2) O(3) O(13) 60.3(3) 1_555 1_555 1_555 yes
O(2) O(3) O(16) 129.6(4) 1_555 1_555 1_555 yes
O(2) O(3) H(3) 147.6(4) 1_555 1_555 2_546 no
O(2) O(3) H(18) 112.9(4) 1_555 1_555 1_555 no
O(2) O(3) H(19) 135.5(4) 1_555 1_555 1_555 no
O(2) O(3) O(4) 61.1(3) 3_556 1_555 3_556 yes
O(2) O(3) O(5) 58.8(3) 3_556 1_555 1_555 yes
O(2) O(3) O(6) 91.0(4) 3_556 1_555 3_556 yes
O(2) O(3) O(9) 59.3(3) 3_556 1_555 3_556 yes
O(2) O(3) O(12) 123.9(4) 3_556 1_555 1_555 yes
O(2) O(3) O(13) 121.0(4) 3_556 1_555 1_555 yes
O(2) O(3) O(16) 148.6(4) 3_556 1_555 1_555 yes
O(2) O(3) H(3) 124.3(3) 3_556 1_555 2_546 no
O(2) O(3) H(18) 149.3(4) 3_556 1_555 1_555 no
O(2) O(3) H(19) 133.0(4) 3_556 1_555 1_555 no
O(4) O(3) O(5) 119.9(4) 3_556 1_555 1_555 yes
O(4) O(3) O(6) 64.2(3) 3_556 1_555 3_556 yes
O(4) O(3) O(9) 91.5(4) 3_556 1_555 3_556 yes
O(4) O(3) O(12) 62.9(3) 3_556 1_555 1_555 yes
O(4) O(3) O(13) 91.9(4) 3_556 1_555 1_555 yes
O(4) O(3) O(16) 149.4(5) 3_556 1_555 1_555 yes
O(4) O(3) H(3) 150.8(4) 3_556 1_555 2_546 no
O(4) O(3) H(18) 146.0(4) 3_556 1_555 1_555 no
O(4) O(3) H(19) 159.7(4) 3_556 1_555 1_555 no
O(5) O(3) O(6) 115.5(4) 1_555 1_555 3_556 yes
O(5) O(3) O(9) 57.2(3) 1_555 1_555 3_556 yes
O(5) O(3) O(12) 176.9(4) 1_555 1_555 1_555 yes
O(5) O(3) O(13) 119.3(4) 1_555 1_555 1_555 yes
O(5) O(3) O(16) 90.2(4) 1_555 1_555 1_555 yes
O(5) O(3) H(3) 72.5(3) 1_555 1_555 2_546 no
O(5) O(3) H(18) 92.5(3) 1_555 1_555 1_555 no
O(5) O(3) H(19) 75.9(3) 1_555 1_555 1_555 no
O(6) O(3) O(9) 58.3(3) 3_556 1_555 3_556 yes
O(6) O(3) O(12) 66.7(3) 3_556 1_555 1_555 yes
O(6) O(3) O(13) 125.0(4) 3_556 1_555 1_555 yes
O(6) O(3) O(16) 99.4(4) 3_556 1_555 1_555 yes
O(6) O(3) H(3) 86.7(3) 3_556 1_555 2_546 no
O(6) O(3) H(18) 113.1(4) 3_556 1_555 1_555 no
O(6) O(3) H(19) 98.3(3) 3_556 1_555 1_555 no
O(9) O(3) O(12) 125.0(4) 3_556 1_555 1_555 yes
O(9) O(3) O(13) 176.2(4) 3_556 1_555 1_555 yes
O(9) O(3) O(16) 101.5(4) 3_556 1_555 1_555 yes
O(9) O(3) H(3) 72.9(3) 3_556 1_555 2_546 no
O(9) O(3) H(18) 116.6(4) 3_556 1_555 1_555 no
O(9) O(3) H(19) 87.1(3) 3_556 1_555 1_555 no
O(12) O(3) O(13) 58.3(3) 1_555 1_555 1_555 yes
O(12) O(3) O(16) 87.2(4) 1_555 1_555 1_555 yes
O(12) O(3) H(3) 105.8(3) 1_555 1_555 2_546 no
O(12) O(3) H(18) 84.5(3) 1_555 1_555 1_555 no
O(12) O(3) H(19) 101.8(3) 1_555 1_555 1_555 no
O(13) O(3) O(16) 76.4(3) 1_555 1_555 1_555 yes
O(13) O(3) H(3) 104.8(3) 1_555 1_555 2_546 no
O(13) O(3) H(18) 61.0(3) 1_555 1_555 1_555 no
O(13) O(3) H(19) 90.4(3) 1_555 1_555 1_555 no
O(16) O(3) H(3) 28.8(2) 1_555 1_555 2_546 no
O(16) O(3) H(18) 16.8(2) 1_555 1_555 1_555 no
O(16) O(3) H(19) 16.3(2) 1_555 1_555 1_555 no
H(3) O(3) H(18) 44.0(1) 2_546 1_555 1_555 no
H(3) O(3) H(19) 14.92(4) 2_546 1_555 1_555 no
H(18) O(3) H(19) 29.5(1) 1_555 1_555 1_555 no
V(1) O(4) V(3) 108.4(4) 1_555 1_555 1_555 yes
V(1) O(4) V(5) 108.4(4) 1_555 1_555 3_556 yes
V(1) O(4) O(1) 37.7(2) 1_555 1_555 1_555 yes
V(1) O(4) O(2) 53.0(3) 1_555 1_555 1_555 yes
V(1) O(4) O(2) 53.0(3) 1_555 1_555 3_556 yes
V(1) O(4) O(3) 102.8(4) 1_555 1_555 3_556 yes
V(1) O(4) O(5) 38.1(3) 1_555 1_555 1_555 yes
V(1) O(4) O(6) 141.6(4) 1_555 1_555 1_555 yes
V(1) O(4) O(7) 88.7(4) 1_555 1_555 1_555 yes
V(1) O(4) O(11) 89.0(4) 1_555 1_555 3_556 yes
V(1) O(4) O(12) 142.1(4) 1_555 1_555 3_556 yes
V(1) O(4) H(1) 88.5(3) 1_555 1_555 1_555 no
V(3) O(4) V(5) 99.0(4) 1_555 1_555 3_556 yes
V(3) O(4) O(1) 95.7(4) 1_555 1_555 1_555 yes
V(3) O(4) O(2) 56.6(3) 1_555 1_555 1_555 yes
V(3) O(4) O(2) 101.9(4) 1_555 1_555 3_556 yes
V(3) O(4) O(3) 49.9(3) 1_555 1_555 3_556 yes
V(3) O(4) O(5) 146.3(5) 1_555 1_555 1_555 yes
V(3) O(4) O(6) 34.1(2) 1_555 1_555 1_555 yes
V(3) O(4) O(7) 44.8(2) 1_555 1_555 1_555 yes
V(3) O(4) O(11) 140.4(4) 1_555 1_555 3_556 yes
V(3) O(4) O(12) 89.8(4) 1_555 1_555 3_556 yes
V(3) O(4) H(1) 62.6(2) 1_555 1_555 1_555 no
V(5) O(4) O(1) 146.1(5) 3_556 1_555 1_555 yes
V(5) O(4) O(2) 104.5(4) 3_556 1_555 1_555 yes
V(5) O(4) O(2) 57.3(3) 3_556 1_555 3_556 yes
V(5) O(4) O(3) 53.0(3) 3_556 1_555 3_556 yes
V(5) O(4) O(5) 92.4(4) 3_556 1_555 1_555 yes
V(5) O(4) O(6) 90.9(4) 3_556 1_555 1_555 yes
V(5) O(4) O(7) 143.8(4) 3_556 1_555 1_555 yes
V(5) O(4) O(11) 41.4(2) 3_556 1_555 3_556 yes
V(5) O(4) O(12) 34.3(3) 3_556 1_555 3_556 yes
V(5) O(4) H(1) 158.8(4) 3_556 1_555 1_555 no
O(1) O(4) O(2) 59.8(3) 1_555 1_555 1_555 yes
O(1) O(4) O(2) 89.9(4) 1_555 1_555 3_556 yes
O(1) O(4) O(3) 122.1(4) 1_555 1_555 3_556 yes
O(1) O(4) O(5) 60.1(3) 1_555 1_555 1_555 yes
O(1) O(4) O(6) 117.4(4) 1_555 1_555 1_555 yes
O(1) O(4) O(7) 58.4(3) 1_555 1_555 1_555 yes
O(1) O(4) O(11) 117.6(4) 1_555 1_555 3_556 yes
O(1) O(4) O(12) 174.0(4) 1_555 1_555 3_556 yes
O(1) O(4) H(1) 52.3(2) 1_555 1_555 1_555 no
O(2) O(4) O(2) 61.3(4) 1_555 1_555 3_556 yes
O(2) O(4) O(3) 62.3(3) 1_555 1_555 3_556 yes
O(2) O(4) O(5) 90.0(4) 1_555 1_555 1_555 yes
O(2) O(4) O(6) 90.7(4) 1_555 1_555 1_555 yes
O(2) O(4) O(7) 60.4(3) 1_555 1_555 1_555 yes
O(2) O(4) O(11) 121.4(4) 1_555 1_555 3_556 yes
O(2) O(4) O(12) 125.8(4) 1_555 1_555 3_556 yes
O(2) O(4) H(1) 75.2(3) 1_555 1_555 1_555 no
O(2) O(4) O(3) 62.2(3) 3_556 1_555 3_556 yes
O(2) O(4) O(5) 58.6(3) 3_556 1_555 1_555 yes
O(2) O(4) O(6) 124.6(4) 3_556 1_555 1_555 yes
O(2) O(4) O(7) 121.6(4) 3_556 1_555 1_555 yes
O(2) O(4) O(11) 60.2(3) 3_556 1_555 3_556 yes
O(2) O(4) O(12) 91.4(4) 3_556 1_555 3_556 yes
O(2) O(4) H(1) 133.5(4) 3_556 1_555 1_555 no
O(3) O(4) O(5) 120.8(4) 3_556 1_555 1_555 yes
O(3) O(4) O(6) 62.5(3) 3_556 1_555 1_555 yes
O(3) O(4) O(7) 92.8(4) 3_556 1_555 1_555 yes
O(3) O(4) O(11) 92.2(4) 3_556 1_555 3_556 yes
O(3) O(4) O(12) 63.5(3) 3_556 1_555 3_556 yes
O(3) O(4) H(1) 111.9(3) 3_556 1_555 1_555 no
O(5) O(4) O(6) 176.5(4) 1_555 1_555 1_555 yes
O(5) O(4) O(7) 118.5(4) 1_555 1_555 1_555 yes
O(5) O(4) O(11) 57.5(3) 1_555 1_555 3_556 yes
O(5) O(4) O(12) 115.9(4) 1_555 1_555 3_556 yes
O(5) O(4) H(1) 108.8(3) 1_555 1_555 1_555 no
O(6) O(4) O(7) 59.0(3) 1_555 1_555 1_555 yes
O(6) O(4) O(11) 124.8(4) 1_555 1_555 3_556 yes
O(6) O(4) O(12) 66.4(3) 1_555 1_555 3_556 yes
O(6) O(4) H(1) 68.0(3) 1_555 1_555 1_555 no
O(7) O(4) O(11) 174.8(4) 1_555 1_555 3_556 yes
O(7) O(4) O(12) 125.3(4) 1_555 1_555 3_556 yes
O(7) O(4) H(1) 19.5(2) 1_555 1_555 1_555 no
O(11) O(4) O(12) 58.4(3) 3_556 1_555 3_556 yes
O(11) O(4) H(1) 155.7(4) 3_556 1_555 1_555 no
O(12) O(4) H(1) 129.2(4) 3_556 1_555 1_555 no
V(1) O(5) V(4) 112.5(4) 1_555 1_555 3_556 yes
V(1) O(5) O(1) 35.9(3) 1_555 1_555 1_555 yes
V(1) O(5) O(2) 53.8(3) 1_555 1_555 3_556 yes
V(1) O(5) O(3) 46.2(3) 1_555 1_555 1_555 yes
V(1) O(5) O(4) 43.6(3) 1_555 1_555 1_555 yes
V(1) O(5) O(9) 98.8(4) 1_555 1_555 3_556 yes
V(1) O(5) O(10) 145.8(5) 1_555 1_555 3_556 yes
V(1) O(5) O(11) 97.0(4) 1_555 1_555 3_556 yes
V(1) O(5) H(8) 101.1(4) 1_555 1_555 4_554 no
V(1) O(5) H(10) 122.7(4) 1_555 1_555 2_546 no
V(4) O(5) O(1) 148.4(4) 3_556 1_555 1_555 yes
V(4) O(5) O(2) 58.8(3) 3_556 1_555 3_556 yes
V(4) O(5) O(3) 100.1(4) 3_556 1_555 1_555 yes
V(4) O(5) O(4) 98.3(4) 3_556 1_555 1_555 yes
V(4) O(5) O(9) 46.6(3) 3_556 1_555 3_556 yes
V(4) O(5) O(10) 33.3(2) 3_556 1_555 3_556 yes
V(4) O(5) O(11) 45.2(3) 3_556 1_555 3_556 yes
V(4) O(5) H(8) 116.1(4) 3_556 1_555 4_554 no
V(4) O(5) H(10) 123.5(4) 3_556 1_555 2_546 no
O(1) O(5) O(2) 89.7(3) 1_555 1_555 3_556 yes
O(1) O(5) O(3) 60.0(3) 1_555 1_555 1_555 yes
O(1) O(5) O(4) 59.7(3) 1_555 1_555 1_555 yes
O(1) O(5) O(9) 121.7(4) 1_555 1_555 3_556 yes
O(1) O(5) O(10) 178.2(4) 1_555 1_555 3_556 yes
O(1) O(5) O(11) 120.9(4) 1_555 1_555 3_556 yes
O(1) O(5) H(8) 80.1(3) 1_555 1_555 4_554 no
O(1) O(5) H(10) 87.5(3) 1_555 1_555 2_546 no
O(2) O(5) O(3) 59.1(3) 3_556 1_555 1_555 yes
O(2) O(5) O(4) 58.8(3) 3_556 1_555 1_555 yes
O(2) O(5) O(9) 61.0(3) 3_556 1_555 3_556 yes
O(2) O(5) O(10) 92.0(4) 3_556 1_555 3_556 yes
O(2) O(5) O(11) 61.6(3) 3_556 1_555 3_556 yes
O(2) O(5) H(8) 126.4(4) 3_556 1_555 4_554 no
O(2) O(5) H(10) 167.1(5) 3_556 1_555 2_546 no
O(3) O(5) O(4) 88.1(3) 1_555 1_555 1_555 yes
O(3) O(5) O(9) 61.8(3) 1_555 1_555 3_556 yes
O(3) O(5) O(10) 121.4(4) 1_555 1_555 3_556 yes
O(3) O(5) O(11) 120.7(4) 1_555 1_555 3_556 yes
O(3) O(5) H(8) 140.0(4) 1_555 1_555 4_554 no
O(3) O(5) H(10) 108.9(4) 1_555 1_555 2_546 no
O(4) O(5) O(9) 119.8(4) 1_555 1_555 3_556 yes
O(4) O(5) O(10) 120.9(4) 1_555 1_555 3_556 yes
O(4) O(5) O(11) 61.3(3) 1_555 1_555 3_556 yes
O(4) O(5) H(8) 71.1(3) 1_555 1_555 4_554 no
O(4) O(5) H(10) 129.2(4) 1_555 1_555 2_546 no
O(9) O(5) O(10) 59.6(3) 3_556 1_555 3_556 yes
O(9) O(5) O(11) 89.6(4) 3_556 1_555 3_556 yes
O(9) O(5) H(8) 158.1(4) 3_556 1_555 4_554 no
O(9) O(5) H(10) 110.2(4) 3_556 1_555 2_546 no
O(10) O(5) O(11) 59.6(3) 3_556 1_555 3_556 yes
O(10) O(5) H(8) 98.5(3) 3_556 1_555 4_554 no
O(10) O(5) H(10) 91.0(3) 3_556 1_555 2_546 no
O(11) O(5) H(8) 79.3(3) 3_556 1_555 4_554 no
O(11) O(5) H(10) 130.2(4) 3_556 1_555 2_546 no
H(8) O(5) H(10) 65.5(2) 4_554 1_555 2_546 no
V(3) O(6) O(3) 44.2(3) 1_555 1_555 3_556 yes
V(3) O(6) O(4) 46.3(3) 1_555 1_555 1_555 yes
V(3) O(6) O(7) 44.0(3) 1_555 1_555 1_555 yes
V(3) O(6) O(9) 40.4(3) 1_555 1_555 1_555 yes
V(3) O(6) O(12) 89.9(4) 1_555 1_555 3_556 yes
V(3) O(6) N(3) 110.7(5) 1_555 1_555 4_454 yes
V(3) O(6) C(8) 136.2(6) 1_555 1_555 4_454 yes
V(3) O(6) H(1) 56.6(3) 1_555 1_555 1_555 no
V(3) O(6) H(15) 129.3(5) 1_555 1_555 2_545 no
O(3) O(6) O(4) 53.4(3) 3_556 1_555 1_555 yes
O(3) O(6) O(7) 87.5(3) 3_556 1_555 1_555 yes
O(3) O(6) O(9) 60.6(3) 3_556 1_555 1_555 yes
O(3) O(6) O(12) 56.9(3) 3_556 1_555 3_556 yes
O(3) O(6) N(3) 115.8(4) 3_556 1_555 4_454 yes
O(3) O(6) C(8) 135.2(5) 3_556 1_555 4_454 yes
O(3) O(6) H(1) 97.1(3) 3_556 1_555 1_555 no
O(3) O(6) H(15) 123.8(4) 3_556 1_555 2_545 no
O(4) O(6) O(7) 59.3(3) 1_555 1_555 1_555 yes
O(4) O(6) O(9) 86.6(4) 1_555 1_555 1_555 yes
O(4) O(6) O(12) 56.2(3) 1_555 1_555 3_556 yes
O(4) O(6) N(3) 156.6(4) 1_555 1_555 4_454 yes
O(4) O(6) C(8) 171.3(5) 1_555 1_555 4_454 yes
O(4) O(6) H(1) 57.0(2) 1_555 1_555 1_555 no
O(4) O(6) H(15) 85.5(3) 1_555 1_555 2_545 no
O(7) O(6) O(9) 60.0(3) 1_555 1_555 1_555 yes
O(7) O(6) O(12) 115.4(4) 1_555 1_555 3_556 yes
O(7) O(6) N(3) 102.7(4) 1_555 1_555 4_454 yes
O(7) O(6) C(8) 115.7(5) 1_555 1_555 4_454 yes
O(7) O(6) H(1) 16.6(2) 1_555 1_555 1_555 no
O(7) O(6) H(15) 103.6(4) 1_555 1_555 2_545 no
O(9) O(6) O(12) 117.6(4) 1_555 1_555 3_556 yes
O(9) O(6) N(3) 70.8(4) 1_555 1_555 4_454 yes
O(9) O(6) C(8) 96.9(4) 1_555 1_555 4_454 yes
O(9) O(6) H(1) 76.6(3) 1_555 1_555 1_555 no
O(9) O(6) H(15) 163.5(4) 1_555 1_555 2_545 no
O(12) O(6) N(3) 139.9(4) 3_556 1_555 4_454 yes
O(12) O(6) C(8) 127.8(5) 3_556 1_555 4_454 yes
O(12) O(6) H(1) 109.8(3) 3_556 1_555 1_555 no
O(12) O(6) H(15) 69.0(3) 3_556 1_555 2_545 no
N(3) O(6) C(8) 26.2(4) 4_454 1_555 4_454 yes
N(3) O(6) H(1) 110.2(3) 4_454 1_555 1_555 no
N(3) O(6) H(15) 114.8(4) 4_454 1_555 2_545 no
C(8) O(6) H(1) 115.9(4) 4_454 1_555 1_555 no
C(8) O(6) H(15) 89.1(4) 4_454 1_555 2_545 no
H(1) O(6) H(15) 87.0(3) 1_555 1_555 2_545 no
V(2) O(7) V(3) 112.6(4) 1_555 1_555 1_555 yes
V(2) O(7) O(1) 49.8(3) 1_555 1_555 1_555 yes
V(2) O(7) O(2) 57.4(3) 1_555 1_555 1_555 yes
V(2) O(7) O(4) 100.7(4) 1_555 1_555 1_555 yes
V(2) O(7) O(6) 147.5(5) 1_555 1_555 1_555 yes
V(2) O(7) O(8) 34.4(3) 1_555 1_555 1_555 yes
V(2) O(7) O(9) 95.0(4) 1_555 1_555 1_555 yes
V(2) O(7) O(14) 43.5(3) 1_555 1_555 1_555 yes
V(2) O(7) O(15) 106.6(4) 1_555 1_555 4_554 yes
V(2) O(7) H(1) 96.7(6) 1_555 1_555 1_555 no
V(2) O(7) H(11) 126.6(4) 1_555 1_555 3_566 no
V(2) O(7) H(19) 101.7(3) 1_555 1_555 4_454 no
V(2) O(7) H(20) 89.1(3) 1_555 1_555 4_554 no
V(3) O(7) O(1) 101.0(4) 1_555 1_555 1_555 yes
V(3) O(7) O(2) 55.9(3) 1_555 1_555 1_555 yes
V(3) O(7) O(4) 48.6(3) 1_555 1_555 1_555 yes
V(3) O(7) O(6) 35.0(2) 1_555 1_555 1_555 yes
V(3) O(7) O(8) 146.7(5) 1_555 1_555 1_555 yes
V(3) O(7) O(9) 41.6(3) 1_555 1_555 1_555 yes
V(3) O(7) O(14) 94.5(4) 1_555 1_555 1_555 yes
V(3) O(7) O(15) 129.6(5) 1_555 1_555 4_554 yes
V(3) O(7) H(1) 130.3(7) 1_555 1_555 1_555 no
V(3) O(7) H(11) 117.0(4) 1_555 1_555 3_566 no
V(3) O(7) H(19) 98.8(3) 1_555 1_555 4_454 no
V(3) O(7) H(20) 141.1(4) 1_555 1_555 4_554 no
O(1) O(7) O(2) 59.7(3) 1_555 1_555 1_555 yes
O(1) O(7) O(4) 60.8(3) 1_555 1_555 1_555 yes
O(1) O(7) O(6) 122.5(4) 1_555 1_555 1_555 yes
O(1) O(7) O(8) 62.9(3) 1_555 1_555 1_555 yes
O(1) O(7) O(9) 119.1(4) 1_555 1_555 1_555 yes
O(1) O(7) O(14) 90.9(4) 1_555 1_555 1_555 yes
O(1) O(7) O(15) 81.1(4) 1_555 1_555 4_554 yes
O(1) O(7) H(1) 67.9(5) 1_555 1_555 1_555 no
O(1) O(7) H(11) 131.9(4) 1_555 1_555 3_566 no
O(1) O(7) H(19) 150.1(4) 1_555 1_555 4_454 no
O(1) O(7) H(20) 68.0(3) 1_555 1_555 4_554 no
O(2) O(7) O(4) 57.7(3) 1_555 1_555 1_555 yes
O(2) O(7) O(6) 90.7(4) 1_555 1_555 1_555 yes
O(2) O(7) O(8) 91.8(4) 1_555 1_555 1_555 yes
O(2) O(7) O(9) 59.4(3) 1_555 1_555 1_555 yes
O(2) O(7) O(14) 61.2(3) 1_555 1_555 1_555 yes
O(2) O(7) O(15) 139.2(4) 1_555 1_555 4_554 yes
O(2) O(7) H(1) 126.5(6) 1_555 1_555 1_555 no
O(2) O(7) H(11) 168.2(4) 1_555 1_555 3_566 no
O(2) O(7) H(19) 116.5(3) 1_555 1_555 4_454 no
O(2) O(7) H(20) 127.8(3) 1_555 1_555 4_554 no
O(4) O(7) O(6) 61.7(3) 1_555 1_555 1_555 yes
O(4) O(7) O(8) 123.6(4) 1_555 1_555 1_555 yes
O(4) O(7) O(9) 87.5(4) 1_555 1_555 1_555 yes
O(4) O(7) O(14) 118.9(4) 1_555 1_555 1_555 yes
O(4) O(7) O(15) 94.7(4) 1_555 1_555 4_554 yes
O(4) O(7) H(1) 88.3(6) 1_555 1_555 1_555 no
O(4) O(7) H(11) 126.5(4) 1_555 1_555 3_566 no
O(4) O(7) H(19) 145.9(4) 1_555 1_555 4_454 no
O(4) O(7) H(20) 97.5(3) 1_555 1_555 4_554 no
O(6) O(7) O(8) 174.6(4) 1_555 1_555 1_555 yes
O(6) O(7) O(9) 59.3(3) 1_555 1_555 1_555 yes
O(6) O(7) O(14) 118.2(4) 1_555 1_555 1_555 yes
O(6) O(7) O(15) 102.2(4) 1_555 1_555 4_554 yes
O(6) O(7) H(1) 109.0(6) 1_555 1_555 1_555 no
O(6) O(7) H(11) 83.3(3) 1_555 1_555 3_566 no
O(6) O(7) H(19) 86.0(3) 1_555 1_555 4_454 no
O(6) O(7) H(20) 118.8(4) 1_555 1_555 4_554 no
O(8) O(7) O(9) 118.3(4) 1_555 1_555 1_555 yes
O(8) O(7) O(14) 59.3(3) 1_555 1_555 1_555 yes
O(8) O(7) O(15) 78.9(4) 1_555 1_555 4_554 yes
O(8) O(7) H(1) 73.2(5) 1_555 1_555 1_555 no
O(8) O(7) H(11) 93.4(3) 1_555 1_555 3_566 no
O(8) O(7) H(19) 88.6(3) 1_555 1_555 4_454 no
O(8) O(7) H(20) 63.0(3) 1_555 1_555 4_554 no
O(9) O(7) O(14) 59.0(3) 1_555 1_555 1_555 yes
O(9) O(7) O(15) 157.4(5) 1_555 1_555 4_554 yes
O(9) O(7) H(1) 168.1(7) 1_555 1_555 1_555 no
O(9) O(7) H(11) 108.9(3) 1_555 1_555 3_566 no
O(9) O(7) H(19) 65.2(2) 1_555 1_555 4_454 no
O(9) O(7) H(20) 172.8(4) 1_555 1_555 4_554 no
O(14) O(7) O(15) 135.9(5) 1_555 1_555 4_554 yes
O(14) O(7) H(1) 132.4(7) 1_555 1_555 1_555 no
O(14) O(7) H(11) 112.9(3) 1_555 1_555 3_566 no
O(14) O(7) H(19) 65.3(3) 1_555 1_555 4_454 no
O(14) O(7) H(20) 121.9(3) 1_555 1_555 4_554 no
O(15) O(7) H(1) 13.1(4) 4_554 1_555 1_555 no
O(15) O(7) H(11) 52.4(3) 4_554 1_555 3_566 no
O(15) O(7) H(19) 103.0(4) 4_554 1_555 4_454 no
O(15) O(7) H(20) 17.5(3) 4_554 1_555 4_554 no
H(1) O(7) H(11) 65.2(5) 1_555 1_555 3_566 no
H(1) O(7) H(19) 114.1(6) 1_555 1_555 4_454 no
H(1) O(7) H(20) 10.9(4) 1_555 1_555 4_554 no
H(11) O(7) H(19) 53.1(1) 3_566 1_555 4_454 no
H(11) O(7) H(20) 63.9(2) 3_566 1_555 4_554 no
H(19) O(7) H(20) 108.2(3) 4_454 1_555 4_554 no
V(2) O(8) O(1) 45.2(3) 1_555 1_555 1_555 yes
V(2) O(8) O(7) 45.0(3) 1_555 1_555 1_555 yes
V(2) O(8) O(13) 42.0(3) 1_555 1_555 1_555 yes
V(2) O(8) O(14) 41.6(3) 1_555 1_555 1_555 yes
V(2) O(8) N(3) 100.3(5) 1_555 1_555 1_555 yes
V(2) O(8) C(5) 120.5(5) 1_555 1_555 3_566 yes
V(2) O(8) H(1) 59.8(3) 1_555 1_555 1_555 no
V(2) O(8) H(2) 69.7(4) 1_555 1_555 1_555 no
V(2) O(8) H(5) 70.7(4) 1_555 1_555 3_566 no
V(2) O(8) H(20) 98.3(4) 1_555 1_555 4_554 no
O(1) O(8) O(7) 56.7(3) 1_555 1_555 1_555 yes
O(1) O(8) O(13) 58.1(3) 1_555 1_555 1_555 yes
O(1) O(8) O(14) 86.7(4) 1_555 1_555 1_555 yes
O(1) O(8) N(3) 65.0(3) 1_555 1_555 1_555 yes
O(1) O(8) C(5) 153.2(5) 1_555 1_555 3_566 yes
O(1) O(8) H(1) 53.3(2) 1_555 1_555 1_555 no
O(1) O(8) H(2) 76.1(3) 1_555 1_555 1_555 no
O(1) O(8) H(5) 115.9(4) 1_555 1_555 3_566 no
O(1) O(8) H(20) 66.5(3) 1_555 1_555 4_554 no
O(7) O(8) O(13) 86.8(4) 1_555 1_555 1_555 yes
O(7) O(8) O(14) 58.3(3) 1_555 1_555 1_555 yes
O(7) O(8) N(3) 119.9(4) 1_555 1_555 1_555 yes
O(7) O(8) C(5) 96.9(4) 1_555 1_555 3_566 yes
O(7) O(8) H(1) 20.2(2) 1_555 1_555 1_555 no
O(7) O(8) H(2) 114.5(4) 1_555 1_555 1_555 no
O(7) O(8) H(5) 81.6(3) 1_555 1_555 3_566 no
O(7) O(8) H(20) 64.0(3) 1_555 1_555 4_554 no
O(13) O(8) O(14) 59.4(3) 1_555 1_555 1_555 yes
O(13) O(8) N(3) 73.8(4) 1_555 1_555 1_555 yes
O(13) O(8) C(5) 131.4(5) 1_555 1_555 3_566 yes
O(13) O(8) H(1) 98.8(4) 1_555 1_555 1_555 no
O(13) O(8) H(2) 27.8(2) 1_555 1_555 1_555 no
O(13) O(8) H(5) 75.0(3) 1_555 1_555 3_566 no
O(13) O(8) H(20) 124.5(4) 1_555 1_555 4_554 no
O(14) O(8) N(3) 133.1(5) 1_555 1_555 1_555 yes
O(14) O(8) C(5) 81.6(4) 1_555 1_555 3_566 yes
O(14) O(8) H(1) 78.4(3) 1_555 1_555 1_555 no
O(14) O(8) H(2) 78.4(3) 1_555 1_555 1_555 no
O(14) O(8) H(5) 29.6(2) 1_555 1_555 3_566 no
O(14) O(8) H(20) 121.9(4) 1_555 1_555 4_554 no
N(3) O(8) C(5) 138.2(4) 1_555 1_555 3_566 yes
N(3) O(8) H(1) 107.9(4) 1_555 1_555 1_555 no
N(3) O(8) H(2) 59.6(3) 1_555 1_555 1_555 no
N(3) O(8) H(5) 140.3(4) 1_555 1_555 3_566 no
N(3) O(8) H(20) 81.6(3) 1_555 1_555 4_554 no
C(5) O(8) H(1) 100.6(4) 3_566 1_555 1_555 no
C(5) O(8) H(2) 124.3(4) 3_566 1_555 1_555 no
C(5) O(8) H(5) 57.9(3) 3_566 1_555 3_566 no
C(5) O(8) H(20) 99.7(4) 3_566 1_555 4_554 no
H(1) O(8) H(2) 124.8(3) 1_555 1_555 1_555 no
H(1) O(8) H(5) 100.4(3) 1_555 1_555 3_566 no
H(1) O(8) H(20) 43.9(2) 1_555 1_555 4_554 no
H(2) O(8) H(5) 81.6(3) 1_555 1_555 3_566 no
H(2) O(8) H(20) 134.8(3) 1_555 1_555 4_554 no
H(5) O(8) H(20) 137.1(4) 3_566 1_555 4_554 no
V(3) O(9) V(4) 115.6(4) 1_555 1_555 1_555 yes
V(3) O(9) O(2) 57.1(3) 1_555 1_555 1_555 yes
V(3) O(9) O(3) 45.4(3) 1_555 1_555 3_556 yes
V(3) O(9) O(5) 99.2(4) 1_555 1_555 3_556 yes
V(3) O(9) O(6) 35.0(3) 1_555 1_555 1_555 yes
V(3) O(9) O(7) 45.4(3) 1_555 1_555 1_555 yes
V(3) O(9) O(10) 150.8(5) 1_555 1_555 1_555 yes
V(3) O(9) O(14) 98.4(4) 1_555 1_555 1_555 yes
V(3) O(9) O(16) 116.4(4) 1_555 1_555 4_454 yes
V(3) O(9) C(5) 119.7(5) 1_555 1_555 4_454 yes
V(3) O(9) H(4) 106.1(4) 1_555 1_555 4_454 no
V(3) O(9) H(19) 101.1(4) 1_555 1_555 4_454 no
V(4) O(9) O(2) 58.7(3) 1_555 1_555 1_555 yes
V(4) O(9) O(3) 101.7(4) 1_555 1_555 3_556 yes
V(4) O(9) O(5) 49.3(3) 1_555 1_555 3_556 yes
V(4) O(9) O(6) 150.5(4) 1_555 1_555 1_555 yes
V(4) O(9) O(7) 97.3(4) 1_555 1_555 1_555 yes
V(4) O(9) O(10) 35.2(3) 1_555 1_555 1_555 yes
V(4) O(9) O(14) 44.8(3) 1_555 1_555 1_555 yes
V(4) O(9) O(16) 100.0(4) 1_555 1_555 4_454 yes
V(4) O(9) C(5) 118.4(5) 1_555 1_555 4_454 yes
V(4) O(9) H(4) 128.5(4) 1_555 1_555 4_454 no
V(4) O(9) H(19) 102.4(3) 1_555 1_555 4_454 no
O(2) O(9) O(3) 58.5(3) 1_555 1_555 3_556 yes
O(2) O(9) O(5) 59.8(3) 1_555 1_555 3_556 yes
O(2) O(9) O(6) 92.1(4) 1_555 1_555 1_555 yes
O(2) O(9) O(7) 60.1(3) 1_555 1_555 1_555 yes
O(2) O(9) O(10) 93.9(4) 1_555 1_555 1_555 yes
O(2) O(9) O(14) 61.7(3) 1_555 1_555 1_555 yes
O(2) O(9) O(16) 129.4(4) 1_555 1_555 4_454 yes
O(2) O(9) C(5) 151.9(5) 1_555 1_555 4_454 yes
O(2) O(9) H(4) 150.8(4) 1_555 1_555 4_454 no
O(2) O(9) H(19) 116.4(3) 1_555 1_555 4_454 no
O(3) O(9) O(5) 61.0(3) 3_556 1_555 3_556 yes
O(3) O(9) O(6) 61.0(3) 3_556 1_555 1_555 yes
O(3) O(9) O(7) 88.1(3) 3_556 1_555 1_555 yes
O(3) O(9) O(10) 125.1(4) 3_556 1_555 1_555 yes
O(3) O(9) O(14) 120.1(4) 3_556 1_555 1_555 yes
O(3) O(9) O(16) 156.8(4) 3_556 1_555 4_454 yes
O(3) O(9) C(5) 98.4(4) 3_556 1_555 4_454 yes
O(3) O(9) H(4) 129.4(4) 3_556 1_555 4_454 no
O(3) O(9) H(19) 145.3(4) 3_556 1_555 4_454 no
O(5) O(9) O(6) 121.9(4) 3_556 1_555 1_555 yes
O(5) O(9) O(7) 119.9(4) 3_556 1_555 1_555 yes
O(5) O(9) O(10) 64.1(3) 3_556 1_555 1_555 yes
O(5) O(9) O(14) 91.4(4) 3_556 1_555 1_555 yes
O(5) O(9) O(16) 141.9(4) 3_556 1_555 4_454 yes
O(5) O(9) C(5) 96.2(4) 3_556 1_555 4_454 yes
O(5) O(9) H(4) 149.0(4) 3_556 1_555 4_454 no
O(5) O(9) H(19) 150.8(4) 3_556 1_555 4_454 no
O(6) O(9) O(7) 60.8(3) 1_555 1_555 1_555 yes
O(6) O(9) O(10) 173.2(4) 1_555 1_555 1_555 yes
O(6) O(9) O(14) 120.3(4) 1_555 1_555 1_555 yes
O(6) O(9) O(16) 95.8(4) 1_555 1_555 4_454 yes
O(6) O(9) C(5) 89.0(4) 1_555 1_555 4_454 yes
O(6) O(9) H(4) 74.7(3) 1_555 1_555 4_454 no
O(6) O(9) H(19) 86.2(3) 1_555 1_555 4_454 no
O(7) O(9) O(10) 120.1(4) 1_555 1_555 1_555 yes
O(7) O(9) O(14) 59.7(3) 1_555 1_555 1_555 yes
O(7) O(9) O(16) 81.0(3) 1_555 1_555 4_454 yes
O(7) O(9) C(5) 141.1(5) 1_555 1_555 4_454 yes
O(7) O(9) H(4) 90.9(3) 1_555 1_555 4_454 no
O(7) O(9) H(19) 64.4(3) 1_555 1_555 4_454 no
O(10) O(9) O(14) 60.5(3) 1_555 1_555 1_555 yes
O(10) O(9) O(16) 77.9(4) 1_555 1_555 4_454 yes
O(10) O(9) C(5) 87.1(4) 1_555 1_555 4_454 yes
O(10) O(9) H(4) 98.5(3) 1_555 1_555 4_454 no
O(10) O(9) H(19) 88.3(3) 1_555 1_555 4_454 no
O(14) O(9) O(16) 71.4(3) 1_555 1_555 4_454 yes
O(14) O(9) C(5) 139.1(4) 1_555 1_555 4_454 yes
O(14) O(9) H(4) 102.2(3) 1_555 1_555 4_454 no
O(14) O(9) H(19) 65.1(3) 1_555 1_555 4_454 no
O(16) O(9) C(5) 78.3(4) 4_454 1_555 4_454 yes
O(16) O(9) H(4) 31.5(2) 4_454 1_555 4_454 no
O(16) O(9) H(19) 16.7(2) 4_454 1_555 4_454 no
C(5) O(9) H(4) 55.7(3) 4_454 1_555 4_454 no
C(5) O(9) H(19) 91.7(3) 4_454 1_555 4_454 no
H(4) O(9) H(19) 38.4(1) 4_454 1_555 4_454 no
V(4) O(10) O(5) 43.3(3) 1_555 1_555 3_556 yes
V(4) O(10) O(9) 43.7(3) 1_555 1_555 1_555 yes
V(4) O(10) O(11) 42.1(3) 1_555 1_555 1_555 yes
V(4) O(10) O(14) 42.4(3) 1_555 1_555 1_555 yes
V(4) O(10) H(5) 69.1(3) 1_555 1_555 3_566 no
V(4) O(10) H(9) 98.7(4) 1_555 1_555 2_446 no
V(4) O(10) H(16) 109.1(4) 1_555 1_555 3_566 no
O(5) O(10) O(9) 56.3(3) 3_556 1_555 1_555 yes
O(5) O(10) O(11) 56.6(3) 3_556 1_555 1_555 yes
O(5) O(10) O(14) 85.7(4) 3_556 1_555 1_555 yes
O(5) O(10) H(5) 112.3(3) 3_556 1_555 3_566 no
O(5) O(10) H(9) 69.7(3) 3_556 1_555 2_446 no
O(5) O(10) H(16) 135.2(4) 3_556 1_555 3_566 no
O(9) O(10) O(11) 85.8(4) 1_555 1_555 1_555 yes
O(9) O(10) O(14) 58.4(3) 1_555 1_555 1_555 yes
O(9) O(10) H(5) 80.0(3) 1_555 1_555 3_566 no
O(9) O(10) H(9) 125.8(4) 1_555 1_555 2_446 no
O(9) O(10) H(16) 135.5(4) 1_555 1_555 3_566 no
O(11) O(10) O(14) 58.8(3) 1_555 1_555 1_555 yes
O(11) O(10) H(5) 72.9(3) 1_555 1_555 3_566 no
O(11) O(10) H(9) 67.3(3) 1_555 1_555 2_446 no
O(11) O(10) H(16) 79.6(3) 1_555 1_555 3_566 no
O(14) O(10) H(5) 27.2(2) 1_555 1_555 3_566 no
O(14) O(10) H(9) 125.6(4) 1_555 1_555 2_446 no
O(14) O(10) H(16) 78.4(3) 1_555 1_555 3_566 no
H(5) O(10) H(9) 128.9(3) 3_566 1_555 2_446 no
H(5) O(10) H(16) 55.6(2) 3_566 1_555 3_566 no
H(9) O(10) H(16) 86.3(3) 2_446 1_555 3_566 no
V(4) O(11) V(5) 114.7(5) 1_555 1_555 1_555 yes
V(4) O(11) O(2) 58.2(3) 1_555 1_555 1_555 yes
V(4) O(11) O(4) 101.4(4) 1_555 1_555 3_556 yes
V(4) O(11) O(5) 49.0(3) 1_555 1_555 3_556 yes
V(4) O(11) O(10) 34.8(3) 1_555 1_555 1_555 yes
V(4) O(11) O(12) 149.6(5) 1_555 1_555 1_555 yes
V(4) O(11) O(13) 97.1(4) 1_555 1_555 1_555 yes
V(4) O(11) O(14) 44.4(3) 1_555 1_555 1_555 yes
V(4) O(11) O(15) 140.8(5) 1_555 1_555 1_555 yes
V(4) O(11) H(9) 84.0(3) 1_555 1_555 2_446 no
V(4) O(11) H(21) 140.3(5) 1_555 1_555 1_555 no
V(5) O(11) O(2) 56.7(3) 1_555 1_555 1_555 yes
V(5) O(11) O(4) 45.3(3) 1_555 1_555 3_556 yes
V(5) O(11) O(5) 99.0(4) 1_555 1_555 3_556 yes
V(5) O(11) O(10) 149.4(5) 1_555 1_555 1_555 yes
V(5) O(11) O(12) 35.0(3) 1_555 1_555 1_555 yes
V(5) O(11) O(13) 44.6(3) 1_555 1_555 1_555 yes
V(5) O(11) O(14) 97.3(4) 1_555 1_555 1_555 yes
V(5) O(11) O(15) 104.4(4) 1_555 1_555 1_555 yes
V(5) O(11) H(9) 142.7(4) 1_555 1_555 2_446 no
V(5) O(11) H(21) 103.5(4) 1_555 1_555 1_555 no
O(2) O(11) O(4) 58.0(3) 1_555 1_555 3_556 yes
O(2) O(11) O(5) 59.2(3) 1_555 1_555 3_556 yes
O(2) O(11) O(10) 93.0(4) 1_555 1_555 1_555 yes
O(2) O(11) O(12) 91.7(4) 1_555 1_555 1_555 yes
O(2) O(11) O(13) 60.2(3) 1_555 1_555 1_555 yes
O(2) O(11) O(14) 61.0(3) 1_555 1_555 1_555 yes
O(2) O(11) O(15) 160.9(5) 1_555 1_555 1_555 yes
O(2) O(11) H(9) 127.1(4) 1_555 1_555 2_446 no
O(2) O(11) H(21) 159.5(4) 1_555 1_555 1_555 no
O(4) O(11) O(5) 61.2(3) 3_556 1_555 3_556 yes
O(4) O(11) O(10) 124.9(4) 3_556 1_555 1_555 yes
O(4) O(11) O(12) 61.0(3) 3_556 1_555 1_555 yes
O(4) O(11) O(13) 87.3(4) 3_556 1_555 1_555 yes
O(4) O(11) O(14) 118.9(4) 3_556 1_555 1_555 yes
O(4) O(11) O(15) 107.8(4) 3_556 1_555 1_555 yes
O(4) O(11) H(9) 101.5(3) 3_556 1_555 2_446 no
O(4) O(11) H(21) 113.4(4) 3_556 1_555 1_555 no
O(5) O(11) O(10) 63.7(3) 3_556 1_555 1_555 yes
O(5) O(11) O(12) 122.2(4) 3_556 1_555 1_555 yes
O(5) O(11) O(13) 119.3(4) 3_556 1_555 1_555 yes
O(5) O(11) O(14) 90.4(4) 3_556 1_555 1_555 yes
O(5) O(11) O(15) 128.2(5) 3_556 1_555 1_555 yes
O(5) O(11) H(9) 68.2(3) 3_556 1_555 2_446 no
O(5) O(11) H(21) 136.2(5) 3_556 1_555 1_555 no
O(10) O(11) O(12) 173.9(5) 1_555 1_555 1_555 yes
O(10) O(11) O(13) 119.7(4) 1_555 1_555 1_555 yes
O(10) O(11) O(14) 60.1(3) 1_555 1_555 1_555 yes
O(10) O(11) O(15) 106.0(4) 1_555 1_555 1_555 yes
O(10) O(11) H(9) 57.3(3) 1_555 1_555 2_446 no
O(10) O(11) H(21) 106.1(4) 1_555 1_555 1_555 no
O(12) O(11) O(13) 59.8(3) 1_555 1_555 1_555 yes
O(12) O(11) O(14) 119.4(4) 1_555 1_555 1_555 yes
O(12) O(11) O(15) 69.4(4) 1_555 1_555 1_555 yes
O(12) O(11) H(9) 122.1(4) 1_555 1_555 2_446 no
O(12) O(11) H(21) 68.7(3) 1_555 1_555 1_555 no
O(13) O(11) O(14) 59.7(3) 1_555 1_555 1_555 yes
O(13) O(11) O(15) 109.6(4) 1_555 1_555 1_555 yes
O(13) O(11) H(9) 170.7(4) 1_555 1_555 2_446 no
O(13) O(11) H(21) 102.9(4) 1_555 1_555 1_555 no
O(14) O(11) O(15) 130.4(5) 1_555 1_555 1_555 yes
O(14) O(11) H(9) 117.0(3) 1_555 1_555 2_446 no
O(14) O(11) H(21) 122.8(4) 1_555 1_555 1_555 no
O(15) O(11) H(9) 65.1(3) 1_555 1_555 2_446 no
O(15) O(11) H(21) 8.5(3) 1_555 1_555 1_555 no
H(9) O(11) H(21) 71.1(3) 2_446 1_555 1_555 no
V(5) O(12) O(3) 46.6(3) 1_555 1_555 1_555 yes
V(5) O(12) O(4) 43.9(3) 1_555 1_555 3_556 yes
V(5) O(12) O(6) 90.2(4) 1_555 1_555 3_556 yes
V(5) O(12) O(11) 41.1(3) 1_555 1_555 1_555 yes
V(5) O(12) O(13) 44.0(3) 1_555 1_555 1_555 yes
V(5) O(12) O(15) 99.5(5) 1_555 1_555 1_555 yes
V(5) O(12) H(2) 73.7(4) 1_555 1_555 1_555 no
V(5) O(12) H(6) 128.0(5) 1_555 1_555 1_555 no
V(5) O(12) H(12) 166.3(6) 1_555 1_555 4_455 no
V(5) O(12) H(15) 118.1(5) 1_555 1_555 4_455 no
V(5) O(12) H(20) 112.7(4) 1_555 1_555 1_555 no
V(5) O(12) H(21) 83.7(4) 1_555 1_555 1_555 no
O(3) O(12) O(4) 53.6(3) 1_555 1_555 3_556 yes
O(3) O(12) O(6) 56.4(3) 1_555 1_555 3_556 yes
O(3) O(12) O(11) 87.6(4) 1_555 1_555 1_555 yes
O(3) O(12) O(13) 59.9(3) 1_555 1_555 1_555 yes
O(3) O(12) O(15) 145.7(4) 1_555 1_555 1_555 yes
O(3) O(12) H(2) 79.2(3) 1_555 1_555 1_555 no
O(3) O(12) H(6) 136.9(4) 1_555 1_555 1_555 no
O(3) O(12) H(12) 133.1(4) 1_555 1_555 4_455 no
O(3) O(12) H(15) 101.9(3) 1_555 1_555 4_455 no
O(3) O(12) H(20) 154.3(4) 1_555 1_555 1_555 no
O(3) O(12) H(21) 130.3(4) 1_555 1_555 1_555 no
O(4) O(12) O(6) 57.4(3) 3_556 1_555 3_556 yes
O(4) O(12) O(11) 60.5(3) 3_556 1_555 1_555 yes
O(4) O(12) O(13) 87.3(4) 3_556 1_555 1_555 yes
O(4) O(12) O(15) 100.0(4) 3_556 1_555 1_555 yes
O(4) O(12) H(2) 116.8(4) 3_556 1_555 1_555 no
O(4) O(12) H(6) 162.4(4) 3_556 1_555 1_555 no
O(4) O(12) H(12) 122.9(4) 3_556 1_555 4_455 no
O(4) O(12) H(15) 74.2(3) 3_556 1_555 4_455 no
O(4) O(12) H(20) 101.5(3) 3_556 1_555 1_555 no
O(4) O(12) H(21) 93.1(3) 3_556 1_555 1_555 no
O(6) O(12) O(11) 117.9(4) 3_556 1_555 1_555 yes
O(6) O(12) O(13) 116.2(4) 3_556 1_555 1_555 yes
O(6) O(12) O(15) 132.5(5) 3_556 1_555 1_555 yes
O(6) O(12) H(2) 128.6(4) 3_556 1_555 1_555 no
O(6) O(12) H(6) 138.5(4) 3_556 1_555 1_555 no
O(6) O(12) H(12) 82.1(3) 3_556 1_555 4_455 no
O(6) O(12) H(15) 46.9(2) 3_556 1_555 4_455 no
O(6) O(12) H(20) 118.8(4) 3_556 1_555 1_555 no
O(6) O(12) H(21) 139.5(4) 3_556 1_555 1_555 no
O(11) O(12) O(13) 60.2(3) 1_555 1_555 1_555 yes
O(11) O(12) O(15) 58.5(3) 1_555 1_555 1_555 yes
O(11) O(12) H(2) 80.6(3) 1_555 1_555 1_555 no
O(11) O(12) H(6) 103.0(4) 1_555 1_555 1_555 no
O(11) O(12) H(12) 134.8(4) 1_555 1_555 4_455 no
O(11) O(12) H(15) 114.4(4) 1_555 1_555 4_455 no
O(11) O(12) H(20) 72.7(3) 1_555 1_555 1_555 no
O(11) O(12) H(21) 42.8(2) 1_555 1_555 1_555 no
O(13) O(12) O(15) 102.1(4) 1_555 1_555 1_555 yes
O(13) O(12) H(2) 29.7(2) 1_555 1_555 1_555 no
O(13) O(12) H(6) 89.2(3) 1_555 1_555 1_555 no
O(13) O(12) H(12) 149.7(4) 1_555 1_555 4_455 no
O(13) O(12) H(15) 159.9(4) 1_555 1_555 4_455 no
O(13) O(12) H(20) 119.3(4) 1_555 1_555 1_555 no
O(13) O(12) H(21) 86.1(3) 1_555 1_555 1_555 no
O(15) O(12) H(2) 98.7(4) 1_555 1_555 1_555 no
O(15) O(12) H(6) 64.0(3) 1_555 1_555 1_555 no
O(15) O(12) H(12) 77.9(3) 1_555 1_555 4_455 no
O(15) O(12) H(15) 88.9(4) 1_555 1_555 4_455 no
O(15) O(12) H(20) 17.3(2) 1_555 1_555 1_555 no
O(15) O(12) H(21) 17.2(2) 1_555 1_555 1_555 no
H(2) O(12) H(6) 62.1(2) 1_555 1_555 1_555 no
H(2) O(12) H(12) 119.9(3) 1_555 1_555 4_455 no
H(2) O(12) H(15) 164.9(3) 1_555 1_555 4_455 no
H(2) O(12) H(20) 112.5(3) 1_555 1_555 1_555 no
H(2) O(12) H(21) 88.0(3) 1_555 1_555 1_555 no
H(6) O(12) H(12) 63.2(2) 1_555 1_555 4_455 no
H(6) O(12) H(15) 110.8(3) 1_555 1_555 4_455 no
H(6) O(12) H(20) 65.6(2) 1_555 1_555 1_555 no
H(6) O(12) H(21) 69.5(2) 1_555 1_555 1_555 no
H(12) O(12) H(15) 48.8(2) 4_455 1_555 4_455 no
H(12) O(12) H(20) 62.4(2) 4_455 1_555 1_555 no
H(12) O(12) H(21) 94.8(3) 4_455 1_555 1_555 no
H(15) O(12) H(20) 73.0(2) 4_455 1_555 1_555 no
H(15) O(12) H(21) 102.2(3) 4_455 1_555 1_555 no
H(20) O(12) H(21) 34.1(1) 1_555 1_555 1_555 no
V(2) O(13) V(5) 113.7(5) 1_555 1_555 1_555 yes
V(2) O(13) O(1) 49.7(3) 1_555 1_555 1_555 yes
V(2) O(13) O(2) 58.0(3) 1_555 1_555 1_555 yes
V(2) O(13) O(3) 101.5(4) 1_555 1_555 1_555 yes
V(2) O(13) O(8) 35.3(3) 1_555 1_555 1_555 yes
V(2) O(13) O(11) 96.2(4) 1_555 1_555 1_555 yes
V(2) O(13) O(12) 149.3(5) 1_555 1_555 1_555 yes
V(2) O(13) O(14) 43.4(3) 1_555 1_555 1_555 yes
V(2) O(13) N(1) 122.4(5) 1_555 1_555 1_555 yes
V(2) O(13) H(2) 127.1(6) 1_555 1_555 1_555 no
V(2) O(13) H(4) 92.9(4) 1_555 1_555 1_555 no
V(2) O(13) H(18) 109.0(4) 1_555 1_555 1_555 no
V(5) O(13) O(1) 100.4(4) 1_555 1_555 1_555 yes
V(5) O(13) O(2) 56.3(3) 1_555 1_555 1_555 yes
V(5) O(13) O(3) 48.5(3) 1_555 1_555 1_555 yes
V(5) O(13) O(8) 148.8(5) 1_555 1_555 1_555 yes
V(5) O(13) O(11) 42.5(3) 1_555 1_555 1_555 yes
V(5) O(13) O(12) 35.7(3) 1_555 1_555 1_555 yes
V(5) O(13) O(14) 95.3(4) 1_555 1_555 1_555 yes
V(5) O(13) N(1) 123.6(5) 1_555 1_555 1_555 yes
V(5) O(13) H(2) 118.9(6) 1_555 1_555 1_555 no
V(5) O(13) H(4) 118.8(4) 1_555 1_555 1_555 no
V(5) O(13) H(18) 89.9(3) 1_555 1_555 1_555 no
O(1) O(13) O(2) 59.3(3) 1_555 1_555 1_555 yes
O(1) O(13) O(3) 60.6(3) 1_555 1_555 1_555 yes
O(1) O(13) O(8) 63.6(3) 1_555 1_555 1_555 yes
O(1) O(13) O(11) 119.4(4) 1_555 1_555 1_555 yes
O(1) O(13) O(12) 122.4(4) 1_555 1_555 1_555 yes
O(1) O(13) O(14) 90.3(4) 1_555 1_555 1_555 yes
O(1) O(13) N(1) 119.5(5) 1_555 1_555 1_555 yes
O(1) O(13) H(2) 121.8(5) 1_555 1_555 1_555 no
O(1) O(13) H(4) 56.5(2) 1_555 1_555 1_555 no
O(1) O(13) H(18) 60.9(3) 1_555 1_555 1_555 no
O(2) O(13) O(3) 58.6(3) 1_555 1_555 1_555 yes
O(2) O(13) O(8) 93.2(4) 1_555 1_555 1_555 yes
O(2) O(13) O(11) 60.1(3) 1_555 1_555 1_555 yes
O(2) O(13) O(12) 91.8(4) 1_555 1_555 1_555 yes
O(2) O(13) O(14) 61.0(3) 1_555 1_555 1_555 yes
O(2) O(13) N(1) 178.2(5) 1_555 1_555 1_555 yes
O(2) O(13) H(2) 174.6(6) 1_555 1_555 1_555 no
O(2) O(13) H(4) 112.4(4) 1_555 1_555 1_555 no
O(2) O(13) H(18) 99.9(3) 1_555 1_555 1_555 no
O(3) O(13) O(8) 124.2(4) 1_555 1_555 1_555 yes
O(3) O(13) O(11) 88.6(4) 1_555 1_555 1_555 yes
O(3) O(13) O(12) 61.8(3) 1_555 1_555 1_555 yes
O(3) O(13) O(14) 119.5(4) 1_555 1_555 1_555 yes
O(3) O(13) N(1) 119.9(4) 1_555 1_555 1_555 yes
O(3) O(13) H(2) 116.7(5) 1_555 1_555 1_555 no
O(3) O(13) H(4) 73.5(3) 1_555 1_555 1_555 no
O(3) O(13) H(18) 47.7(2) 1_555 1_555 1_555 no
O(8) O(13) O(11) 119.7(4) 1_555 1_555 1_555 yes
O(8) O(13) O(12) 173.7(5) 1_555 1_555 1_555 yes
O(8) O(13) O(14) 60.2(3) 1_555 1_555 1_555 yes
O(8) O(13) N(1) 87.1(4) 1_555 1_555 1_555 yes
O(8) O(13) H(2) 91.8(4) 1_555 1_555 1_555 no
O(8) O(13) H(4) 76.2(3) 1_555 1_555 1_555 no
O(8) O(13) H(18) 103.1(4) 1_555 1_555 1_555 no
O(11) O(13) O(12) 60.0(3) 1_555 1_555 1_555 yes
O(11) O(13) O(14) 59.6(3) 1_555 1_555 1_555 yes
O(11) O(13) N(1) 121.2(5) 1_555 1_555 1_555 yes
O(11) O(13) H(2) 118.7(5) 1_555 1_555 1_555 no
O(11) O(13) H(4) 161.3(4) 1_555 1_555 1_555 no
O(11) O(13) H(18) 132.3(4) 1_555 1_555 1_555 no
O(12) O(13) O(14) 119.6(4) 1_555 1_555 1_555 yes
O(12) O(13) N(1) 88.0(4) 1_555 1_555 1_555 yes
O(12) O(13) H(2) 83.3(4) 1_555 1_555 1_555 no
O(12) O(13) H(4) 105.2(3) 1_555 1_555 1_555 no
O(12) O(13) H(18) 79.7(3) 1_555 1_555 1_555 no
O(14) O(13) N(1) 120.6(4) 1_555 1_555 1_555 yes
O(14) O(13) H(2) 123.6(5) 1_555 1_555 1_555 no
O(14) O(13) H(4) 134.4(4) 1_555 1_555 1_555 no
O(14) O(13) H(18) 151.1(4) 1_555 1_555 1_555 no
N(1) O(13) H(2) 4.7(3) 1_555 1_555 1_555 no
N(1) O(13) H(4) 66.0(3) 1_555 1_555 1_555 no
N(1) O(13) H(18) 78.4(3) 1_555 1_555 1_555 no
H(2) O(13) H(4) 67.0(3) 1_555 1_555 1_555 no
H(2) O(13) H(18) 77.1(4) 1_555 1_555 1_555 no
H(4) O(13) H(18) 29.09(10) 1_555 1_555 1_555 no
V(2) O(14) V(4) 115.3(5) 1_555 1_555 1_555 yes
V(2) O(14) O(2) 57.6(3) 1_555 1_555 1_555 yes
V(2) O(14) O(7) 48.5(3) 1_555 1_555 1_555 yes
V(2) O(14) O(8) 35.3(3) 1_555 1_555 1_555 yes
V(2) O(14) O(9) 101.2(4) 1_555 1_555 1_555 yes
V(2) O(14) O(10) 150.6(5) 1_555 1_555 1_555 yes
V(2) O(14) O(11) 97.4(4) 1_555 1_555 1_555 yes
V(2) O(14) O(13) 43.7(3) 1_555 1_555 1_555 yes
V(2) O(14) N(4) 111.9(5) 1_555 1_555 3_566 yes
V(2) O(14) H(3) 102.9(4) 1_555 1_555 3_566 no
V(2) O(14) H(5) 115.3(5) 1_555 1_555 3_566 no
V(2) O(14) H(19) 105.6(4) 1_555 1_555 4_454 no
V(4) O(14) O(2) 57.8(3) 1_555 1_555 1_555 yes
V(4) O(14) O(7) 100.1(4) 1_555 1_555 1_555 yes
V(4) O(14) O(8) 150.5(5) 1_555 1_555 1_555 yes
V(4) O(14) O(9) 46.4(3) 1_555 1_555 1_555 yes
V(4) O(14) O(10) 35.4(3) 1_555 1_555 1_555 yes
V(4) O(14) O(11) 44.8(3) 1_555 1_555 1_555 yes
V(4) O(14) O(13) 98.3(4) 1_555 1_555 1_555 yes
V(4) O(14) N(4) 129.7(5) 1_555 1_555 3_566 yes
V(4) O(14) H(3) 117.9(4) 1_555 1_555 3_566 no
V(4) O(14) H(5) 126.9(6) 1_555 1_555 3_566 no
V(4) O(14) H(19) 104.3(4) 1_555 1_555 4_454 no
O(2) O(14) O(7) 59.9(3) 1_555 1_555 1_555 yes
O(2) O(14) O(8) 92.9(4) 1_555 1_555 1_555 yes
O(2) O(14) O(9) 59.6(3) 1_555 1_555 1_555 yes
O(2) O(14) O(10) 93.1(4) 1_555 1_555 1_555 yes
O(2) O(14) O(11) 60.2(3) 1_555 1_555 1_555 yes
O(2) O(14) O(13) 60.2(3) 1_555 1_555 1_555 yes
O(2) O(14) N(4) 164.0(5) 1_555 1_555 3_566 yes
O(2) O(14) H(3) 126.6(4) 1_555 1_555 3_566 no
O(2) O(14) H(5) 167.0(6) 1_555 1_555 3_566 no
O(2) O(14) H(19) 115.2(4) 1_555 1_555 4_454 no
O(7) O(14) O(8) 62.5(3) 1_555 1_555 1_555 yes
O(7) O(14) O(9) 61.3(3) 1_555 1_555 1_555 yes
O(7) O(14) O(10) 122.4(4) 1_555 1_555 1_555 yes
O(7) O(14) O(11) 120.1(4) 1_555 1_555 1_555 yes
O(7) O(14) O(13) 89.7(4) 1_555 1_555 1_555 yes
O(7) O(14) N(4) 124.2(5) 1_555 1_555 3_566 yes
O(7) O(14) H(3) 70.5(3) 1_555 1_555 3_566 no
O(7) O(14) H(5) 125.3(6) 1_555 1_555 3_566 no
O(7) O(14) H(19) 65.0(3) 1_555 1_555 4_454 no
O(8) O(14) O(9) 123.7(5) 1_555 1_555 1_555 yes
O(8) O(14) O(10) 173.8(5) 1_555 1_555 1_555 yes
O(8) O(14) O(11) 120.9(4) 1_555 1_555 1_555 yes
O(8) O(14) O(13) 60.4(3) 1_555 1_555 1_555 yes
O(8) O(14) N(4) 77.9(4) 1_555 1_555 3_566 yes
O(8) O(14) H(3) 80.4(3) 1_555 1_555 3_566 no
O(8) O(14) H(5) 81.1(4) 1_555 1_555 3_566 no
O(8) O(14) H(19) 90.0(3) 1_555 1_555 4_454 no
O(9) O(14) O(10) 61.2(3) 1_555 1_555 1_555 yes
O(9) O(14) O(11) 88.6(4) 1_555 1_555 1_555 yes
O(9) O(14) O(13) 119.8(4) 1_555 1_555 1_555 yes
O(9) O(14) N(4) 136.3(5) 1_555 1_555 3_566 yes
O(9) O(14) H(3) 80.6(3) 1_555 1_555 3_566 no
O(9) O(14) H(5) 133.1(5) 1_555 1_555 3_566 no
O(9) O(14) H(19) 65.7(3) 1_555 1_555 4_454 no
O(10) O(14) O(11) 61.1(3) 1_555 1_555 1_555 yes
O(10) O(14) O(13) 121.7(5) 1_555 1_555 1_555 yes
O(10) O(14) N(4) 95.8(4) 1_555 1_555 3_566 yes
O(10) O(14) H(3) 97.4(3) 1_555 1_555 3_566 no
O(10) O(14) H(5) 92.7(4) 1_555 1_555 3_566 no
O(10) O(14) H(19) 89.0(3) 1_555 1_555 4_454 no
O(11) O(14) O(13) 60.6(3) 1_555 1_555 1_555 yes
O(11) O(14) N(4) 113.4(5) 1_555 1_555 3_566 yes
O(11) O(14) H(3) 158.5(4) 1_555 1_555 3_566 no
O(11) O(14) H(5) 113.3(5) 1_555 1_555 3_566 no
O(11) O(14) H(19) 148.1(4) 1_555 1_555 4_454 no
O(13) O(14) N(4) 103.8(4) 1_555 1_555 3_566 yes
O(13) O(14) H(3) 140.7(4) 1_555 1_555 3_566 no
O(13) O(14) H(5) 107.0(5) 1_555 1_555 3_566 no
O(13) O(14) H(19) 148.3(4) 1_555 1_555 4_454 no
N(4) O(14) H(3) 65.2(3) 3_566 1_555 3_566 no
N(4) O(14) H(5) 3.6(3) 3_566 1_555 3_566 no
N(4) O(14) H(19) 78.2(4) 3_566 1_555 4_454 no
H(3) O(14) H(5) 64.0(3) 3_566 1_555 3_566 no
H(3) O(14) H(19) 14.86(5) 3_566 1_555 4_454 no
H(5) O(14) H(19) 76.5(4) 3_566 1_555 4_454 no
O(7) O(15) O(11) 149.3(5) 4_455 1_555 1_555 yes
O(7) O(15) O(12) 157.3(5) 4_455 1_555 1_555 yes
O(7) O(15) H(1) 6.8(2) 4_455 1_555 4_455 no
O(7) O(15) H(6) 110.2(5) 4_455 1_555 1_555 no
O(7) O(15) H(7) 98.6(5) 4_455 1_555 1_555 no
O(7) O(15) H(11) 71.0(4) 4_455 1_555 2_446 no
O(7) O(15) H(14) 93.3(4) 4_455 1_555 4_455 no
O(7) O(15) H(17) 94.1(4) 4_455 1_555 3_566 no
O(7) O(15) H(20) 102.4(9) 4_455 1_555 1_555 no
O(7) O(15) H(21) 143(1) 4_455 1_555 1_555 no
O(11) O(15) O(12) 52.1(3) 1_555 1_555 1_555 yes
O(11) O(15) H(1) 155.7(6) 1_555 1_555 4_455 no
O(11) O(15) H(6) 88.6(4) 1_555 1_555 1_555 no
O(11) O(15) H(7) 86.0(4) 1_555 1_555 1_555 no
O(11) O(15) H(11) 82.3(4) 1_555 1_555 2_446 no
O(11) O(15) H(14) 116.5(5) 1_555 1_555 4_455 no
O(11) O(15) H(17) 67.8(3) 1_555 1_555 3_566 no
O(11) O(15) H(20) 106.1(10) 1_555 1_555 1_555 no
O(11) O(15) H(21) 16.8(6) 1_555 1_555 1_555 no
O(12) O(15) H(1) 150.6(6) 1_555 1_555 4_455 no
O(12) O(15) H(6) 50.9(3) 1_555 1_555 1_555 no
O(12) O(15) H(7) 70.2(3) 1_555 1_555 1_555 no
O(12) O(15) H(11) 131.5(5) 1_555 1_555 2_446 no
O(12) O(15) H(14) 64.5(3) 1_555 1_555 4_455 no
O(12) O(15) H(17) 91.3(4) 1_555 1_555 3_566 no
O(12) O(15) H(20) 62.9(7) 1_555 1_555 1_555 no
O(12) O(15) H(21) 52.2(6) 1_555 1_555 1_555 no
H(1) O(15) H(6) 104.9(5) 4_455 1_555 1_555 no
H(1) O(15) H(7) 95.8(6) 4_455 1_555 1_555 no
H(1) O(15) H(11) 77.6(4) 4_455 1_555 2_446 no
H(1) O(15) H(14) 86.5(5) 4_455 1_555 4_455 no
H(1) O(15) H(17) 96.5(5) 4_455 1_555 3_566 no
H(1) O(15) H(20) 97.2(9) 4_455 1_555 1_555 no
H(1) O(15) H(21) 148(1) 4_455 1_555 1_555 no
H(6) O(15) H(7) 29.3(1) 1_555 1_555 1_555 no
H(6) O(15) H(11) 157.3(5) 1_555 1_555 2_446 no
H(6) O(15) H(14) 43.9(2) 1_555 1_555 4_455 no
H(6) O(15) H(17) 72.6(3) 1_555 1_555 3_566 no
H(6) O(15) H(20) 74.2(8) 1_555 1_555 1_555 no
H(6) O(15) H(21) 76.8(7) 1_555 1_555 1_555 no
H(7) O(15) H(11) 128.7(5) 1_555 1_555 2_446 no
H(7) O(15) H(14) 69.1(3) 1_555 1_555 4_455 no
H(7) O(15) H(17) 45.1(2) 1_555 1_555 3_566 no
H(7) O(15) H(20) 102.9(9) 1_555 1_555 1_555 no
H(7) O(15) H(21) 69.9(8) 1_555 1_555 1_555 no
H(11) O(15) H(14) 156.8(5) 2_446 1_555 4_455 no
H(11) O(15) H(17) 84.7(4) 2_446 1_555 3_566 no
H(11) O(15) H(20) 128(1) 2_446 1_555 1_555 no
H(11) O(15) H(21) 89.4(8) 2_446 1_555 1_555 no
H(14) O(15) H(17) 114.1(4) 4_455 1_555 3_566 no
H(14) O(15) H(20) 36.7(6) 4_455 1_555 1_555 no
H(14) O(15) H(21) 112.5(8) 4_455 1_555 1_555 no
H(17) O(15) H(20) 146(1) 3_566 1_555 1_555 no
H(17) O(15) H(21) 53.1(7) 3_566 1_555 1_555 no
H(20) O(15) H(21) 113(1) 1_555 1_555 1_555 no
O(3) O(16) O(9) 156.8(4) 1_555 1_555 4_555 yes
O(3) O(16) N(2) 88.4(4) 1_555 1_555 2_546 yes
O(3) O(16) N(3) 108.2(4) 1_555 1_555 1_555 yes
O(3) O(16) H(3) 90.5(4) 1_555 1_555 2_546 no
O(3) O(16) H(4) 98.3(4) 1_555 1_555 1_555 no
O(3) O(16) H(18) 41.6(5) 1_555 1_555 1_555 no
O(3) O(16) H(19) 107.1(7) 1_555 1_555 1_555 no
O(9) O(16) N(2) 111.0(4) 4_555 1_555 2_546 yes
O(9) O(16) N(3) 70.2(3) 4_555 1_555 1_555 yes
O(9) O(16) H(3) 108.5(5) 4_555 1_555 2_546 no
O(9) O(16) H(4) 80.3(4) 4_555 1_555 1_555 no
O(9) O(16) H(18) 125.3(7) 4_555 1_555 1_555 no
O(9) O(16) H(19) 95.7(6) 4_555 1_555 1_555 no
N(2) O(16) N(3) 128.1(5) 2_546 1_555 1_555 yes
N(2) O(16) H(3) 3.0(3) 2_546 1_555 2_546 no
N(2) O(16) H(4) 127.1(5) 2_546 1_555 1_555 no
N(2) O(16) H(18) 122.3(7) 2_546 1_555 1_555 no
N(2) O(16) H(19) 27.4(5) 2_546 1_555 1_555 no
N(3) O(16) H(3) 129.2(6) 1_555 1_555 2_546 no
N(3) O(16) H(4) 10.2(3) 1_555 1_555 1_555 no
N(3) O(16) H(18) 68.3(6) 1_555 1_555 1_555 no
N(3) O(16) H(19) 102.3(7) 1_555 1_555 1_555 no
H(3) O(16) H(4) 128.8(6) 2_546 1_555 1_555 no
H(3) O(16) H(18) 125.1(8) 2_546 1_555 1_555 no
H(3) O(16) H(19) 27.6(3) 2_546 1_555 1_555 no
H(4) O(16) H(18) 59.2(5) 1_555 1_555 1_555 no
H(4) O(16) H(19) 103.5(8) 1_555 1_555 1_555 no
H(18) O(16) H(19) 126(1) 1_555 1_555 1_555 no
O(13) N(1) N(2) 156.7(7) 1_555 1_555 1_555 yes
O(13) N(1) N(3) 73.5(4) 1_555 1_555 1_555 yes
O(13) N(1) C(1) 129.0(9) 1_555 1_555 1_555 yes
O(13) N(1) C(2) 166.1(7) 1_555 1_555 1_555 yes
O(13) N(1) C(3) 101.3(6) 1_555 1_555 1_555 yes
O(13) N(1) C(5) 121.0(10) 1_555 1_555 1_555 yes
O(13) N(1) C(6) 94.0(6) 1_555 1_555 1_555 yes
O(13) N(1) H(2) 5.5(4) 1_555 1_555 1_555 no
O(13) N(1) H(4) 61.0(3) 1_555 1_555 1_555 no
O(13) N(1) H(6) 88.4(4) 1_555 1_555 1_555 no
O(13) N(1) H(7) 88.2(4) 1_555 1_555 1_555 no
N(2) N(1) N(3) 84.7(5) 1_555 1_555 1_555 yes
N(2) N(1) C(1) 74.0(8) 1_555 1_555 1_555 yes
N(2) N(1) C(2) 36.4(5) 1_555 1_555 1_555 yes
N(2) N(1) C(3) 101.7(7) 1_555 1_555 1_555 yes
N(2) N(1) C(5) 35.9(7) 1_555 1_555 1_555 yes
N(2) N(1) C(6) 63.0(5) 1_555 1_555 1_555 yes
N(2) N(1) H(2) 160.9(10) 1_555 1_555 1_555 no
N(2) N(1) H(4) 101.2(5) 1_555 1_555 1_555 no
N(2) N(1) H(6) 114.7(6) 1_555 1_555 1_555 no
N(2) N(1) H(7) 112.5(6) 1_555 1_555 1_555 no
N(3) N(1) C(1) 155.2(9) 1_555 1_555 1_555 yes
N(3) N(1) C(2) 120.4(6) 1_555 1_555 1_555 yes
N(3) N(1) C(3) 166.3(6) 1_555 1_555 1_555 yes
N(3) N(1) C(5) 49.9(8) 1_555 1_555 1_555 yes
N(3) N(1) C(6) 24.8(4) 1_555 1_555 1_555 yes
N(3) N(1) H(2) 76.5(6) 1_555 1_555 1_555 no
N(3) N(1) H(4) 23.6(2) 1_555 1_555 1_555 no
N(3) N(1) H(6) 146.9(5) 1_555 1_555 1_555 no
N(3) N(1) H(7) 161.1(5) 1_555 1_555 1_555 no
C(1) N(1) C(2) 37.5(8) 1_555 1_555 1_555 yes
C(1) N(1) C(3) 27.8(8) 1_555 1_555 1_555 yes
C(1) N(1) C(5) 109(1) 1_555 1_555 1_555 yes
C(1) N(1) C(6) 136.9(10) 1_555 1_555 1_555 yes
C(1) N(1) H(2) 125(1) 1_555 1_555 1_555 no
C(1) N(1) H(4) 150.6(9) 1_555 1_555 1_555 no
C(1) N(1) H(6) 43.3(7) 1_555 1_555 1_555 no
C(1) N(1) H(7) 43.5(7) 1_555 1_555 1_555 no
C(2) N(1) C(3) 65.3(7) 1_555 1_555 1_555 yes
C(2) N(1) C(5) 72.3(9) 1_555 1_555 1_555 yes
C(2) N(1) C(6) 99.4(7) 1_555 1_555 1_555 yes
C(2) N(1) H(2) 162.6(10) 1_555 1_555 1_555 no
C(2) N(1) H(4) 131.9(6) 1_555 1_555 1_555 no
C(2) N(1) H(6) 79.5(6) 1_555 1_555 1_555 no
C(2) N(1) H(7) 77.9(5) 1_555 1_555 1_555 no
C(3) N(1) C(5) 137(1) 1_555 1_555 1_555 yes
C(3) N(1) C(6) 164.7(7) 1_555 1_555 1_555 yes
C(3) N(1) H(2) 97.3(8) 1_555 1_555 1_555 no
C(3) N(1) H(4) 143.0(6) 1_555 1_555 1_555 no
C(3) N(1) H(6) 19.8(4) 1_555 1_555 1_555 no
C(3) N(1) H(7) 22.0(4) 1_555 1_555 1_555 no
C(5) N(1) C(6) 27.1(7) 1_555 1_555 1_555 yes
C(5) N(1) H(2) 125(1) 1_555 1_555 1_555 no
C(5) N(1) H(4) 70.0(8) 1_555 1_555 1_555 no
C(5) N(1) H(6) 148.5(10) 1_555 1_555 1_555 no
C(5) N(1) H(7) 144.7(9) 1_555 1_555 1_555 no
C(6) N(1) H(2) 98.0(8) 1_555 1_555 1_555 no
C(6) N(1) H(4) 47.8(4) 1_555 1_555 1_555 no
C(6) N(1) H(6) 165.9(6) 1_555 1_555 1_555 no
C(6) N(1) H(7) 161.0(6) 1_555 1_555 1_555 no
H(2) N(1) H(4) 62.2(5) 1_555 1_555 1_555 no
H(2) N(1) H(6) 83.6(6) 1_555 1_555 1_555 no
H(2) N(1) H(7) 85.6(6) 1_555 1_555 1_555 no
H(4) N(1) H(6) 123.3(4) 1_555 1_555 1_555 no
H(4) N(1) H(7) 145.2(4) 1_555 1_555 1_555 no
H(6) N(1) H(7) 32.9(1) 1_555 1_555 1_555 no
O(16) N(2) N(1) 163.1(7) 2_556 1_555 1_555 yes
O(16) N(2) N(4) 80.8(4) 2_556 1_555 1_555 yes
O(16) N(2) C(1) 159.2(7) 2_556 1_555 1_555 yes
O(16) N(2) C(2) 124.0(9) 2_556 1_555 1_555 yes
O(16) N(2) C(4) 93.8(6) 2_556 1_555 1_555 yes
O(16) N(2) C(5) 128.3(9) 2_556 1_555 1_555 yes
O(16) N(2) C(6) 99.5(5) 2_556 1_555 1_555 yes
O(16) N(2) H(3) 3.5(3) 2_556 1_555 1_555 no
O(16) N(2) H(5) 67.5(3) 2_556 1_555 1_555 no
O(16) N(2) H(10) 81.6(4) 2_556 1_555 1_555 no
O(16) N(2) H(11) 82.6(4) 2_556 1_555 1_555 no
O(16) N(2) H(19) 12.1(2) 2_556 1_555 2_556 no
N(1) N(2) N(4) 84.8(5) 1_555 1_555 1_555 yes
N(1) N(2) C(1) 36.4(6) 1_555 1_555 1_555 yes
N(1) N(2) C(2) 72.2(8) 1_555 1_555 1_555 yes
N(1) N(2) C(4) 102.3(7) 1_555 1_555 1_555 yes
N(1) N(2) C(5) 35.4(8) 1_555 1_555 1_555 yes
N(1) N(2) C(6) 64.2(6) 1_555 1_555 1_555 yes
N(1) N(2) H(3) 161.9(9) 1_555 1_555 1_555 no
N(1) N(2) H(5) 101.5(5) 1_555 1_555 1_555 no
N(1) N(2) H(10) 112.3(6) 1_555 1_555 1_555 no
N(1) N(2) H(11) 114.3(6) 1_555 1_555 1_555 no
N(1) N(2) H(19) 174.2(8) 1_555 1_555 2_556 no
N(4) N(2) C(1) 120.0(7) 1_555 1_555 1_555 yes
N(4) N(2) C(2) 152.3(9) 1_555 1_555 1_555 yes
N(4) N(2) C(4) 165.2(7) 1_555 1_555 1_555 yes
N(4) N(2) C(5) 50.7(8) 1_555 1_555 1_555 yes
N(4) N(2) C(6) 24.7(4) 1_555 1_555 1_555 yes
N(4) N(2) H(3) 78.3(6) 1_555 1_555 1_555 no
N(4) N(2) H(5) 23.3(2) 1_555 1_555 1_555 no
N(4) N(2) H(10) 162.3(5) 1_555 1_555 1_555 no
N(4) N(2) H(11) 144.5(5) 1_555 1_555 1_555 no
N(4) N(2) H(19) 89.5(5) 1_555 1_555 2_556 no
C(1) N(2) C(2) 35.8(8) 1_555 1_555 1_555 yes
C(1) N(2) C(4) 65.9(7) 1_555 1_555 1_555 yes
C(1) N(2) C(5) 71.8(9) 1_555 1_555 1_555 yes
C(1) N(2) C(6) 100.6(7) 1_555 1_555 1_555 yes
C(1) N(2) H(3) 161.5(9) 1_555 1_555 1_555 no
C(1) N(2) H(5) 131.5(6) 1_555 1_555 1_555 no
C(1) N(2) H(10) 77.6(6) 1_555 1_555 1_555 no
C(1) N(2) H(11) 79.3(5) 1_555 1_555 1_555 no
C(1) N(2) H(19) 149.2(8) 1_555 1_555 2_556 no
C(2) N(2) C(4) 30.2(8) 1_555 1_555 1_555 yes
C(2) N(2) C(5) 107(1) 1_555 1_555 1_555 yes
C(2) N(2) C(6) 136.4(10) 1_555 1_555 1_555 yes
C(2) N(2) H(3) 125(1) 1_555 1_555 1_555 no
C(2) N(2) H(5) 148.7(9) 1_555 1_555 1_555 no
C(2) N(2) H(10) 44.8(7) 1_555 1_555 1_555 no
C(2) N(2) H(11) 44.8(7) 1_555 1_555 1_555 no
C(2) N(2) H(19) 113.5(9) 1_555 1_555 2_556 no
C(4) N(2) C(5) 137(1) 1_555 1_555 1_555 yes
C(4) N(2) C(6) 166.5(7) 1_555 1_555 1_555 yes
C(4) N(2) H(3) 95.6(8) 1_555 1_555 1_555 no
C(4) N(2) H(5) 142.3(6) 1_555 1_555 1_555 no
C(4) N(2) H(10) 19.9(4) 1_555 1_555 1_555 no
C(4) N(2) H(11) 20.8(4) 1_555 1_555 1_555 no
C(4) N(2) H(19) 83.4(6) 1_555 1_555 2_556 no
C(5) N(2) C(6) 28.8(7) 1_555 1_555 1_555 yes
C(5) N(2) H(3) 126(1) 1_555 1_555 1_555 no
C(5) N(2) H(5) 70.9(8) 1_555 1_555 1_555 no
C(5) N(2) H(10) 144.6(9) 1_555 1_555 1_555 no
C(5) N(2) H(11) 147.2(9) 1_555 1_555 1_555 no
C(5) N(2) H(19) 138.9(10) 1_555 1_555 2_556 no
C(6) N(2) H(3) 97.8(7) 1_555 1_555 1_555 no
C(6) N(2) H(5) 47.8(4) 1_555 1_555 1_555 no
C(6) N(2) H(10) 162.0(6) 1_555 1_555 1_555 no
C(6) N(2) H(11) 164.8(6) 1_555 1_555 1_555 no
C(6) N(2) H(19) 110.1(6) 1_555 1_555 2_556 no
H(3) N(2) H(5) 64.3(5) 1_555 1_555 1_555 no
H(3) N(2) H(10) 84.2(6) 1_555 1_555 1_555 no
H(3) N(2) H(11) 83.5(6) 1_555 1_555 1_555 no
H(3) N(2) H(19) 12.7(2) 1_555 1_555 2_556 no
H(5) N(2) H(10) 144.4(5) 1_555 1_555 1_555 no
H(5) N(2) H(11) 121.5(4) 1_555 1_555 1_555 no
H(5) N(2) H(19) 73.1(4) 1_555 1_555 2_556 no
H(10) N(2) H(11) 33.1(1) 1_555 1_555 1_555 no
H(10) N(2) H(19) 73.4(4) 1_555 1_555 2_556 no
H(11) N(2) H(19) 70.8(4) 1_555 1_555 2_556 no
O(1) N(3) O(6) 140.6(4) 1_555 1_555 4_555 yes
O(1) N(3) O(8) 53.6(3) 1_555 1_555 1_555 yes
O(1) N(3) O(16) 68.2(3) 1_555 1_555 1_555 yes
O(1) N(3) N(1) 94.7(4) 1_555 1_555 1_555 yes
O(1) N(3) N(4) 133.7(6) 1_555 1_555 1_555 yes
O(1) N(3) C(5) 118.3(5) 1_555 1_555 1_555 yes
O(1) N(3) C(6) 134.1(8) 1_555 1_555 1_555 yes
O(1) N(3) C(7) 115.3(6) 1_555 1_555 1_555 yes
O(1) N(3) C(8) 91.5(8) 1_555 1_555 1_555 yes
O(1) N(3) C(9) 70.4(5) 1_555 1_555 1_555 yes
O(1) N(3) H(2) 71.5(3) 1_555 1_555 1_555 no
O(1) N(3) H(4) 54.8(4) 1_555 1_555 1_555 no
O(1) N(3) H(13) 75.8(3) 1_555 1_555 1_555 no
O(1) N(3) H(14) 50.5(2) 1_555 1_555 1_555 no
O(1) N(3) H(18) 52.6(2) 1_555 1_555 1_555 no
O(1) N(3) H(19) 70.1(3) 1_555 1_555 1_555 no
O(6) N(3) O(8) 161.7(5) 4_555 1_555 1_555 yes
O(6) N(3) O(16) 89.5(4) 4_555 1_555 1_555 yes
O(6) N(3) N(1) 110.5(4) 4_555 1_555 1_555 yes
O(6) N(3) N(4) 79.9(5) 4_555 1_555 1_555 yes
O(6) N(3) C(5) 92.8(5) 4_555 1_555 1_555 yes
O(6) N(3) C(6) 84.6(8) 4_555 1_555 1_555 yes
O(6) N(3) C(7) 77.9(5) 4_555 1_555 1_555 yes
O(6) N(3) C(8) 78.6(8) 4_555 1_555 1_555 yes
O(6) N(3) C(9) 84.2(5) 4_555 1_555 1_555 yes
O(6) N(3) H(2) 129.1(4) 4_555 1_555 1_555 no
O(6) N(3) H(4) 101.3(6) 4_555 1_555 1_555 no
O(6) N(3) H(13) 71.1(3) 4_555 1_555 1_555 no
O(6) N(3) H(14) 102.7(4) 4_555 1_555 1_555 no
O(6) N(3) H(18) 108.4(4) 4_555 1_555 1_555 no
O(6) N(3) H(19) 79.8(3) 4_555 1_555 1_555 no
O(8) N(3) O(16) 108.6(4) 1_555 1_555 1_555 yes
O(8) N(3) N(1) 73.3(4) 1_555 1_555 1_555 yes
O(8) N(3) N(4) 82.7(5) 1_555 1_555 1_555 yes
O(8) N(3) C(5) 84.5(5) 1_555 1_555 1_555 yes
O(8) N(3) C(6) 84.6(8) 1_555 1_555 1_555 yes
O(8) N(3) C(7) 84.8(5) 1_555 1_555 1_555 yes
O(8) N(3) C(8) 91.1(8) 1_555 1_555 1_555 yes
O(8) N(3) C(9) 94.2(6) 1_555 1_555 1_555 yes
O(8) N(3) H(2) 60.3(3) 1_555 1_555 1_555 no
O(8) N(3) H(4) 97.0(6) 1_555 1_555 1_555 no
O(8) N(3) H(13) 111.3(4) 1_555 1_555 1_555 no
O(8) N(3) H(14) 79.2(3) 1_555 1_555 1_555 no
O(8) N(3) H(18) 89.8(4) 1_555 1_555 1_555 no
O(8) N(3) H(19) 118.4(4) 1_555 1_555 1_555 no
O(16) N(3) N(1) 74.2(4) 1_555 1_555 1_555 yes
O(16) N(3) N(4) 151.9(7) 1_555 1_555 1_555 yes
O(16) N(3) C(5) 90.6(5) 1_555 1_555 1_555 yes
O(16) N(3) C(6) 117.2(9) 1_555 1_555 1_555 yes
O(16) N(3) C(7) 163.3(7) 1_555 1_555 1_555 yes
O(16) N(3) C(8) 130.6(9) 1_555 1_555 1_555 yes
O(16) N(3) C(9) 102.4(5) 1_555 1_555 1_555 yes
O(16) N(3) H(2) 65.1(3) 1_555 1_555 1_555 no
O(16) N(3) H(4) 13.5(3) 1_555 1_555 1_555 no
O(16) N(3) H(13) 87.6(3) 1_555 1_555 1_555 no
O(16) N(3) H(14) 94.6(4) 1_555 1_555 1_555 no
O(16) N(3) H(18) 18.9(2) 1_555 1_555 1_555 no
O(16) N(3) H(19) 16.3(2) 1_555 1_555 1_555 no
N(1) N(3) N(4) 85.2(5) 1_555 1_555 1_555 yes
N(1) N(3) C(5) 24.7(4) 1_555 1_555 1_555 yes
N(1) N(3) C(6) 50.7(7) 1_555 1_555 1_555 yes
N(1) N(3) C(7) 120.5(6) 1_555 1_555 1_555 yes
N(1) N(3) C(8) 154.7(9) 1_555 1_555 1_555 yes
N(1) N(3) C(9) 164.7(6) 1_555 1_555 1_555 yes
N(1) N(3) H(2) 23.3(2) 1_555 1_555 1_555 no
N(1) N(3) H(4) 76.2(6) 1_555 1_555 1_555 no
N(1) N(3) H(13) 161.6(5) 1_555 1_555 1_555 no
N(1) N(3) H(14) 144.6(4) 1_555 1_555 1_555 no
N(1) N(3) H(18) 68.8(3) 1_555 1_555 1_555 no
N(1) N(3) H(19) 90.0(4) 1_555 1_555 1_555 no
N(4) N(3) C(5) 64.3(5) 1_555 1_555 1_555 yes
N(4) N(3) C(6) 36.5(8) 1_555 1_555 1_555 yes
N(4) N(3) C(7) 36.6(6) 1_555 1_555 1_555 yes
N(4) N(3) C(8) 72.9(9) 1_555 1_555 1_555 yes
N(4) N(3) C(9) 102.3(7) 1_555 1_555 1_555 yes
N(4) N(3) H(2) 102.0(5) 1_555 1_555 1_555 no
N(4) N(3) H(4) 160.7(9) 1_555 1_555 1_555 no
N(4) N(3) H(13) 112.8(6) 1_555 1_555 1_555 no
N(4) N(3) H(14) 113.0(6) 1_555 1_555 1_555 no
N(4) N(3) H(18) 154.0(6) 1_555 1_555 1_555 no
N(4) N(3) H(19) 156.0(6) 1_555 1_555 1_555 no
C(5) N(3) C(6) 28.0(7) 1_555 1_555 1_555 yes
C(5) N(3) C(7) 100.9(7) 1_555 1_555 1_555 yes
C(5) N(3) C(8) 137.2(10) 1_555 1_555 1_555 yes
C(5) N(3) C(9) 166.6(7) 1_555 1_555 1_555 yes
C(5) N(3) H(2) 47.6(4) 1_555 1_555 1_555 no
C(5) N(3) H(4) 96.4(7) 1_555 1_555 1_555 no
C(5) N(3) H(13) 163.8(6) 1_555 1_555 1_555 no
C(5) N(3) H(14) 163.7(6) 1_555 1_555 1_555 no
C(5) N(3) H(18) 90.3(5) 1_555 1_555 1_555 no
C(5) N(3) H(19) 104.1(5) 1_555 1_555 1_555 no
C(6) N(3) C(7) 73.1(9) 1_555 1_555 1_555 yes
C(6) N(3) C(8) 109(1) 1_555 1_555 1_555 yes
C(6) N(3) C(9) 138.7(10) 1_555 1_555 1_555 yes
C(6) N(3) H(2) 71.4(7) 1_555 1_555 1_555 no
C(6) N(3) H(4) 124(1) 1_555 1_555 1_555 no
C(6) N(3) H(13) 145.4(9) 1_555 1_555 1_555 no
C(6) N(3) H(14) 147.7(9) 1_555 1_555 1_555 no
C(6) N(3) H(18) 118.3(9) 1_555 1_555 1_555 no
C(6) N(3) H(19) 128.4(9) 1_555 1_555 1_555 no
C(7) N(3) C(8) 36.3(8) 1_555 1_555 1_555 yes
C(7) N(3) C(9) 65.7(6) 1_555 1_555 1_555 yes
C(7) N(3) H(2) 131.6(6) 1_555 1_555 1_555 no
C(7) N(3) H(4) 162.7(9) 1_555 1_555 1_555 no
C(7) N(3) H(13) 77.9(5) 1_555 1_555 1_555 no
C(7) N(3) H(14) 77.7(6) 1_555 1_555 1_555 no
C(7) N(3) H(18) 167.0(7) 1_555 1_555 1_555 no
C(7) N(3) H(19) 147.1(6) 1_555 1_555 1_555 no
C(8) N(3) C(9) 29.4(8) 1_555 1_555 1_555 yes
C(8) N(3) H(2) 151.3(9) 1_555 1_555 1_555 no
C(8) N(3) H(4) 126(1) 1_555 1_555 1_555 no
C(8) N(3) H(13) 43.1(7) 1_555 1_555 1_555 no
C(8) N(3) H(14) 44.0(8) 1_555 1_555 1_555 no
C(8) N(3) H(18) 132.3(9) 1_555 1_555 1_555 no
C(8) N(3) H(19) 115.2(8) 1_555 1_555 1_555 no
C(9) N(3) H(2) 141.7(6) 1_555 1_555 1_555 no
C(9) N(3) H(4) 97.0(7) 1_555 1_555 1_555 no
C(9) N(3) H(13) 19.5(4) 1_555 1_555 1_555 no
C(9) N(3) H(14) 20.1(4) 1_555 1_555 1_555 no
C(9) N(3) H(18) 103.0(5) 1_555 1_555 1_555 no
C(9) N(3) H(19) 88.3(5) 1_555 1_555 1_555 no
H(2) N(3) H(4) 62.1(5) 1_555 1_555 1_555 no
H(2) N(3) H(13) 143.2(4) 1_555 1_555 1_555 no
H(2) N(3) H(14) 121.7(4) 1_555 1_555 1_555 no
H(2) N(3) H(18) 53.4(2) 1_555 1_555 1_555 no
H(2) N(3) H(19) 81.3(3) 1_555 1_555 1_555 no
H(4) N(3) H(13) 85.5(5) 1_555 1_555 1_555 no
H(4) N(3) H(14) 85.7(5) 1_555 1_555 1_555 no
H(4) N(3) H(18) 9.0(3) 1_555 1_555 1_555 no
H(4) N(3) H(19) 22.5(3) 1_555 1_555 1_555 no
H(13) N(3) H(14) 32.3(1) 1_555 1_555 1_555 no
H(13) N(3) H(18) 93.1(3) 1_555 1_555 1_555 no
H(13) N(3) H(19) 72.1(2) 1_555 1_555 1_555 no
H(14) N(3) H(18) 89.7(3) 1_555 1_555 1_555 no
H(14) N(3) H(19) 83.9(3) 1_555 1_555 1_555 no
H(18) N(3) H(19) 31.1(1) 1_555 1_555 1_555 no
O(14) N(4) N(2) 76.7(4) 3_566 1_555 1_555 yes
O(14) N(4) N(3) 160.1(7) 3_566 1_555 1_555 yes
O(14) N(4) C(5) 96.8(6) 3_566 1_555 1_555 yes
O(14) N(4) C(6) 124.2(9) 3_566 1_555 1_555 yes
O(14) N(4) C(7) 125(1) 3_566 1_555 1_555 yes
O(14) N(4) C(8) 162.3(8) 3_566 1_555 1_555 yes
O(14) N(4) C(10) 95.1(6) 3_566 1_555 1_555 yes
O(14) N(4) H(3) 63.9(3) 3_566 1_555 1_555 no
O(14) N(4) H(5) 4.1(3) 3_566 1_555 1_555 no
O(14) N(4) H(16) 85.3(4) 3_566 1_555 1_555 no
O(14) N(4) H(17) 82.2(4) 3_566 1_555 1_555 no
N(2) N(4) N(3) 85.0(5) 1_555 1_555 1_555 yes
N(2) N(4) C(5) 25.0(4) 1_555 1_555 1_555 yes
N(2) N(4) C(6) 49.4(8) 1_555 1_555 1_555 yes
N(2) N(4) C(7) 156.2(10) 1_555 1_555 1_555 yes
N(2) N(4) C(8) 121.0(7) 1_555 1_555 1_555 yes
N(2) N(4) C(10) 164.4(7) 1_555 1_555 1_555 yes
N(2) N(4) H(3) 23.8(2) 1_555 1_555 1_555 no
N(2) N(4) H(5) 76.7(6) 1_555 1_555 1_555 no
N(2) N(4) H(16) 144.3(5) 1_555 1_555 1_555 no
N(2) N(4) H(17) 158.7(5) 1_555 1_555 1_555 no
N(3) N(4) C(5) 63.5(5) 1_555 1_555 1_555 yes
N(3) N(4) C(6) 36.2(7) 1_555 1_555 1_555 yes
N(3) N(4) C(7) 74.5(9) 1_555 1_555 1_555 yes
N(3) N(4) C(8) 37.3(6) 1_555 1_555 1_555 yes
N(3) N(4) C(10) 104.5(7) 1_555 1_555 1_555 yes
N(3) N(4) H(3) 101.2(5) 1_555 1_555 1_555 no
N(3) N(4) H(5) 161.3(10) 1_555 1_555 1_555 no
N(3) N(4) H(16) 114.4(6) 1_555 1_555 1_555 no
N(3) N(4) H(17) 115.7(6) 1_555 1_555 1_555 no
C(5) N(4) C(6) 27.4(7) 1_555 1_555 1_555 yes
C(5) N(4) C(7) 137(1) 1_555 1_555 1_555 yes
C(5) N(4) C(8) 100.8(7) 1_555 1_555 1_555 yes
C(5) N(4) C(10) 168.0(7) 1_555 1_555 1_555 yes
C(5) N(4) H(3) 48.2(4) 1_555 1_555 1_555 no
C(5) N(4) H(5) 97.8(8) 1_555 1_555 1_555 no
C(5) N(4) H(16) 163.9(6) 1_555 1_555 1_555 no
C(5) N(4) H(17) 163.2(6) 1_555 1_555 1_555 no
C(6) N(4) C(7) 110(1) 1_555 1_555 1_555 yes
C(6) N(4) C(8) 73.4(9) 1_555 1_555 1_555 yes
C(6) N(4) C(10) 140(1) 1_555 1_555 1_555 yes
C(6) N(4) H(3) 69.1(8) 1_555 1_555 1_555 no
C(6) N(4) H(5) 125(1) 1_555 1_555 1_555 no
C(6) N(4) H(16) 146.7(9) 1_555 1_555 1_555 no
C(6) N(4) H(17) 149.8(9) 1_555 1_555 1_555 no
C(7) N(4) C(8) 37.2(9) 1_555 1_555 1_555 yes
C(7) N(4) C(10) 30.1(9) 1_555 1_555 1_555 yes
C(7) N(4) H(3) 151.0(9) 1_555 1_555 1_555 no
C(7) N(4) H(5) 124(1) 1_555 1_555 1_555 no
C(7) N(4) H(16) 44.1(8) 1_555 1_555 1_555 no
C(7) N(4) H(17) 44.5(8) 1_555 1_555 1_555 no
C(8) N(4) C(10) 67.3(7) 1_555 1_555 1_555 yes
C(8) N(4) H(3) 131.3(6) 1_555 1_555 1_555 no
C(8) N(4) H(5) 161.4(10) 1_555 1_555 1_555 no
C(8) N(4) H(16) 78.6(6) 1_555 1_555 1_555 no
C(8) N(4) H(17) 80.3(6) 1_555 1_555 1_555 no
C(10) N(4) H(3) 140.6(6) 1_555 1_555 1_555 no
C(10) N(4) H(5) 94.2(8) 1_555 1_555 1_555 no
C(10) N(4) H(16) 20.1(4) 1_555 1_555 1_555 no
C(10) N(4) H(17) 20.1(4) 1_555 1_555 1_555 no
H(3) N(4) H(5) 62.5(5) 1_555 1_555 1_555 no
H(3) N(4) H(16) 120.6(4) 1_555 1_555 1_555 no
H(3) N(4) H(17) 141.2(4) 1_555 1_555 1_555 no
H(5) N(4) H(16) 83.2(6) 1_555 1_555 1_555 no
H(5) N(4) H(17) 82.3(6) 1_555 1_555 1_555 no
H(16) N(4) H(17) 32.9(2) 1_555 1_555 1_555 no
N(1) C(1) N(2) 69.6(8) 1_555 1_555 1_555 yes
N(1) C(1) C(2) 104(1) 1_555 1_555 1_555 yes
N(1) C(1) C(3) 125(1) 1_555 1_555 1_555 yes
N(1) C(1) C(4) 131(1) 1_555 1_555 1_555 yes
N(1) C(1) C(5) 34.4(7) 1_555 1_555 1_555 yes
N(1) C(1) H(2) 25.8(6) 1_555 1_555 1_555 no
N(1) C(1) H(6) 108.0(10) 1_555 1_555 1_555 no
N(1) C(1) H(7) 107.7(10) 1_555 1_555 1_555 no
N(1) C(1) H(8) 150(1) 1_555 1_555 1_555 no
N(1) C(1) H(9) 151(1) 1_555 1_555 1_555 no
N(1) C(1) H(10) 124.8(9) 1_555 1_555 1_555 no
N(2) C(1) C(2) 35.3(8) 1_555 1_555 1_555 yes
N(2) C(1) C(3) 164(1) 1_555 1_555 1_555 yes
N(2) C(1) C(4) 61.8(6) 1_555 1_555 1_555 yes
N(2) C(1) C(5) 35.2(5) 1_555 1_555 1_555 yes
N(2) C(1) H(2) 95.5(7) 1_555 1_555 1_555 no
N(2) C(1) H(6) 160.6(9) 1_555 1_555 1_555 no
N(2) C(1) H(7) 153.2(9) 1_555 1_555 1_555 no
N(2) C(1) H(8) 139.5(9) 1_555 1_555 1_555 no
N(2) C(1) H(9) 82.2(6) 1_555 1_555 1_555 no
N(2) C(1) H(10) 58.0(5) 1_555 1_555 1_555 no
C(2) C(1) C(3) 129(1) 1_555 1_555 1_555 yes
C(2) C(1) C(4) 26.6(9) 1_555 1_555 1_555 yes
C(2) C(1) C(5) 70.5(10) 1_555 1_555 1_555 yes
C(2) C(1) H(2) 130(1) 1_555 1_555 1_555 no
C(2) C(1) H(6) 142(1) 1_555 1_555 1_555 no
C(2) C(1) H(7) 136(1) 1_555 1_555 1_555 no
C(2) C(1) H(8) 104(1) 1_555 1_555 1_555 no
C(2) C(1) H(9) 46.9(8) 1_555 1_555 1_555 no
C(2) C(1) H(10) 26.8(8) 1_555 1_555 1_555 no
C(3) C(1) C(4) 102(1) 1_555 1_555 1_555 yes
C(3) C(1) C(5) 160(1) 1_555 1_555 1_555 yes
C(3) C(1) H(2) 100(1) 1_555 1_555 1_555 no
C(3) C(1) H(6) 26.2(8) 1_555 1_555 1_555 no
C(3) C(1) H(7) 30.1(8) 1_555 1_555 1_555 no
C(3) C(1) H(8) 24.9(8) 1_555 1_555 1_555 no
C(3) C(1) H(9) 82(1) 1_555 1_555 1_555 no
C(3) C(1) H(10) 107(1) 1_555 1_555 1_555 no
C(4) C(1) C(5) 97.0(8) 1_555 1_555 1_555 yes
C(4) C(1) H(2) 157.2(8) 1_555 1_555 1_555 no
C(4) C(1) H(6) 117.3(8) 1_555 1_555 1_555 no
C(4) C(1) H(7) 115.8(8) 1_555 1_555 1_555 no
C(4) C(1) H(8) 77.8(7) 1_555 1_555 1_555 no
C(4) C(1) H(9) 20.4(4) 1_555 1_555 1_555 no
C(4) C(1) H(10) 15.2(4) 1_555 1_555 1_555 no
C(5) C(1) H(2) 60.2(5) 1_555 1_555 1_555 no
C(5) C(1) H(6) 139.3(9) 1_555 1_555 1_555 no
C(5) C(1) H(7) 136.4(9) 1_555 1_555 1_555 no
C(5) C(1) H(8) 174.3(9) 1_555 1_555 1_555 no
C(5) C(1) H(9) 117.4(7) 1_555 1_555 1_555 no
C(5) C(1) H(10) 91.8(6) 1_555 1_555 1_555 no
H(2) C(1) H(6) 83.5(5) 1_555 1_555 1_555 no
H(2) C(1) H(7) 84.9(6) 1_555 1_555 1_555 no
H(2) C(1) H(8) 125.0(7) 1_555 1_555 1_555 no
H(2) C(1) H(9) 177.6(7) 1_555 1_555 1_555 no
H(2) C(1) H(10) 148.3(6) 1_555 1_555 1_555 no
H(6) C(1) H(7) 46.1(3) 1_555 1_555 1_555 no
H(6) C(1) H(8) 46.3(4) 1_555 1_555 1_555 no
H(6) C(1) H(9) 98.7(6) 1_555 1_555 1_555 no
H(6) C(1) H(10) 115.5(7) 1_555 1_555 1_555 no
H(7) C(1) H(8) 46.3(4) 1_555 1_555 1_555 no
H(7) C(1) H(9) 97.3(6) 1_555 1_555 1_555 no
H(7) C(1) H(10) 126.7(7) 1_555 1_555 1_555 no
H(8) C(1) H(9) 57.4(4) 1_555 1_555 1_555 no
H(8) C(1) H(10) 83.7(5) 1_555 1_555 1_555 no
H(9) C(1) H(10) 29.6(2) 1_555 1_555 1_555 no
N(1) C(2) N(2) 71.4(8) 1_555 1_555 1_555 yes
N(1) C(2) C(1) 37.5(8) 1_555 1_555 1_555 yes
N(1) C(2) C(3) 63.7(6) 1_555 1_555 1_555 yes
N(1) C(2) C(4) 165(1) 1_555 1_555 1_555 yes
N(1) C(2) C(5) 35.5(5) 1_555 1_555 1_555 yes
N(1) C(2) H(3) 97.4(7) 1_555 1_555 1_555 no
N(1) C(2) H(7) 58.8(4) 1_555 1_555 1_555 no
N(1) C(2) H(8) 83.1(5) 1_555 1_555 1_555 no
N(1) C(2) H(9) 139.8(8) 1_555 1_555 1_555 no
N(1) C(2) H(10) 153.9(8) 1_555 1_555 1_555 no
N(1) C(2) H(11) 160.3(8) 1_555 1_555 1_555 no
N(1) C(2) H(19) 111.7(7) 1_555 1_555 2_556 no
N(2) C(2) C(1) 108(1) 1_555 1_555 1_555 yes
N(2) C(2) C(3) 135(1) 1_555 1_555 1_555 yes
N(2) C(2) C(4) 122(1) 1_555 1_555 1_555 yes
N(2) C(2) C(5) 36.0(7) 1_555 1_555 1_555 yes
N(2) C(2) H(3) 26.0(6) 1_555 1_555 1_555 no
N(2) C(2) H(7) 127.2(9) 1_555 1_555 1_555 no
N(2) C(2) H(8) 154.5(10) 1_555 1_555 1_555 no
N(2) C(2) H(9) 148(1) 1_555 1_555 1_555 no
N(2) C(2) H(10) 106.2(9) 1_555 1_555 1_555 no
N(2) C(2) H(11) 106.2(9) 1_555 1_555 1_555 no
N(2) C(2) H(19) 40.3(6) 1_555 1_555 2_556 no
C(1) C(2) C(3) 26.2(9) 1_555 1_555 1_555 yes
C(1) C(2) C(4) 128(1) 1_555 1_555 1_555 yes
C(1) C(2) C(5) 73.0(10) 1_555 1_555 1_555 yes
C(1) C(2) H(3) 134(1) 1_555 1_555 1_555 no
C(1) C(2) H(7) 25.9(7) 1_555 1_555 1_555 no
C(1) C(2) H(8) 45.6(8) 1_555 1_555 1_555 no
C(1) C(2) H(9) 102(1) 1_555 1_555 1_555 no
C(1) C(2) H(10) 135(1) 1_555 1_555 1_555 no
C(1) C(2) H(11) 140(1) 1_555 1_555 1_555 no
C(1) C(2) H(19) 149(1) 1_555 1_555 2_556 no
C(3) C(2) C(4) 102(1) 1_555 1_555 1_555 yes
C(3) C(2) C(5) 99.1(7) 1_555 1_555 1_555 yes
C(3) C(2) H(3) 161.1(8) 1_555 1_555 1_555 no
C(3) C(2) H(7) 17.4(4) 1_555 1_555 1_555 no
C(3) C(2) H(8) 19.4(4) 1_555 1_555 1_555 no
C(3) C(2) H(9) 76.1(6) 1_555 1_555 1_555 no
C(3) C(2) H(10) 113.5(8) 1_555 1_555 1_555 no
C(3) C(2) H(11) 116.2(8) 1_555 1_555 1_555 no
C(3) C(2) H(19) 175.4(8) 1_555 1_555 2_556 no
C(4) C(2) C(5) 157(1) 1_555 1_555 1_555 yes
C(4) C(2) H(3) 96.1(10) 1_555 1_555 1_555 no
C(4) C(2) H(7) 109(1) 1_555 1_555 1_555 no
C(4) C(2) H(8) 83.4(10) 1_555 1_555 1_555 no
C(4) C(2) H(9) 26.6(8) 1_555 1_555 1_555 no
C(4) C(2) H(10) 26.0(7) 1_555 1_555 1_555 no
C(4) C(2) H(11) 27.6(8) 1_555 1_555 1_555 no
C(4) C(2) H(19) 82.0(9) 1_555 1_555 2_556 no
C(5) C(2) H(3) 62.0(5) 1_555 1_555 1_555 no
C(5) C(2) H(7) 92.7(6) 1_555 1_555 1_555 no
C(5) C(2) H(8) 118.5(7) 1_555 1_555 1_555 no
C(5) C(2) H(9) 175.1(8) 1_555 1_555 1_555 no
C(5) C(2) H(10) 137.0(8) 1_555 1_555 1_555 no
C(5) C(2) H(11) 138.7(8) 1_555 1_555 1_555 no
C(5) C(2) H(19) 76.2(6) 1_555 1_555 2_556 no
H(3) C(2) H(7) 151.2(6) 1_555 1_555 1_555 no
H(3) C(2) H(8) 179.1(7) 1_555 1_555 1_555 no
H(3) C(2) H(9) 122.7(6) 1_555 1_555 1_555 no
H(3) C(2) H(10) 82.5(5) 1_555 1_555 1_555 no
H(3) C(2) H(11) 82.0(5) 1_555 1_555 1_555 no
H(3) C(2) H(19) 14.34(9) 1_555 1_555 2_556 no
H(7) C(2) H(8) 29.6(2) 1_555 1_555 1_555 no
H(7) C(2) H(9) 83.1(5) 1_555 1_555 1_555 no
H(7) C(2) H(10) 126.1(7) 1_555 1_555 1_555 no
H(7) C(2) H(11) 114.6(6) 1_555 1_555 1_555 no
H(7) C(2) H(19) 160.4(6) 1_555 1_555 2_556 no
H(8) C(2) H(9) 56.8(4) 1_555 1_555 1_555 no
H(8) C(2) H(10) 96.7(6) 1_555 1_555 1_555 no
H(8) C(2) H(11) 97.8(6) 1_555 1_555 1_555 no
H(8) C(2) H(19) 165.2(6) 1_555 1_555 2_556 no
H(9) C(2) H(10) 46.0(3) 1_555 1_555 1_555 no
H(9) C(2) H(11) 46.0(3) 1_555 1_555 1_555 no
H(9) C(2) H(19) 108.5(5) 1_555 1_555 2_556 no
H(10) C(2) H(11) 45.7(3) 1_555 1_555 1_555 no
H(10) C(2) H(19) 70.6(4) 1_555 1_555 2_556 no
H(11) C(2) H(19) 68.1(4) 1_555 1_555 2_556 no
N(1) C(3) C(1) 26.2(8) 1_555 1_555 1_555 yes
N(1) C(3) C(2) 51.0(5) 1_555 1_555 1_555 yes
N(1) C(3) H(2) 24.6(3) 1_555 1_555 1_555 no
N(1) C(3) H(6) 92(1) 1_555 1_555 1_555 no
N(1) C(3) H(7) 90(1) 1_555 1_555 1_555 no
N(1) C(3) H(8) 137(1) 1_555 1_555 1_555 no
N(1) C(3) H(9) 93.4(6) 1_555 1_555 1_555 no
N(1) C(3) H(14) 129.4(7) 1_555 1_555 4_455 no
C(1) C(3) C(2) 24.8(8) 1_555 1_555 1_555 yes
C(1) C(3) H(2) 50.8(9) 1_555 1_555 1_555 no
C(1) C(3) H(6) 109(1) 1_555 1_555 1_555 no
C(1) C(3) H(7) 104(1) 1_555 1_555 1_555 no
C(1) C(3) H(8) 111(1) 1_555 1_555 1_555 no
C(1) C(3) H(9) 67.2(9) 1_555 1_555 1_555 no
C(1) C(3) H(14) 140(1) 1_555 1_555 4_455 no
C(2) C(3) H(2) 75.6(6) 1_555 1_555 1_555 no
C(2) C(3) H(6) 124(1) 1_555 1_555 1_555 no
C(2) C(3) H(7) 114(1) 1_555 1_555 1_555 no
C(2) C(3) H(8) 86(1) 1_555 1_555 1_555 no
C(2) C(3) H(9) 42.4(4) 1_555 1_555 1_555 no
C(2) C(3) H(14) 140.2(8) 1_555 1_555 4_455 no
H(2) C(3) H(6) 76(1) 1_555 1_555 1_555 no
H(2) C(3) H(7) 77(1) 1_555 1_555 1_555 no
H(2) C(3) H(8) 161(1) 1_555 1_555 1_555 no
H(2) C(3) H(9) 118.0(6) 1_555 1_555 1_555 no
H(2) C(3) H(14) 112.4(6) 1_555 1_555 4_455 no
H(6) C(3) H(7) 104(1) 1_555 1_555 1_555 no
H(6) C(3) H(8) 117(2) 1_555 1_555 1_555 no
H(6) C(3) H(9) 132(1) 1_555 1_555 1_555 no
H(6) C(3) H(14) 36.9(9) 1_555 1_555 4_455 no
H(7) C(3) H(8) 108(1) 1_555 1_555 1_555 no
H(7) C(3) H(9) 122(1) 1_555 1_555 1_555 no
H(7) C(3) H(14) 105(1) 1_555 1_555 4_455 no
H(8) C(3) H(9) 44.2(9) 1_555 1_555 1_555 no
H(8) C(3) H(14) 83(1) 1_555 1_555 4_455 no
H(9) C(3) H(14) 115.2(6) 1_555 1_555 4_455 no
N(2) C(4) C(1) 52.3(6) 1_555 1_555 1_555 yes
N(2) C(4) C(2) 27.7(7) 1_555 1_555 1_555 yes
N(2) C(4) H(3) 25.8(3) 1_555 1_555 1_555 no
N(2) C(4) H(8) 93.7(6) 1_555 1_555 1_555 no
N(2) C(4) H(9) 135(1) 1_555 1_555 1_555 no
N(2) C(4) H(10) 93(1) 1_555 1_555 1_555 no
N(2) C(4) H(11) 92(1) 1_555 1_555 1_555 no
N(2) C(4) H(13) 115.5(7) 1_555 1_555 2_556 no
N(2) C(4) H(19) 41.3(4) 1_555 1_555 2_556 no
C(1) C(4) C(2) 24.7(8) 1_555 1_555 1_555 yes
C(1) C(4) H(3) 78.1(6) 1_555 1_555 1_555 no
C(1) C(4) H(8) 41.4(4) 1_555 1_555 1_555 no
C(1) C(4) H(9) 83(1) 1_555 1_555 1_555 no
C(1) C(4) H(10) 117(1) 1_555 1_555 1_555 no
C(1) C(4) H(11) 120(1) 1_555 1_555 1_555 no
C(1) C(4) H(13) 167.8(9) 1_555 1_555 2_556 no
C(1) C(4) H(19) 93.5(7) 1_555 1_555 2_556 no
C(2) C(4) H(3) 53.5(8) 1_555 1_555 1_555 no
C(2) C(4) H(8) 66.0(9) 1_555 1_555 1_555 no
C(2) C(4) H(9) 107(1) 1_555 1_555 1_555 no
C(2) C(4) H(10) 109(1) 1_555 1_555 1_555 no
C(2) C(4) H(11) 106(1) 1_555 1_555 1_555 no
C(2) C(4) H(13) 143(1) 1_555 1_555 2_556 no
C(2) C(4) H(19) 68.9(9) 1_555 1_555 2_556 no
H(3) C(4) H(8) 119.5(6) 1_555 1_555 1_555 no
H(3) C(4) H(9) 160(1) 1_555 1_555 1_555 no
H(3) C(4) H(10) 78(1) 1_555 1_555 1_555 no
H(3) C(4) H(11) 77(1) 1_555 1_555 1_555 no
H(3) C(4) H(13) 89.7(5) 1_555 1_555 2_556 no
H(3) C(4) H(19) 15.52(10) 1_555 1_555 2_556 no
H(8) C(4) H(9) 41.6(9) 1_555 1_555 1_555 no
H(8) C(4) H(10) 124(1) 1_555 1_555 1_555 no
H(8) C(4) H(11) 124(1) 1_555 1_555 1_555 no
H(8) C(4) H(13) 150.7(7) 1_555 1_555 2_556 no
H(8) C(4) H(19) 134.8(7) 1_555 1_555 2_556 no
H(9) C(4) H(10) 113(1) 1_555 1_555 1_555 no
H(9) C(4) H(11) 109(1) 1_555 1_555 1_555 no
H(9) C(4) H(13) 109(1) 1_555 1_555 2_556 no
H(9) C(4) H(19) 173(1) 1_555 1_555 2_556 no
H(10) C(4) H(11) 109(1) 1_555 1_555 1_555 no
H(10) C(4) H(13) 59(1) 1_555 1_555 2_556 no
H(10) C(4) H(19) 72(1) 1_555 1_555 2_556 no
H(11) C(4) H(13) 55.3(9) 1_555 1_555 2_556 no
H(11) C(4) H(19) 67(1) 1_555 1_555 2_556 no
H(13) C(4) H(19) 74.3(4) 2_556 1_555 2_556 no
O(8) C(5) O(9) 161.5(5) 3_566 1_555 4_555 yes
O(8) C(5) N(1) 94.9(8) 3_566 1_555 1_555 yes
O(8) C(5) N(2) 82.7(8) 3_566 1_555 1_555 yes
O(8) C(5) N(3) 110.4(6) 3_566 1_555 1_555 yes
O(8) C(5) N(4) 71.6(5) 3_566 1_555 1_555 yes
O(8) C(5) C(1) 90.5(6) 3_566 1_555 1_555 yes
O(8) C(5) C(2) 85.0(6) 3_566 1_555 1_555 yes
O(8) C(5) C(6) 92.2(8) 3_566 1_555 1_555 yes
O(8) C(5) H(2) 97.5(5) 3_566 1_555 1_555 no
O(8) C(5) H(3) 83.3(4) 3_566 1_555 1_555 no
O(8) C(5) H(4) 127.6(5) 3_566 1_555 1_555 no
O(8) C(5) H(5) 55.1(3) 3_566 1_555 1_555 no
O(8) C(5) H(19) 81.6(4) 3_566 1_555 2_556 no
O(9) C(5) N(1) 101.4(9) 4_555 1_555 1_555 yes
O(9) C(5) N(2) 83.9(8) 4_555 1_555 1_555 yes
O(9) C(5) N(3) 73.5(5) 4_555 1_555 1_555 yes
O(9) C(5) N(4) 99.5(5) 4_555 1_555 1_555 yes
O(9) C(5) C(1) 97.8(6) 4_555 1_555 1_555 yes
O(9) C(5) C(2) 91.8(6) 4_555 1_555 1_555 yes
O(9) C(5) C(6) 84.6(8) 4_555 1_555 1_555 yes
O(9) C(5) H(2) 101.0(5) 4_555 1_555 1_555 no
O(9) C(5) H(3) 79.1(4) 4_555 1_555 1_555 no
O(9) C(5) H(4) 63.4(3) 4_555 1_555 1_555 no
O(9) C(5) H(5) 110.5(5) 4_555 1_555 1_555 no
O(9) C(5) H(19) 81.0(4) 4_555 1_555 2_556 no
N(1) C(5) N(2) 108(1) 1_555 1_555 1_555 yes
N(1) C(5) N(3) 105.4(9) 1_555 1_555 1_555 yes
N(1) C(5) N(4) 142(1) 1_555 1_555 1_555 yes
N(1) C(5) C(1) 35.8(8) 1_555 1_555 1_555 yes
N(1) C(5) C(2) 72.2(9) 1_555 1_555 1_555 yes
N(1) C(5) C(6) 127(1) 1_555 1_555 1_555 yes
N(1) C(5) H(2) 26.4(6) 1_555 1_555 1_555 no
N(1) C(5) H(3) 134(1) 1_555 1_555 1_555 no
N(1) C(5) H(4) 84.1(8) 1_555 1_555 1_555 no
N(1) C(5) H(5) 147.1(10) 1_555 1_555 1_555 no
N(1) C(5) H(19) 133.4(10) 1_555 1_555 2_556 no
N(2) C(5) N(3) 142(1) 1_555 1_555 1_555 yes
N(2) C(5) N(4) 104.3(9) 1_555 1_555 1_555 yes
N(2) C(5) C(1) 73.0(9) 1_555 1_555 1_555 yes
N(2) C(5) C(2) 36.5(7) 1_555 1_555 1_555 yes
N(2) C(5) C(6) 123(1) 1_555 1_555 1_555 yes
N(2) C(5) H(2) 135(1) 1_555 1_555 1_555 no
N(2) C(5) H(3) 25.9(6) 1_555 1_555 1_555 no
N(2) C(5) H(4) 146.9(9) 1_555 1_555 1_555 no
N(2) C(5) H(5) 83.1(8) 1_555 1_555 1_555 no
N(2) C(5) H(19) 24.7(6) 1_555 1_555 2_556 no
N(3) C(5) N(4) 52.1(5) 1_555 1_555 1_555 yes
N(3) C(5) C(1) 139.1(8) 1_555 1_555 1_555 yes
N(3) C(5) C(2) 164.6(8) 1_555 1_555 1_555 yes
N(3) C(5) C(6) 26.3(6) 1_555 1_555 1_555 yes
N(3) C(5) H(2) 80.0(5) 1_555 1_555 1_555 no
N(3) C(5) H(3) 117.8(6) 1_555 1_555 1_555 no
N(3) C(5) H(4) 25.7(3) 1_555 1_555 1_555 no
N(3) C(5) H(5) 77.1(5) 1_555 1_555 1_555 no
N(3) C(5) H(19) 119.4(6) 1_555 1_555 2_556 no
N(4) C(5) C(1) 162.1(8) 1_555 1_555 1_555 yes
N(4) C(5) C(2) 137.8(7) 1_555 1_555 1_555 yes
N(4) C(5) C(6) 26.0(6) 1_555 1_555 1_555 yes
N(4) C(5) H(2) 118.5(6) 1_555 1_555 1_555 no
N(4) C(5) H(3) 80.0(5) 1_555 1_555 1_555 no
N(4) C(5) H(4) 77.9(5) 1_555 1_555 1_555 no
N(4) C(5) H(5) 25.0(3) 1_555 1_555 1_555 no
N(4) C(5) H(19) 80.6(5) 1_555 1_555 2_556 no
C(1) C(5) C(2) 36.5(6) 1_555 1_555 1_555 yes
C(1) C(5) C(6) 163(1) 1_555 1_555 1_555 yes
C(1) C(5) H(2) 62.1(5) 1_555 1_555 1_555 no
C(1) C(5) H(3) 98.8(7) 1_555 1_555 1_555 no
C(1) C(5) H(4) 114.4(6) 1_555 1_555 1_555 no
C(1) C(5) H(5) 140.6(7) 1_555 1_555 1_555 no
C(1) C(5) H(19) 97.6(6) 1_555 1_555 2_556 no
C(2) C(5) C(6) 160(1) 1_555 1_555 1_555 yes
C(2) C(5) H(2) 98.6(7) 1_555 1_555 1_555 no
C(2) C(5) H(3) 62.4(5) 1_555 1_555 1_555 no
C(2) C(5) H(4) 141.7(7) 1_555 1_555 1_555 no
C(2) C(5) H(5) 113.5(6) 1_555 1_555 1_555 no
C(2) C(5) H(19) 61.2(5) 1_555 1_555 2_556 no
C(6) C(5) H(2) 101.1(9) 1_555 1_555 1_555 no
C(6) C(5) H(3) 97.9(8) 1_555 1_555 1_555 no
C(6) C(5) H(4) 52.0(7) 1_555 1_555 1_555 no
C(6) C(5) H(5) 50.9(7) 1_555 1_555 1_555 no
C(6) C(5) H(19) 99.1(8) 1_555 1_555 2_556 no
H(2) C(5) H(3) 160.9(7) 1_555 1_555 1_555 no
H(2) C(5) H(4) 61.8(3) 1_555 1_555 1_555 no
H(2) C(5) H(5) 133.3(6) 1_555 1_555 1_555 no
H(2) C(5) H(19) 159.8(6) 1_555 1_555 2_556 no
H(3) C(5) H(4) 131.9(6) 1_555 1_555 1_555 no
H(3) C(5) H(5) 62.1(3) 1_555 1_555 1_555 no
H(3) C(5) H(19) 2.10(8) 1_555 1_555 2_556 no
H(4) C(5) H(5) 102.8(5) 1_555 1_555 1_555 no
H(4) C(5) H(19) 133.9(5) 1_555 1_555 2_556 no
H(5) C(5) H(19) 62.0(3) 1_555 1_555 2_556 no
N(1) C(6) N(2) 52.8(5) 1_555 1_555 1_555 yes
N(1) C(6) N(3) 104.5(9) 1_555 1_555 1_555 yes
N(1) C(6) N(4) 141.4(10) 1_555 1_555 1_555 yes
N(1) C(6) C(5) 25.4(7) 1_555 1_555 1_555 yes
N(1) C(6) C(7) 159.5(8) 1_555 1_555 1_555 yes
N(1) C(6) C(8) 138.2(7) 1_555 1_555 1_555 yes
N(1) C(6) H(2) 24.9(3) 1_555 1_555 1_555 no
N(1) C(6) H(3) 78.6(5) 1_555 1_555 1_555 no
N(1) C(6) H(4) 79.4(5) 1_555 1_555 1_555 no
N(1) C(6) H(5) 118.5(6) 1_555 1_555 1_555 no
N(2) C(6) N(3) 144(1) 1_555 1_555 1_555 yes
N(2) C(6) N(4) 105.8(9) 1_555 1_555 1_555 yes
N(2) C(6) C(5) 27.4(7) 1_555 1_555 1_555 yes
N(2) C(6) C(7) 139.2(8) 1_555 1_555 1_555 yes
N(2) C(6) C(8) 164.5(8) 1_555 1_555 1_555 yes
N(2) C(6) H(2) 77.7(5) 1_555 1_555 1_555 no
N(2) C(6) H(3) 25.8(3) 1_555 1_555 1_555 no
N(2) C(6) H(4) 118.8(7) 1_555 1_555 1_555 no
N(2) C(6) H(5) 80.3(5) 1_555 1_555 1_555 no
N(3) C(6) N(4) 107(1) 1_555 1_555 1_555 yes
N(3) C(6) C(5) 125(1) 1_555 1_555 1_555 yes
N(3) C(6) C(7) 72.1(9) 1_555 1_555 1_555 yes
N(3) C(6) C(8) 36.2(8) 1_555 1_555 1_555 yes
N(3) C(6) H(2) 82.8(7) 1_555 1_555 1_555 no
N(3) C(6) H(3) 149.0(9) 1_555 1_555 1_555 no
N(3) C(6) H(4) 27.0(6) 1_555 1_555 1_555 no
N(3) C(6) H(5) 133(1) 1_555 1_555 1_555 no
N(4) C(6) C(5) 126(1) 1_555 1_555 1_555 yes
N(4) C(6) C(7) 35.2(8) 1_555 1_555 1_555 yes
N(4) C(6) C(8) 71.2(9) 1_555 1_555 1_555 yes
N(4) C(6) H(2) 144.7(9) 1_555 1_555 1_555 no
N(4) C(6) H(3) 85.3(8) 1_555 1_555 1_555 no
N(4) C(6) H(4) 134(1) 1_555 1_555 1_555 no
N(4) C(6) H(5) 26.3(6) 1_555 1_555 1_555 no
C(5) C(6) C(7) 161(1) 1_555 1_555 1_555 yes
C(5) C(6) C(8) 161(1) 1_555 1_555 1_555 yes
C(5) C(6) H(2) 50.4(7) 1_555 1_555 1_555 no
C(5) C(6) H(3) 53.2(7) 1_555 1_555 1_555 no
C(5) C(6) H(4) 98.9(9) 1_555 1_555 1_555 no
C(5) C(6) H(5) 100.5(8) 1_555 1_555 1_555 no
C(7) C(6) C(8) 36.0(7) 1_555 1_555 1_555 yes
C(7) C(6) H(2) 138.5(7) 1_555 1_555 1_555 no
C(7) C(6) H(3) 115.1(6) 1_555 1_555 1_555 no
C(7) C(6) H(4) 99.1(7) 1_555 1_555 1_555 no
C(7) C(6) H(5) 61.4(6) 1_555 1_555 1_555 no
C(8) C(6) H(2) 113.8(6) 1_555 1_555 1_555 no
C(8) C(6) H(3) 140.9(7) 1_555 1_555 1_555 no
C(8) C(6) H(4) 63.1(5) 1_555 1_555 1_555 no
C(8) C(6) H(5) 97.4(7) 1_555 1_555 1_555 no
H(2) C(6) H(3) 103.5(5) 1_555 1_555 1_555 no
H(2) C(6) H(4) 61.1(3) 1_555 1_555 1_555 no
H(2) C(6) H(5) 132.6(5) 1_555 1_555 1_555 no
H(3) C(6) H(4) 133.1(6) 1_555 1_555 1_555 no
H(3) C(6) H(5) 62.7(3) 1_555 1_555 1_555 no
H(4) C(6) H(5) 160.5(7) 1_555 1_555 1_555 no
N(3) C(7) N(4) 68.9(9) 1_555 1_555 1_555 yes
N(3) C(7) C(6) 34.8(5) 1_555 1_555 1_555 yes
N(3) C(7) C(8) 36.7(8) 1_555 1_555 1_555 yes
N(3) C(7) C(9) 62.5(7) 1_555 1_555 1_555 yes
N(3) C(7) C(10) 169(1) 1_555 1_555 1_555 yes
N(3) C(7) H(5) 95.2(7) 1_555 1_555 1_555 no
N(3) C(7) H(12) 83.4(6) 1_555 1_555 1_555 no
N(3) C(7) H(14) 58.7(5) 1_555 1_555 1_555 no
N(3) C(7) H(15) 142.5(9) 1_555 1_555 1_555 no
N(3) C(7) H(16) 155.7(8) 1_555 1_555 1_555 no
N(3) C(7) H(17) 158.4(8) 1_555 1_555 1_555 no
N(4) C(7) C(6) 34.2(7) 1_555 1_555 1_555 yes
N(4) C(7) C(8) 105(1) 1_555 1_555 1_555 yes
N(4) C(7) C(9) 131(1) 1_555 1_555 1_555 yes
N(4) C(7) C(10) 121(1) 1_555 1_555 1_555 yes
N(4) C(7) H(5) 26.3(6) 1_555 1_555 1_555 no
N(4) C(7) H(12) 152(1) 1_555 1_555 1_555 no
N(4) C(7) H(14) 125(1) 1_555 1_555 1_555 no
N(4) C(7) H(15) 148(1) 1_555 1_555 1_555 no
N(4) C(7) H(16) 107(1) 1_555 1_555 1_555 no
N(4) C(7) H(17) 106(1) 1_555 1_555 1_555 no
C(6) C(7) C(8) 71.4(10) 1_555 1_555 1_555 yes
C(6) C(7) C(9) 97.3(8) 1_555 1_555 1_555 yes
C(6) C(7) C(10) 155(1) 1_555 1_555 1_555 yes
C(6) C(7) H(5) 60.4(5) 1_555 1_555 1_555 no
C(6) C(7) H(12) 118.2(8) 1_555 1_555 1_555 no
C(6) C(7) H(14) 92.6(6) 1_555 1_555 1_555 no
C(6) C(7) H(15) 177.2(9) 1_555 1_555 1_555 no
C(6) C(7) H(16) 136.3(9) 1_555 1_555 1_555 no
C(6) C(7) H(17) 137.4(9) 1_555 1_555 1_555 no
C(8) C(7) C(9) 25.9(9) 1_555 1_555 1_555 yes
C(8) C(7) C(10) 132(1) 1_555 1_555 1_555 yes
C(8) C(7) H(5) 131(1) 1_555 1_555 1_555 no
C(8) C(7) H(12) 46.8(8) 1_555 1_555 1_555 no
C(8) C(7) H(14) 25.9(8) 1_555 1_555 1_555 no
C(8) C(7) H(15) 105(1) 1_555 1_555 1_555 no
C(8) C(7) H(16) 137(1) 1_555 1_555 1_555 no
C(8) C(7) H(17) 142(1) 1_555 1_555 1_555 no
C(9) C(7) C(10) 106(1) 1_555 1_555 1_555 yes
C(9) C(7) H(5) 157.6(9) 1_555 1_555 1_555 no
C(9) C(7) H(12) 20.9(4) 1_555 1_555 1_555 no
C(9) C(7) H(14) 15.3(4) 1_555 1_555 1_555 no
C(9) C(7) H(15) 80.1(7) 1_555 1_555 1_555 no
C(9) C(7) H(16) 116.2(8) 1_555 1_555 1_555 no
C(9) C(7) H(17) 119.3(8) 1_555 1_555 1_555 no
C(10) C(7) H(5) 95(1) 1_555 1_555 1_555 no
C(10) C(7) H(12) 85.9(10) 1_555 1_555 1_555 no
C(10) C(7) H(14) 111(1) 1_555 1_555 1_555 no
C(10) C(7) H(15) 26.8(8) 1_555 1_555 1_555 no
C(10) C(7) H(16) 26.4(8) 1_555 1_555 1_555 no
C(10) C(7) H(17) 26.2(8) 1_555 1_555 1_555 no
H(5) C(7) H(12) 177.8(7) 1_555 1_555 1_555 no
H(5) C(7) H(14) 150.3(7) 1_555 1_555 1_555 no
H(5) C(7) H(15) 122.2(8) 1_555 1_555 1_555 no
H(5) C(7) H(16) 83.1(6) 1_555 1_555 1_555 no
H(5) C(7) H(17) 82.0(6) 1_555 1_555 1_555 no
H(12) C(7) H(14) 29.3(2) 1_555 1_555 1_555 no
H(12) C(7) H(15) 59.1(4) 1_555 1_555 1_555 no
H(12) C(7) H(16) 97.4(6) 1_555 1_555 1_555 no
H(12) C(7) H(17) 99.8(6) 1_555 1_555 1_555 no
H(14) C(7) H(15) 85.0(5) 1_555 1_555 1_555 no
H(14) C(7) H(16) 126.5(7) 1_555 1_555 1_555 no
H(14) C(7) H(17) 116.6(7) 1_555 1_555 1_555 no
H(15) C(7) H(16) 45.3(4) 1_555 1_555 1_555 no
H(15) C(7) H(17) 45.4(4) 1_555 1_555 1_555 no
H(16) C(7) H(17) 45.6(4) 1_555 1_555 1_555 no
O(6) C(8) N(3) 75.2(8) 4_555 1_555 1_555 yes
O(6) C(8) N(4) 78.3(6) 4_555 1_555 1_555 yes
O(6) C(8) C(6) 72.3(6) 4_555 1_555 1_555 yes
O(6) C(8) C(7) 89.7(10) 4_555 1_555 1_555 yes
O(6) C(8) C(9) 105.0(9) 4_555 1_555 1_555 yes
O(6) C(8) C(10) 96.0(7) 4_555 1_555 1_555 yes
O(6) C(8) H(4) 79.1(5) 4_555 1_555 1_555 no
O(6) C(8) H(12) 108.2(6) 4_555 1_555 1_555 no
O(6) C(8) H(13) 80.5(5) 4_555 1_555 1_555 no
O(6) C(8) H(14) 124.4(6) 4_555 1_555 1_555 no
O(6) C(8) H(15) 102.2(5) 4_555 1_555 1_555 no
O(6) C(8) H(16) 80.6(4) 4_555 1_555 1_555 no
N(3) C(8) N(4) 69.9(8) 1_555 1_555 1_555 yes
N(3) C(8) C(6) 34.5(7) 1_555 1_555 1_555 yes
N(3) C(8) C(7) 107(1) 1_555 1_555 1_555 yes
N(3) C(8) C(9) 122(1) 1_555 1_555 1_555 yes
N(3) C(8) C(10) 131(1) 1_555 1_555 1_555 yes
N(3) C(8) H(4) 25.3(6) 1_555 1_555 1_555 no
N(3) C(8) H(12) 149(1) 1_555 1_555 1_555 no
N(3) C(8) H(13) 108(1) 1_555 1_555 1_555 no
N(3) C(8) H(14) 107(1) 1_555 1_555 1_555 no
N(3) C(8) H(15) 152(1) 1_555 1_555 1_555 no
N(3) C(8) H(16) 126.1(10) 1_555 1_555 1_555 no
N(4) C(8) C(6) 35.4(5) 1_555 1_555 1_555 yes
N(4) C(8) C(7) 37.2(9) 1_555 1_555 1_555 yes
N(4) C(8) C(9) 167(1) 1_555 1_555 1_555 yes
N(4) C(8) C(10) 61.5(7) 1_555 1_555 1_555 yes
N(4) C(8) H(4) 95.2(7) 1_555 1_555 1_555 no
N(4) C(8) H(12) 140.3(9) 1_555 1_555 1_555 no
N(4) C(8) H(13) 158.4(8) 1_555 1_555 1_555 no
N(4) C(8) H(14) 156.3(8) 1_555 1_555 1_555 no
N(4) C(8) H(15) 82.3(6) 1_555 1_555 1_555 no
N(4) C(8) H(16) 58.4(5) 1_555 1_555 1_555 no
C(6) C(8) C(7) 72(1) 1_555 1_555 1_555 yes
C(6) C(8) C(9) 157(1) 1_555 1_555 1_555 yes
C(6) C(8) C(10) 96.9(8) 1_555 1_555 1_555 yes
C(6) C(8) H(4) 59.8(5) 1_555 1_555 1_555 no
C(6) C(8) H(12) 175.7(10) 1_555 1_555 1_555 no
C(6) C(8) H(13) 138.4(9) 1_555 1_555 1_555 no
C(6) C(8) H(14) 138.1(8) 1_555 1_555 1_555 no
C(6) C(8) H(15) 117.7(7) 1_555 1_555 1_555 no
C(6) C(8) H(16) 92.3(6) 1_555 1_555 1_555 no
C(7) C(8) C(9) 129(1) 1_555 1_555 1_555 yes
C(7) C(8) C(10) 24.4(9) 1_555 1_555 1_555 yes
C(7) C(8) H(4) 132(1) 1_555 1_555 1_555 no
C(7) C(8) H(12) 103(1) 1_555 1_555 1_555 no
C(7) C(8) H(13) 139(1) 1_555 1_555 1_555 no
C(7) C(8) H(14) 136(1) 1_555 1_555 1_555 no
C(7) C(8) H(15) 45.1(8) 1_555 1_555 1_555 no
C(7) C(8) H(16) 25.3(7) 1_555 1_555 1_555 no
C(9) C(8) C(10) 105(1) 1_555 1_555 1_555 yes
C(9) C(8) H(4) 97(1) 1_555 1_555 1_555 no
C(9) C(8) H(12) 26.9(7) 1_555 1_555 1_555 no
C(9) C(8) H(13) 25.8(7) 1_555 1_555 1_555 no
C(9) C(8) H(14) 26.4(7) 1_555 1_555 1_555 no
C(9) C(8) H(15) 84.9(10) 1_555 1_555 1_555 no
C(9) C(8) H(16) 109(1) 1_555 1_555 1_555 no
C(10) C(8) H(4) 156.7(8) 1_555 1_555 1_555 no
C(10) C(8) H(12) 78.8(7) 1_555 1_555 1_555 no
C(10) C(8) H(13) 117.0(8) 1_555 1_555 1_555 no
C(10) C(8) H(14) 116.4(8) 1_555 1_555 1_555 no
C(10) C(8) H(15) 20.8(4) 1_555 1_555 1_555 no
C(10) C(8) H(16) 15.4(4) 1_555 1_555 1_555 no
H(4) C(8) H(12) 124.4(8) 1_555 1_555 1_555 no
H(4) C(8) H(13) 84.9(6) 1_555 1_555 1_555 no
H(4) C(8) H(14) 84.3(6) 1_555 1_555 1_555 no
H(4) C(8) H(15) 176.8(7) 1_555 1_555 1_555 no
H(4) C(8) H(16) 149.4(7) 1_555 1_555 1_555 no
H(12) C(8) H(13) 45.2(3) 1_555 1_555 1_555 no
H(12) C(8) H(14) 45.3(4) 1_555 1_555 1_555 no
H(12) C(8) H(15) 58.0(4) 1_555 1_555 1_555 no
H(12) C(8) H(16) 83.6(5) 1_555 1_555 1_555 no
H(13) C(8) H(14) 45.2(4) 1_555 1_555 1_555 no
H(13) C(8) H(15) 98.1(6) 1_555 1_555 1_555 no
H(13) C(8) H(16) 113.8(6) 1_555 1_555 1_555 no
H(14) C(8) H(15) 97.2(6) 1_555 1_555 1_555 no
H(14) C(8) H(16) 126.2(7) 1_555 1_555 1_555 no
H(15) C(8) H(16) 29.3(2) 1_555 1_555 1_555 no
N(3) C(9) C(7) 51.8(5) 1_555 1_555 1_555 yes
N(3) C(9) C(8) 27.7(8) 1_555 1_555 1_555 yes
N(3) C(9) H(4) 25.0(3) 1_555 1_555 1_555 no
N(3) C(9) H(6) 141.1(7) 1_555 1_555 4_554 no
N(3) C(9) H(10) 98.0(6) 1_555 1_555 2_546 no
N(3) C(9) H(12) 137(1) 1_555 1_555 1_555 no
N(3) C(9) H(13) 96(1) 1_555 1_555 1_555 no
N(3) C(9) H(14) 94(1) 1_555 1_555 1_555 no
N(3) C(9) H(15) 93.4(6) 1_555 1_555 1_555 no
N(3) C(9) H(16) 110.4(6) 1_555 1_555 3_666 no
N(3) C(9) H(20) 96.0(6) 1_555 1_555 4_554 no
C(7) C(9) C(8) 24.1(8) 1_555 1_555 1_555 yes
C(7) C(9) H(4) 76.8(6) 1_555 1_555 1_555 no
C(7) C(9) H(6) 143.1(8) 1_555 1_555 4_554 no
C(7) C(9) H(10) 146.9(8) 1_555 1_555 2_546 no
C(7) C(9) H(12) 85(1) 1_555 1_555 1_555 no
C(7) C(9) H(13) 122(1) 1_555 1_555 1_555 no
C(7) C(9) H(14) 118(1) 1_555 1_555 1_555 no
C(7) C(9) H(15) 41.6(4) 1_555 1_555 1_555 no
C(7) C(9) H(16) 92.8(6) 1_555 1_555 3_666 no
C(7) C(9) H(20) 82.7(6) 1_555 1_555 4_554 no
C(8) C(9) H(4) 52.7(8) 1_555 1_555 1_555 no
C(8) C(9) H(6) 152(1) 1_555 1_555 4_554 no
C(8) C(9) H(10) 124(1) 1_555 1_555 2_546 no
C(8) C(9) H(12) 109(1) 1_555 1_555 1_555 no
C(8) C(9) H(13) 111(1) 1_555 1_555 1_555 no
C(8) C(9) H(14) 110(1) 1_555 1_555 1_555 no
C(8) C(9) H(15) 65.7(9) 1_555 1_555 1_555 no
C(8) C(9) H(16) 101.1(10) 1_555 1_555 3_666 no
C(8) C(9) H(20) 89.8(9) 1_555 1_555 4_554 no
H(4) C(9) H(6) 122.2(6) 1_555 1_555 4_554 no
H(4) C(9) H(10) 73.8(4) 1_555 1_555 2_546 no
H(4) C(9) H(12) 162(1) 1_555 1_555 1_555 no
H(4) C(9) H(13) 82(1) 1_555 1_555 1_555 no
H(4) C(9) H(14) 80(1) 1_555 1_555 1_555 no
H(4) C(9) H(15) 118.4(6) 1_555 1_555 1_555 no
H(4) C(9) H(16) 114.0(5) 1_555 1_555 3_666 no
H(4) C(9) H(20) 101.4(5) 1_555 1_555 4_554 no
H(6) C(9) H(10) 68.0(4) 4_554 1_555 2_546 no
H(6) C(9) H(12) 72.5(10) 4_554 1_555 1_555 no
H(6) C(9) H(13) 93(1) 4_554 1_555 1_555 no
H(6) C(9) H(14) 46.8(9) 4_554 1_555 1_555 no
H(6) C(9) H(15) 110.7(6) 4_554 1_555 1_555 no
H(6) C(9) H(16) 104.6(6) 4_554 1_555 3_666 no
H(6) C(9) H(20) 63.7(4) 4_554 1_555 4_554 no
H(10) C(9) H(12) 123(1) 2_546 1_555 1_555 no
H(10) C(9) H(13) 39.0(8) 2_546 1_555 1_555 no
H(10) C(9) H(14) 70.8(9) 2_546 1_555 1_555 no
H(10) C(9) H(15) 161.8(7) 2_546 1_555 1_555 no
H(10) C(9) H(16) 85.6(4) 2_546 1_555 3_666 no
H(10) C(9) H(20) 117.6(5) 2_546 1_555 4_554 no
H(12) C(9) H(13) 108(1) 1_555 1_555 1_555 no
H(12) C(9) H(14) 107(1) 1_555 1_555 1_555 no
H(12) C(9) H(15) 43.7(8) 1_555 1_555 1_555 no
H(12) C(9) H(16) 67.3(9) 1_555 1_555 3_666 no
H(12) C(9) H(20) 75.1(10) 1_555 1_555 4_554 no
H(13) C(9) H(14) 109(1) 1_555 1_555 1_555 no
H(13) C(9) H(15) 125(1) 1_555 1_555 1_555 no
H(13) C(9) H(16) 49.2(9) 1_555 1_555 3_666 no
H(13) C(9) H(20) 154(1) 1_555 1_555 4_554 no
H(14) C(9) H(15) 122(1) 1_555 1_555 1_555 no
H(14) C(9) H(16) 147(1) 1_555 1_555 3_666 no
H(14) C(9) H(20) 47.7(8) 1_555 1_555 4_554 no
H(15) C(9) H(16) 77.1(4) 1_555 1_555 3_666 no
H(15) C(9) H(20) 74.9(4) 1_555 1_555 4_554 no
H(16) C(9) H(20) 142.4(6) 3_666 1_555 4_554 no
N(4) C(10) C(7) 28.3(8) 1_555 1_555 1_555 yes
N(4) C(10) C(8) 51.2(6) 1_555 1_555 1_555 yes
N(4) C(10) H(5) 25.7(3) 1_555 1_555 1_555 no
N(4) C(10) H(7) 104.5(7) 1_555 1_555 3_566 no
N(4) C(10) H(12) 92.9(6) 1_555 1_555 1_555 no
N(4) C(10) H(15) 138(1) 1_555 1_555 1_555 no
N(4) C(10) H(16) 95(1) 1_555 1_555 1_555 no
N(4) C(10) H(17) 94(1) 1_555 1_555 1_555 no
C(7) C(10) C(8) 23.0(8) 1_555 1_555 1_555 yes
C(7) C(10) H(5) 53.9(9) 1_555 1_555 1_555 no
C(7) C(10) H(7) 109(1) 1_555 1_555 3_566 no
C(7) C(10) H(12) 64.7(9) 1_555 1_555 1_555 no
C(7) C(10) H(15) 110(1) 1_555 1_555 1_555 no
C(7) C(10) H(16) 110(1) 1_555 1_555 1_555 no
C(7) C(10) H(17) 110(1) 1_555 1_555 1_555 no
C(8) C(10) H(5) 76.9(6) 1_555 1_555 1_555 no
C(8) C(10) H(7) 111.7(7) 1_555 1_555 3_566 no
C(8) C(10) H(12) 41.7(4) 1_555 1_555 1_555 no
C(8) C(10) H(15) 87(1) 1_555 1_555 1_555 no
C(8) C(10) H(16) 117(1) 1_555 1_555 1_555 no
C(8) C(10) H(17) 121(1) 1_555 1_555 1_555 no
H(5) C(10) H(7) 96.9(5) 1_555 1_555 3_566 no
H(5) C(10) H(12) 118.6(6) 1_555 1_555 1_555 no
H(5) C(10) H(15) 164(1) 1_555 1_555 1_555 no
H(5) C(10) H(16) 81(1) 1_555 1_555 1_555 no
H(5) C(10) H(17) 79(1) 1_555 1_555 1_555 no
H(7) C(10) H(12) 104.7(5) 3_566 1_555 1_555 no
H(7) C(10) H(15) 87(1) 3_566 1_555 1_555 no
H(7) C(10) H(16) 128(1) 3_566 1_555 1_555 no
H(7) C(10) H(17) 23.3(8) 3_566 1_555 1_555 no
H(12) C(10) H(15) 45.9(8) 1_555 1_555 1_555 no
H(12) C(10) H(16) 121(1) 1_555 1_555 1_555 no
H(12) C(10) H(17) 126(1) 1_555 1_555 1_555 no
H(15) C(10) H(16) 107(1) 1_555 1_555 1_555 no
H(15) C(10) H(17) 108(1) 1_555 1_555 1_555 no
H(16) C(10) H(17) 110(1) 1_555 1_555 1_555 no

loop_
_geom_bond_atom_site_label_1
_geom_bond_atom_site_label_2
_geom_bond_distance
_geom_bond_site_symmetry_1
_geom_bond_site_symmetry_2
_geom_bond_publ_flag
V(1) V(2) 3.051(3) 1_555 1_555 yes
V(1) V(3) 3.156(3) 1_555 3_556 yes
V(1) V(4) 3.071(3) 1_555 3_556 yes
V(1) V(5) 3.117(3) 1_555 3_556 yes
V(1) O(1) 1.677(8) 1_555 1_555 yes
V(1) O(2) 2.103(8) 1_555 1_555 yes
V(1) O(2) 2.121(8) 1_555 3_556 yes
V(1) O(3) 1.965(9) 1_555 1_555 yes
V(1) O(4) 1.900(9) 1_555 1_555 yes
V(1) O(5) 1.701(9) 1_555 1_555 yes
V(1) H(18) 3.095 1_555 1_555 no
V(2) V(4) 3.104(4) 1_555 1_555 yes
V(2) V(5) 3.112(4) 1_555 1_555 yes
V(2) O(1) 2.042(9) 1_555 1_555 yes
V(2) O(2) 2.318(8) 1_555 1_555 yes
V(2) O(7) 1.983(9) 1_555 1_555 yes
V(2) O(8) 1.585(10) 1_555 1_555 yes
V(2) O(13) 1.835(10) 1_555 1_555 yes
V(2) O(14) 1.823(9) 1_555 1_555 yes
V(2) H(1) 2.298 1_555 1_555 no
V(2) H(2) 2.935 1_555 1_555 no
V(2) H(5) 2.743 1_555 3_566 no
V(3) V(4) 3.122(4) 1_555 1_555 yes
V(3) V(5) 3.029(3) 1_555 3_556 yes
V(3) O(2) 2.254(9) 1_555 1_555 yes
V(3) O(3) 1.950(9) 1_555 3_556 yes
V(3) O(4) 2.039(8) 1_555 1_555 yes
V(3) O(6) 1.582(9) 1_555 1_555 yes
V(3) O(7) 1.916(9) 1_555 1_555 yes
V(3) O(9) 1.785(9) 1_555 1_555 yes
V(3) H(1) 2.634 1_555 1_555 no
V(4) V(5) 3.096(4) 1_555 1_555 yes
V(4) O(2) 2.329(8) 1_555 1_555 yes
V(4) O(5) 1.988(9) 1_555 3_556 yes
V(4) O(9) 1.904(9) 1_555 1_555 yes
V(4) O(10) 1.589(9) 1_555 1_555 yes
V(4) O(11) 1.867(9) 1_555 1_555 yes
V(4) O(14) 1.852(9) 1_555 1_555 yes
V(4) H(5) 2.928 1_555 3_566 no
V(5) O(2) 2.270(9) 1_555 1_555 yes
V(5) O(3) 2.030(9) 1_555 1_555 yes
V(5) O(4) 1.943(8) 1_555 3_556 yes
V(5) O(11) 1.809(9) 1_555 1_555 yes
V(5) O(12) 1.580(9) 1_555 1_555 yes
V(5) O(13) 1.882(9) 1_555 1_555 yes
V(5) H(2) 2.867 1_555 1_555 no
V(5) H(18) 3.126 1_555 1_555 no
V(5) H(21) 2.955 1_555 1_555 no
O(1) O(2) 2.65(1) 1_555 1_555 yes
O(1) O(3) 2.72(1) 1_555 1_555 yes
O(1) O(4) 2.71(1) 1_555 1_555 yes
O(1) O(5) 2.72(1) 1_555 1_555 yes
O(1) O(7) 2.65(1) 1_555 1_555 yes
O(1) O(8) 2.82(1) 1_555 1_555 yes
O(1) O(13) 2.67(1) 1_555 1_555 yes
O(1) N(3) 3.17(1) 1_555 1_555 yes
O(1) H(1) 2.455 1_555 1_555 no
O(1) H(4) 2.657 1_555 1_555 no
O(1) H(14) 2.562 1_555 1_555 no
O(1) H(18) 2.625 1_555 1_555 no
O(2) O(2) 2.66(2) 1_555 3_556 yes
O(2) O(3) 2.64(1) 1_555 1_555 yes
O(2) O(3) 2.63(1) 1_555 3_556 yes
O(2) O(4) 2.60(1) 1_555 1_555 yes
O(2) O(4) 2.63(1) 1_555 3_556 yes
O(2) O(5) 2.62(1) 1_555 3_556 yes
O(2) O(7) 2.67(1) 1_555 1_555 yes
O(2) O(9) 2.65(1) 1_555 1_555 yes
O(2) O(11) 2.69(1) 1_555 1_555 yes
O(2) O(13) 2.69(1) 1_555 1_555 yes
O(2) O(14) 2.71(1) 1_555 1_555 yes
O(3) O(4) 2.48(1) 1_555 3_556 yes
O(3) O(5) 2.71(1) 1_555 1_555 yes
O(3) O(6) 2.74(1) 1_555 3_556 yes
O(3) O(9) 2.73(1) 1_555 3_556 yes
O(3) O(12) 2.76(1) 1_555 1_555 yes
O(3) O(13) 2.71(1) 1_555 1_555 yes
O(3) O(16) 2.71(1) 1_555 1_555 yes
O(3) H(3) 3.113 1_555 2_546 no
O(3) H(18) 2.115 1_555 1_555 no
O(3) H(19) 3.109 1_555 1_555 no
O(4) O(5) 2.73(1) 1_555 1_555 yes
O(4) O(6) 2.78(1) 1_555 1_555 yes
O(4) O(7) 2.71(1) 1_555 1_555 yes
O(4) O(11) 2.73(1) 1_555 3_556 yes
O(4) O(12) 2.74(1) 1_555 3_556 yes
O(4) H(1) 2.850 1_555 1_555 no
O(5) O(9) 2.61(1) 1_555 3_556 yes
O(5) O(10) 2.82(1) 1_555 3_556 yes
O(5) O(11) 2.63(1) 1_555 3_556 yes
O(5) H(8) 2.817 1_555 4_554 no
O(5) H(10) 2.674 1_555 2_546 no
O(6) O(7) 2.71(1) 1_555 1_555 yes
O(6) O(9) 2.67(1) 1_555 1_555 yes
O(6) O(12) 3.02(1) 1_555 3_556 yes
O(6) N(3) 3.06(1) 1_555 4_454 yes
O(6) C(8) 3.10(2) 1_555 4_454 yes
O(6) H(1) 3.150 1_555 1_555 no
O(6) H(15) 2.454 1_555 2_545 no
O(7) O(8) 2.76(1) 1_555 1_555 yes
O(7) O(9) 2.69(1) 1_555 1_555 yes
O(7) O(14) 2.64(1) 1_555 1_555 yes
O(7) O(15) 2.76(2) 1_555 4_554 yes
O(7) H(1) 0.953 1_555 1_555 no
O(7) H(11) 3.123 1_555 3_566 no
O(7) H(19) 3.142 1_555 4_454 no
O(7) H(20) 3.105 1_555 4_554 no
O(8) O(13) 2.68(1) 1_555 1_555 yes
O(8) O(14) 2.67(1) 1_555 1_555 yes
O(8) N(3) 3.08(1) 1_555 1_555 yes
O(8) C(5) 3.17(2) 1_555 3_566 yes
O(8) H(1) 2.644 1_555 1_555 no
O(8) H(2) 3.079 1_555 1_555 no
O(8) H(5) 2.823 1_555 3_566 no
O(8) H(20) 3.078 1_555 4_554 no
O(9) O(10) 2.70(1) 1_555 1_555 yes
O(9) O(14) 2.63(1) 1_555 1_555 yes
O(9) O(16) 2.94(1) 1_555 4_454 yes
O(9) C(5) 3.05(2) 1_555 4_454 yes
O(9) H(4) 3.121 1_555 4_454 no
O(9) H(19) 3.164 1_555 4_454 no
O(10) O(11) 2.71(1) 1_555 1_555 yes
O(10) O(14) 2.68(1) 1_555 1_555 yes
O(10) H(5) 3.091 1_555 3_566 no
O(10) H(9) 2.770 1_555 2_446 no
O(10) H(16) 3.085 1_555 3_566 no
O(11) O(12) 2.67(1) 1_555 1_555 yes
O(11) O(13) 2.68(1) 1_555 1_555 yes
O(11) O(14) 2.65(1) 1_555 1_555 yes
O(11) O(15) 2.89(2) 1_555 1_555 yes
O(11) H(9) 3.037 1_555 2_446 no
O(11) H(21) 1.952 1_555 1_555 no
O(12) O(13) 2.67(1) 1_555 1_555 yes
O(12) O(15) 3.17(2) 1_555 1_555 yes
O(12) H(2) 2.876 1_555 1_555 no
O(12) H(6) 2.711 1_555 1_555 no
O(12) H(12) 2.478 1_555 4_455 no
O(12) H(15) 3.138 1_555 4_455 no
O(12) H(20) 2.866 1_555 1_555 no
O(12) H(21) 2.677 1_555 1_555 no
O(13) O(14) 2.65(1) 1_555 1_555 yes
O(13) N(1) 2.67(1) 1_555 1_555 yes
O(13) H(2) 1.436 1_555 1_555 no
O(13) H(4) 2.923 1_555 1_555 no
O(13) H(18) 2.500 1_555 1_555 no
O(14) N(4) 2.65(1) 1_555 3_566 yes
O(14) H(3) 3.072 1_555 3_566 no
O(14) H(5) 1.413 1_555 3_566 no
O(14) H(19) 3.148 1_555 4_454 no
O(15) H(1) 1.840 1_555 4_455 no
O(15) H(6) 3.140 1_555 1_555 no
O(15) H(7) 2.967 1_555 1_555 no
O(15) H(11) 2.618 1_555 2_446 no
O(15) H(14) 3.037 1_555 4_455 no
O(15) H(17) 3.104 1_555 3_566 no
O(15) H(20) 0.956 1_555 1_555 no
O(15) H(21) 1.000 1_555 1_555 no
O(16) N(2) 2.77(1) 1_555 2_546 yes
O(16) N(3) 2.85(1) 1_555 1_555 yes
O(16) H(3) 1.498 1_555 2_546 no
O(16) H(4) 1.652 1_555 1_555 no
O(16) H(18) 0.923 1_555 1_555 no
O(16) H(19) 0.914 1_555 1_555 no
N(1) N(2) 2.19(2) 1_555 1_555 yes
N(1) N(3) 3.10(2) 1_555 1_555 yes
N(1) C(1) 1.39(2) 1_555 1_555 yes
N(1) C(2) 2.20(2) 1_555 1_555 yes
N(1) C(3) 2.54(2) 1_555 1_555 yes
N(1) C(5) 1.34(2) 1_555 1_555 yes
N(1) C(6) 2.48(2) 1_555 1_555 yes
N(1) H(2) 1.243 1_555 1_555 no
N(1) H(4) 3.053 1_555 1_555 no
N(1) H(6) 2.743 1_555 1_555 no
N(1) H(7) 2.742 1_555 1_555 no
N(2) N(4) 3.10(2) 1_555 1_555 yes
N(2) C(1) 2.24(2) 1_555 1_555 yes
N(2) C(2) 1.37(2) 1_555 1_555 yes
N(2) C(4) 2.50(2) 1_555 1_555 yes
N(2) C(5) 1.35(2) 1_555 1_555 yes
N(2) C(6) 2.45(2) 1_555 1_555 yes
N(2) H(3) 1.278 1_555 1_555 no
N(2) H(5) 3.063 1_555 1_555 no
N(2) H(10) 2.720 1_555 1_555 no
N(2) H(11) 2.720 1_555 1_555 no
N(2) H(19) 2.005 1_555 2_556 no
N(3) N(4) 2.17(2) 1_555 1_555 yes
N(3) C(5) 2.46(2) 1_555 1_555 yes
N(3) C(6) 1.34(2) 1_555 1_555 yes
N(3) C(7) 2.24(2) 1_555 1_555 yes
N(3) C(8) 1.40(2) 1_555 1_555 yes
N(3) C(9) 2.53(2) 1_555 1_555 yes
N(3) H(2) 3.056 1_555 1_555 no
N(3) H(4) 1.261 1_555 1_555 no
N(3) H(13) 2.798 1_555 1_555 no
N(3) H(14) 2.771 1_555 1_555 no
N(3) H(18) 2.653 1_555 1_555 no
N(3) H(19) 3.174 1_555 1_555 no
N(4) C(5) 2.47(2) 1_555 1_555 yes
N(4) C(6) 1.35(2) 1_555 1_555 yes
N(4) C(7) 1.38(2) 1_555 1_555 yes
N(4) C(8) 2.21(2) 1_555 1_555 yes
N(4) C(10) 2.49(2) 1_555 1_555 yes
N(4) H(3) 3.105 1_555 1_555 no
N(4) H(5) 1.244 1_555 1_555 no
N(4) H(16) 2.749 1_555 1_555 no
N(4) H(17) 2.732 1_555 1_555 no
C(1) C(2) 1.39(2) 1_555 1_555 yes
C(1) C(3) 1.46(2) 1_555 1_555 yes
C(1) C(4) 2.59(2) 1_555 1_555 yes
C(1) C(5) 2.23(2) 1_555 1_555 yes
C(1) H(2) 2.334 1_555 1_555 no
C(1) H(6) 1.979 1_555 1_555 no
C(1) H(7) 1.982 1_555 1_555 no
C(1) H(8) 1.964 1_555 1_555 no
C(1) H(9) 2.643 1_555 1_555 no
C(1) H(10) 3.134 1_555 1_555 no
C(2) C(3) 2.57(2) 1_555 1_555 yes
C(2) C(4) 1.49(2) 1_555 1_555 yes
C(2) C(5) 2.20(2) 1_555 1_555 yes
C(2) H(3) 2.360 1_555 1_555 no
C(2) H(7) 3.135 1_555 1_555 no
C(2) H(8) 2.667 1_555 1_555 no
C(2) H(9) 1.974 1_555 1_555 no
C(2) H(10) 1.996 1_555 1_555 no
C(2) H(11) 1.997 1_555 1_555 no
C(2) H(19) 2.845 1_555 2_556 no
C(3) H(2) 2.963 1_555 1_555 no
C(3) H(6) 0.928 1_555 1_555 no
C(3) H(7) 1.027 1_555 1_555 no
C(3) H(8) 0.887 1_555 1_555 no
C(3) H(9) 2.841 1_555 1_555 no
C(3) H(14) 2.985 1_555 4_455 no
C(4) H(3) 2.919 1_555 1_555 no
C(4) H(8) 2.900 1_555 1_555 no
C(4) H(9) 0.928 1_555 1_555 no
C(4) H(10) 0.928 1_555 1_555 no
C(4) H(11) 0.969 1_555 1_555 no
C(4) H(13) 2.815 1_555 2_556 no
C(4) H(19) 3.020 1_555 2_556 no
C(5) C(6) 1.42(2) 1_555 1_555 yes
C(5) H(2) 2.292 1_555 1_555 no
C(5) H(3) 2.352 1_555 1_555 no
C(5) H(4) 2.884 1_555 1_555 no
C(5) H(5) 2.917 1_555 1_555 no
C(5) H(19) 3.154 1_555 2_556 no
C(6) C(7) 2.25(2) 1_555 1_555 yes
C(6) C(8) 2.23(2) 1_555 1_555 yes
C(6) H(2) 2.920 1_555 1_555 no
C(6) H(3) 2.911 1_555 1_555 no
C(6) H(4) 2.300 1_555 1_555 no
C(6) H(5) 2.302 1_555 1_555 no
C(7) C(8) 1.39(2) 1_555 1_555 yes
C(7) C(9) 2.59(2) 1_555 1_555 yes
C(7) C(10) 1.46(3) 1_555 1_555 yes
C(7) H(5) 2.324 1_555 1_555 no
C(7) H(12) 2.693 1_555 1_555 no
C(7) H(14) 3.169 1_555 1_555 no
C(7) H(15) 2.023 1_555 1_555 no
C(7) H(16) 2.003 1_555 1_555 no
C(7) H(17) 1.997 1_555 1_555 no
C(8) C(9) 1.48(2) 1_555 1_555 yes
C(8) C(10) 2.61(2) 1_555 1_555 yes
C(8) H(4) 2.373 1_555 1_555 no
C(8) H(12) 2.016 1_555 1_555 no
C(8) H(13) 2.019 1_555 1_555 no
C(8) H(14) 2.016 1_555 1_555 no
C(8) H(15) 2.748 1_555 1_555 no
C(8) H(16) 3.165 1_555 1_555 no
C(9) H(4) 2.956 1_555 1_555 no
C(9) H(6) 2.856 1_555 4_554 no
C(9) H(10) 3.137 1_555 2_546 no
C(9) H(12) 0.966 1_555 1_555 no
C(9) H(13) 0.942 1_555 1_555 no
C(9) H(14) 0.955 1_555 1_555 no
C(9) H(15) 3.002 1_555 1_555 no
C(9) H(16) 3.079 1_555 3_666 no
C(9) H(20) 2.876 1_555 4_554 no
C(10) H(5) 2.862 1_555 1_555 no
C(10) H(7) 3.164 1_555 3_566 no
C(10) H(12) 2.972 1_555 1_555 no
C(10) H(15) 0.975 1_555 1_555 no
C(10) H(16) 0.951 1_555 1_555 no
C(10) H(17) 0.941 1_555 1_555 no

loop_
_geom_contact_atom_site_label_1
_geom_contact_atom_site_label_2
_geom_contact_distance
_geom_contact_site_symmetry_1
_geom_contact_site_symmetry_2
_geom_contact_publ_flag
V(1) V(2) 3.051(3) 1_555 1_555 ?
V(1) V(3) 3.156(3) 1_555 3_556 ?
V(1) V(4) 3.071(3) 1_555 3_556 ?
V(1) V(5) 3.117(3) 1_555 3_556 ?
V(2) V(4) 3.104(4) 1_555 1_555 ?
V(2) V(5) 3.112(4) 1_555 1_555 ?
V(3) V(4) 3.122(4) 1_555 1_555 ?
V(3) V(5) 3.029(3) 1_555 3_556 ?
V(4) V(5) 3.096(4) 1_555 1_555 ?
O(1) O(2) 2.65(1) 1_555 1_555 ?
O(1) O(3) 2.72(1) 1_555 1_555 ?
O(1) O(4) 2.71(1) 1_555 1_555 ?
O(1) O(5) 2.72(1) 1_555 1_555 ?
O(1) O(7) 2.65(1) 1_555 1_555 ?
O(1) O(8) 2.82(1) 1_555 1_555 ?
O(1) O(13) 2.67(1) 1_555 1_555 ?
O(1) N(3) 3.17(1) 1_555 1_555 ?
O(2) O(2) 2.66(2) 1_555 3_556 ?
O(2) O(3) 2.64(1) 1_555 1_555 ?
O(2) O(3) 2.63(1) 1_555 3_556 ?
O(2) O(4) 2.60(1) 1_555 1_555 ?
O(2) O(4) 2.63(1) 1_555 3_556 ?
O(2) O(5) 2.62(1) 1_555 3_556 ?
O(2) O(7) 2.67(1) 1_555 1_555 ?
O(2) O(9) 2.65(1) 1_555 1_555 ?
O(2) O(11) 2.69(1) 1_555 1_555 ?
O(2) O(13) 2.69(1) 1_555 1_555 ?
O(2) O(14) 2.71(1) 1_555 1_555 ?
O(3) O(5) 2.71(1) 1_555 1_555 ?
O(3) O(6) 2.74(1) 1_555 3_556 ?
O(3) O(9) 2.73(1) 1_555 3_556 ?
O(3) O(12) 2.76(1) 1_555 1_555 ?
O(3) O(13) 2.71(1) 1_555 1_555 ?
O(3) O(16) 2.71(1) 1_555 1_555 ?
O(4) O(5) 2.73(1) 1_555 1_555 ?
O(4) O(6) 2.78(1) 1_555 1_555 ?
O(4) O(7) 2.71(1) 1_555 1_555 ?
O(4) O(11) 2.73(1) 1_555 3_556 ?
O(4) O(12) 2.74(1) 1_555 3_556 ?
O(5) O(9) 2.61(1) 1_555 3_556 ?
O(5) O(10) 2.82(1) 1_555 3_556 ?
O(5) O(11) 2.63(1) 1_555 3_556 ?
O(6) O(7) 2.71(1) 1_555 1_555 ?
O(6) O(9) 2.67(1) 1_555 1_555 ?
O(6) O(12) 3.02(1) 1_555 3_556 ?
O(6) N(3) 3.06(1) 1_555 4_454 ?
O(6) C(8) 3.10(2) 1_555 4_454 ?
O(7) O(8) 2.76(1) 1_555 1_555 ?
O(7) O(9) 2.69(1) 1_555 1_555 ?
O(7) O(14) 2.64(1) 1_555 1_555 ?
O(7) O(15) 2.76(2) 1_555 4_554 ?
O(8) O(13) 2.68(1) 1_555 1_555 ?
O(8) O(14) 2.67(1) 1_555 1_555 ?
O(8) N(3) 3.08(1) 1_555 1_555 ?
O(8) C(5) 3.17(2) 1_555 3_566 ?
O(9) O(10) 2.70(1) 1_555 1_555 ?
O(9) O(14) 2.63(1) 1_555 1_555 ?
O(9) O(16) 2.94(1) 1_555 4_454 ?
O(9) C(5) 3.05(2) 1_555 4_454 ?
O(10) O(11) 2.71(1) 1_555 1_555 ?
O(10) O(14) 2.68(1) 1_555 1_555 ?
O(11) O(12) 2.67(1) 1_555 1_555 ?
O(11) O(13) 2.68(1) 1_555 1_555 ?
O(11) O(14) 2.65(1) 1_555 1_555 ?
O(11) O(15) 2.89(2) 1_555 1_555 ?
O(12) O(13) 2.67(1) 1_555 1_555 ?
O(12) O(15) 3.17(2) 1_555 1_555 ?
O(13) O(14) 2.65(1) 1_555 1_555 ?
O(13) N(1) 2.67(1) 1_555 1_555 ?
O(14) N(4) 2.65(1) 1_555 3_566 ?
O(16) N(2) 2.77(1) 1_555 2_546 ?
O(16) N(3) 2.85(1) 1_555 1_555 ?
N(1) N(3) 3.10(2) 1_555 1_555 ?
N(1) C(3) 2.54(2) 1_555 1_555 ?
N(2) N(4) 3.10(2) 1_555 1_555 ?
N(2) C(4) 2.50(2) 1_555 1_555 ?
N(3) C(9) 2.53(2) 1_555 1_555 ?
C(1) C(4) 2.59(2) 1_555 1_555 ?
C(2) C(3) 2.57(2) 1_555 1_555 ?
C(7) C(9) 2.59(2) 1_555 1_555 ?
C(8) C(10) 2.61(2) 1_555 1_555 ?
O(9) O(16) 2.94(1) 1_555 4_454 ?
O(14) N(4) 2.65(1) 1_555 3_566 ?
O(16) N(2) 2.77(1) 1_555 2_546 ?
